data_4349415
loop_
_publ_author_name
'Gupta, Gajendra'
'Das, Abhishek'
'Park, Kyoung Chul'
'Tron, Artur'
'Kim, Hyunuk'
'Mun, Junyoung'
'Mandal, Nripendranath'
'Chi, Ki-Whan'
'Lee, Chang Yeon'

_publ_section_title
;
 Self-Assembled Novel BODIPY-Based Palladium Supramolecules and Their
 Cellular Localization.
;
_journal_issue 8
_journal_name_full 'Inorganic chemistry'
_journal_page_first 4616
_journal_page_last 4622
_journal_paper_doi 10.1021/acs.inorgchem.7b00260
_journal_volume 56
_journal_year 2017
_chemical_formula_sum 'C174.85 H155.19 B3 Cl1.69 F24 N12 O18.25 P6 Pd3 S6'
_chemical_formula_weight 3962.24
_space_group_crystal_system triclinic
_space_group_IT_number 2
_space_group_name_Hall '-P 1'
_space_group_name_H-M_alt 'P -1'
_atom_sites_solution_hydrogens geom
_audit_creation_method SHELXL-2016/4
_cell_angle_alpha 110.88(3)
_cell_angle_beta 113.19(3)
_cell_angle_gamma 91.32(3)
_cell_formula_units_Z 4
_cell_length_a 27.571(6)
_cell_length_b 31.893(6)
_cell_length_c 34.388(7)
_cell_measurement_reflns_used 192461
_cell_measurement_temperature 100(2)
_cell_measurement_theta_max 28.721
_cell_measurement_theta_min 1.134
_cell_volume 25495(13)
_computing_cell_refinement 'DENZO (Z. Otwinowski and W. Minor, 1997)'
_computing_data_collection 'ADSC Quantum software'
_computing_data_reduction 'HKL3000 (Z. Otwinowski and W. Minor, 1997)'
_computing_molecular_graphics 'Materials Studio'
_computing_publication_material 'Materials Studio'
_computing_structure_refinement 'SHELXL-2016/4 (Sheldrick, 2016)'
_computing_structure_solution 'SHELXS-97 (Sheldrick, 2008)'
_diffrn_ambient_temperature 100(2)
_diffrn_measured_fraction_theta_full 0.912
_diffrn_measured_fraction_theta_max 0.707
_diffrn_measurement_device_type 'ADSC Quantum 210'
_diffrn_measurement_method \w-scan
_diffrn_radiation_type synchrotron
_diffrn_radiation_wavelength 0.700
_diffrn_reflns_av_R_equivalents 0.0330
_diffrn_reflns_av_unetI/netI 0.0399
_diffrn_reflns_Laue_measured_fraction_full 0.912
_diffrn_reflns_Laue_measured_fraction_max 0.707
_diffrn_reflns_limit_h_max 33
_diffrn_reflns_limit_h_min -33
_diffrn_reflns_limit_k_max 39
_diffrn_reflns_limit_k_min -39
_diffrn_reflns_limit_l_max 42
_diffrn_reflns_limit_l_min -42
_diffrn_reflns_number 192461
_diffrn_reflns_point_group_measured_fraction_full 0.912
_diffrn_reflns_point_group_measured_fraction_max 0.707
_diffrn_reflns_theta_full 24.835
_diffrn_reflns_theta_max 28.721
_diffrn_reflns_theta_min 1.134
_diffrn_source synchrotron-PAL
_exptl_absorpt_coefficient_mu 0.358
_exptl_absorpt_correction_T_max 0.982
_exptl_absorpt_correction_T_min 0.965
_exptl_absorpt_correction_type multi-scan
_exptl_absorpt_process_details HKL3000
_exptl_crystal_density_diffrn 1.032
_exptl_crystal_description block
_exptl_crystal_F_000 8072
_exptl_crystal_size_max 0.100
_exptl_crystal_size_mid 0.100
_exptl_crystal_size_min 0.050
_refine_diff_density_max 4.943
_refine_diff_density_min -2.459
_refine_diff_density_rms 0.131
_refine_ls_extinction_coef 0.0122(5)
_refine_ls_extinction_expression Fc^*^=kFc[1+0.001xFc^2^\l^3^/sin(2\q)]^-1/4^
_refine_ls_extinction_method 'SHELXL-2016/4 (Sheldrick 2016)'
_refine_ls_goodness_of_fit_ref 1.809
_refine_ls_hydrogen_treatment constr
_refine_ls_matrix_type fullcycle
_refine_ls_number_parameters 4700
_refine_ls_number_reflns 97703
_refine_ls_number_restraints 1773
_refine_ls_restrained_S_all 1.828
_refine_ls_R_factor_all 0.1476
_refine_ls_R_factor_gt 0.1333
_refine_ls_shift/su_max 0.000
_refine_ls_shift/su_mean 0.000
_refine_ls_structure_factor_coef Fsqd
_refine_ls_weighting_details 'w=1/[\s^2^(Fo^2^)+(0.2000P)^2^] where P=(Fo^2^+2Fc^2^)/3'
_refine_ls_weighting_scheme calc
_refine_ls_wR_factor_gt 0.3925
_refine_ls_wR_factor_ref 0.4139
_reflns_Friedel_coverage 0.000
_reflns_number_gt 74087
_reflns_number_total 97703
_reflns_threshold_expression 'I > 2\s(I)'
_cod_data_source_file ic7b00260_si_001.cif
_cod_data_source_block p-1_sq
_cod_original_cell_volume 25495(11)
_cod_database_code 4349415
_shelx_shelxl_version_number 2016/4
_shelx_space_group_comment
;
The symmetry employed for this shelxl refinement is uniquely defined
by the following loop, which should always be used as a source of
symmetry information in preference to the above space-group names.
They are only intended as comments.
;
_shelx_estimated_absorpt_t_min 0.965
_shelx_estimated_absorpt_t_max 0.982

loop_
_space_group_symop_operation_xyz
'x, y, z'
'-x, -y, -z'

loop_
_atom_site_label
_atom_site_type_symbol
_atom_site_fract_x
_atom_site_fract_y
_atom_site_fract_z
_atom_site_U_iso_or_equiv
_atom_site_adp_type
_atom_site_occupancy
_atom_site_site_symmetry_order
_atom_site_calc_flag
_atom_site_refinement_flags_posn
_atom_site_refinement_flags_adp
_atom_site_refinement_flags_occupancy
_atom_site_disorder_assembly
_atom_site_disorder_group
PD1 Pd 0.44921(2) 0.33039(2) 0.35208(2) 0.05750(10) Uani 1 1 d . . . . .
PD2 Pd 0.79884(2) 0.94513(2) 0.88652(2) 0.05590(9) Uani 1 1 d . . . . .
PD3 Pd 0.19259(2) 0.88023(2) 0.34650(2) 0.06798(11) Uani 1 1 d . . . . .
PD4 Pd 1.22344(2) 1.52212(2) 1.05033(2) 0.07560(13) Uani 1 1 d . . . . .
PD5 Pd 1.42384(2) 0.94480(2) 0.78816(2) 0.06546(11) Uani 1 1 d . . . . .
PD6 Pd 0.94938(2) 0.85716(2) 0.51180(3) 0.1308(3) Uani 1 1 d . . . . .
P1 P 0.76265(5) 0.86955(4) 0.85729(5) 0.0604(3) Uani 1 1 d . . . . .
P2 P 0.73667(5) 0.96406(4) 0.91443(5) 0.0576(3) Uani 1 1 d . . . . .
P3 P 1.49828(6) 0.97177(4) 0.78435(5) 0.0655(3) Uani 1 1 d . . . . .
P4 P 1.42269(6) 0.87220(5) 0.74384(5) 0.0650(3) Uani 1 1 d . . . . .
P5 P 1.19612(7) 1.58369(5) 1.08877(7) 0.0870(5) Uani 1 1 d . . . . .
P6 P 1.28931(9) 1.56948(5) 1.05484(9) 0.1029(7) Uani 1 1 d D . . . .
P7 P 0.50211(5) 0.28058(4) 0.36964(5) 0.0598(3) Uani 1 1 d . . . . .
P8 P 0.37464(5) 0.28316(4) 0.33539(5) 0.0583(3) Uani 1 1 d . . . . .
P9 P 0.10615(7) 0.86764(6) 0.33774(7) 0.0891(5) Uani 1 1 d D . . . .
P10 P 0.19268(8) 0.95476(5) 0.35830(6) 0.0820(4) Uani 1 1 d . . . . .
P11 P 0.97995(7) 0.93070(5) 0.52850(9) 0.0975(6) Uani 1 1 d . U . . .
P12 P 1.03309(11) 0.84283(10) 0.53072(18) 0.233(3) Uani 1 1 d D U . . .
B1 B 0.6878(5) 0.6043(3) 0.4331(5) 0.117(4) Uani 1 1 d . . . . .
B2 B 1.0182(3) 1.22706(19) 0.9530(3) 0.0769(18) Uani 1 1 d . . . . .
B3 B 1.3833(6) 1.2659(3) 0.9155(5) 0.122(4) Uani 1 1 d . . . . .
B4 B 0.5706(3) 0.8942(3) 0.3946(3) 0.083(2) Uani 1 1 d . . . . .
B5 B 0.3533(9) 0.6209(5) 0.3561(7) 0.175(6) Uani 1 1 d . U . . .
B6 B 1.1401(5) 0.9091(6) 0.8742(7) 0.170(6) Uani 1 1 d . U . . .
F1 F 1.3679(3) 1.26804(19) 0.8762(2) 0.164(3) Uani 1 1 d . . . . .
F2 F 1.4417(3) 1.2920(2) 0.9428(4) 0.197(4) Uani 1 1 d . . . . .
F3 F 1.06402(15) 1.21056(11) 0.97177(14) 0.0857(10) Uani 1 1 d . . . . .
F4 F 1.00551(17) 1.21807(11) 0.90730(13) 0.0890(10) Uani 1 1 d . . . . .
F5 F 0.56003(17) 0.87890(18) 0.35056(15) 0.1087(14) Uani 1 1 d . . . . .
F6 F 0.58264(15) 0.94224(14) 0.41437(16) 0.0995(12) Uani 1 1 d . . . . .
F7 F 0.6871(4) 0.62319(18) 0.4756(3) 0.221(5) Uani 1 1 d . . . . .
F8 F 0.6495(3) 0.61899(19) 0.4036(4) 0.228(5) Uani 1 1 d . . . . .
F9 F 1.1581(3) 0.9074(3) 0.9137(2) 0.188(4) Uani 1 1 d . . . . .
F10 F 1.1482(3) 0.9564(3) 0.8814(4) 0.267(7) Uani 1 1 d . . . . .
F11 F 0.3570(3) 0.62970(18) 0.4002(3) 0.213(4) Uani 1 1 d . U . . .
F12 F 0.3733(3) 0.6240(2) 0.3308(3) 0.184(3) Uani 1 1 d . U . . .
N1 N 1.4179(2) 1.01155(17) 0.82661(19) 0.0817(14) Uani 1 1 d . . . . .
N2 N 1.3837(3) 1.2170(2) 0.9143(3) 0.122(3) Uani 1 1 d . . . . .
N3 N 1.3526(3) 1.2894(2) 0.9434(3) 0.119(3) Uani 1 1 d . . . . .
N4 N 1.16321(19) 1.47438(13) 1.04251(17) 0.0693(11) Uani 1 1 d . . . . .
N5 N 0.83312(16) 1.01430(13) 0.90988(15) 0.0606(9) Uani 1 1 d . . . . .
N6 N 0.9705(2) 1.20435(14) 0.95699(18) 0.0735(12) Uani 1 1 d . . . . .
N7 N 1.0260(2) 1.27878(14) 0.98022(17) 0.0714(12) Uani 1 1 d . . . . .
N8 N 0.85974(17) 0.92737(13) 0.86423(17) 0.0649(10) Uani 1 1 d . . . . .
N9 N 0.51587(18) 0.37728(12) 0.36724(16) 0.0654(11) Uani 1 1 d . . . . .
N10 N 0.8696(2) 0.86781(19) 0.4953(3) 0.103(2) Uani 1 1 d . . . . .
N11 N 0.27453(19) 0.88415(15) 0.36144(16) 0.0701(11) Uani 1 1 d . . . . .
N12 N 1.3548(2) 0.92043(19) 0.79286(18) 0.0793(13) Uani 1 1 d . . . . .
N13 N 0.40235(19) 0.37968(13) 0.33940(17) 0.0690(11) Uani 1 1 d . . . . .
N14 N 0.3195(3) 0.56161(19) 0.3338(3) 0.173(5) Uani 1 1 d . . . . .
N15 N 0.2863(3) 0.63221(16) 0.3339(3) 0.133(3) Uani 1 1 d . . . . .
N16 N 0.7444(3) 0.61971(16) 0.4391(2) 0.101(2) Uani 1 1 d . . . . .
N17 N 0.6764(2) 0.55318(15) 0.4153(2) 0.0942(18) Uani 1 1 d . . . . .
N18 N 0.61868(19) 0.87646(17) 0.42274(18) 0.0732(12) Uani 1 1 d . . . . .
N19 N 0.5220(2) 0.87908(18) 0.40173(19) 0.0787(13) Uani 1 1 d . . . . .
N20 N 0.1940(2) 0.81153(15) 0.33273(18) 0.0722(11) Uani 1 1 d . . . . .
N21 N 0.9186(3) 0.7890(2) 0.4950(4) 0.144(3) Uani 1 1 d . . . . .
N22 N 1.2533(2) 1.46349(14) 1.0214(2) 0.0805(14) Uani 1 1 d . . . . .
N23 N 1.0789(3) 0.8911(3) 0.8487(3) 0.133(3) Uani 1 1 d . . . . .
N24 N 1.1612(3) 0.8833(3) 0.8396(3) 0.149(4) Uani 1 1 d . . . . .
C1 C 1.2417(4) 1.1592(3) 0.9818(3) 0.111(3) Uani 1 1 d . . . . .
H1A H 1.205816 1.142543 0.964883 0.133 Uiso 1 1 calc R U . . .
C2 C 1.3237(4) 1.1881(3) 1.0513(3) 0.101(3) Uani 1 1 d . . . . .
H2A H 1.343911 1.191332 1.082193 0.121 Uiso 1 1 calc R U . . .
C3 C 1.2644(4) 1.1818(2) 0.9629(3) 0.093(2) Uani 1 1 d . . . . .
H3B H 1.243506 1.179819 0.932538 0.112 Uiso 1 1 calc R U . . .
C4 C 1.3448(4) 1.2097(3) 1.0306(3) 0.097(2) Uani 1 1 d . . . . .
H4B H 1.380431 1.226970 1.047946 0.116 Uiso 1 1 calc R U . . .
C5 C 1.3171(3) 1.2071(2) 0.9874(2) 0.0822(18) Uani 1 1 d . . . . .
C6 C 1.3396(3) 1.2273(2) 0.9633(3) 0.0828(18) Uani 1 1 d . . . . .
C7 C 1.3630(3) 1.1998(2) 0.9372(3) 0.090(2) Uani 1 1 d . . . . .
C8 C 1.3056(3) 1.3031(2) 0.9856(3) 0.0874(19) Uani 1 1 d . . . . .
C9 C 1.2804(3) 1.2991(2) 1.0151(3) 0.0849(18) Uani 1 1 d . . . . .
H9A H 1.282462 1.269304 1.017115 0.127 Uiso 1 1 calc R U . . .
H9B H 1.299312 1.323449 1.045979 0.127 Uiso 1 1 calc R U . . .
H9C H 1.242642 1.301995 1.001728 0.127 Uiso 1 1 calc R U . . .
C10 C 1.2835(3) 1.4463(2) 1.0505(3) 0.0881(18) Uani 1 1 d . . . . .
H10F H 1.292320 1.462042 1.082340 0.106 Uiso 1 1 calc R U . . .
C11 C 1.2432(4) 1.4428(2) 0.9778(3) 0.093(2) Uani 1 1 d . . . . .
H11K H 1.223256 1.456154 0.957253 0.111 Uiso 1 1 calc R U . . .
C12 C 1.2599(4) 1.4028(2) 0.9602(3) 0.099(2) Uani 1 1 d . . . . .
H12I H 1.250568 1.388539 0.928121 0.119 Uiso 1 1 calc R U . . .
C13 C 1.2913(3) 1.3833(2) 0.9908(3) 0.094(2) Uani 1 1 d . . . . .
C14 C 1.3029(4) 1.4066(2) 1.0371(3) 0.093(2) Uani 1 1 d . . . . .
H14F H 1.324010 1.395370 1.059238 0.112 Uiso 1 1 calc R U . . .
C15 C 1.3099(3) 1.3407(2) 0.9751(3) 0.092(2) Uani 1 1 d . . . . .
C16 C 1.3714(3) 1.1546(2) 0.9284(3) 0.0840(18) Uani 1 1 d . . . . .
C17 C 1.3571(4) 1.1216(2) 0.9462(3) 0.091(2) Uani 1 1 d . . . . .
H17A H 1.341618 1.136742 0.967649 0.136 Uiso 1 1 calc R U . . .
H17B H 1.330741 1.095053 0.920324 0.136 Uiso 1 1 calc R U . . .
H17C H 1.389470 1.111421 0.962298 0.136 Uiso 1 1 calc R U . . .
C18 C 1.3941(4) 1.1440(2) 0.8975(3) 0.101(3) Uani 1 1 d . . . . .
C19 C 1.4029(5) 1.1836(3) 0.8913(4) 0.125(4) Uani 1 1 d . . . . .
C20 C 1.4291(8) 1.1897(4) 0.8618(6) 0.218(9) Uani 1 1 d . . . . .
H20A H 1.440172 1.161287 0.848132 0.327 Uiso 1 1 calc R U . . .
H20B H 1.403358 1.197424 0.837245 0.327 Uiso 1 1 calc R U . . .
H20C H 1.460658 1.214482 0.881010 0.327 Uiso 1 1 calc R U . . .
C21 C 1.3314(3) 1.2718(2) 0.9648(3) 0.092(2) Uani 1 1 d . . . . .
C22 C 1.3409(4) 1.3305(3) 0.9486(4) 0.121(3) Uani 1 1 d . . . . .
C23 C 1.3545(7) 1.3591(4) 0.9269(7) 0.218(9) Uani 1 1 d . . . . .
H23J H 1.341968 1.388039 0.935651 0.326 Uiso 1 1 calc R U . . .
H23K H 1.393585 1.365366 0.937517 0.326 Uiso 1 1 calc R U . . .
H23L H 1.337066 1.342777 0.893290 0.326 Uiso 1 1 calc R U . . .
C24 C 1.3863(4) 1.0331(3) 0.8028(3) 0.104(3) Uani 1 1 d . . . . .
H24Q H 1.367292 1.018756 0.770134 0.125 Uiso 1 1 calc R U . . .
C25 C 1.4431(3) 1.0320(2) 0.8731(2) 0.0847(18) Uani 1 1 d . . . . .
H25I H 1.466188 1.016736 0.889877 0.102 Uiso 1 1 calc R U . . .
C26 C 1.4359(4) 1.0743(2) 0.8963(3) 0.096(2) Uani 1 1 d . . . . .
H26E H 1.453258 1.087557 0.929023 0.115 Uiso 1 1 calc R U . . .
C27 C 1.4045(3) 1.0974(2) 0.8735(3) 0.091(2) Uani 1 1 d . . . . .
C28 C 1.3816(4) 1.0791(3) 0.8280(4) 0.116(3) Uani 1 1 d . . . . .
H28A H 1.361783 1.096180 0.811582 0.139 Uiso 1 1 calc R U . . .
C29 C 0.8213(3) 1.0343(2) 0.8806(2) 0.098(2) Uani 1 1 d . . . . .
H29A H 0.796104 1.017131 0.849554 0.117 Uiso 1 1 calc R U . . .
C30 C 0.8676(3) 1.0386(2) 0.9529(3) 0.108(3) Uani 1 1 d . . . . .
H30I H 0.877786 1.024217 0.974083 0.130 Uiso 1 1 calc R U . . .
C31 C 0.8900(4) 1.0848(2) 0.9687(3) 0.115(3) Uani 1 1 d . . . . .
H31A H 0.910208 1.102540 1.000762 0.138 Uiso 1 1 calc R U . . .
C32 C 0.8822(2) 1.10441(16) 0.9364(2) 0.0729(15) Uani 1 1 d . . . . .
C33 C 0.8437(3) 1.0792(2) 0.8925(2) 0.089(2) Uani 1 1 d . . . . .
H33A H 0.832444 1.092288 0.870310 0.107 Uiso 1 1 calc R U . . .
C34 C 0.9101(3) 1.15088(18) 0.9497(2) 0.0757(15) Uani 1 1 d . . . . .
C35 C 0.9501(3) 1.15859(19) 0.9376(3) 0.0861(18) Uani 1 1 d . . . . .
C36 C 0.9043(3) 1.19308(18) 0.9800(3) 0.0791(16) Uani 1 1 d . . . . .
C37 C 0.9284(3) 1.29764(19) 1.0346(3) 0.095(2) Uani 1 1 d . . . . .
C38 C 0.9437(2) 1.22631(17) 0.9823(2) 0.0725(14) Uani 1 1 d . . . . .
C39 C 0.9564(3) 1.27373(17) 1.0058(2) 0.0734(15) Uani 1 1 d . . . . .
C40 C 0.8663(3) 1.1984(2) 0.9992(3) 0.097(2) Uani 1 1 d . . . . .
H40A H 0.870958 1.230699 1.018643 0.146 Uiso 1 1 calc R U . . .
H40B H 0.829825 1.187799 0.974338 0.146 Uiso 1 1 calc R U . . .
H40C H 0.872210 1.180307 1.017963 0.146 Uiso 1 1 calc R U . . .
C41 C 0.9981(2) 1.30065(16) 1.0049(2) 0.0681(13) Uani 1 1 d . . . . .
C42 C 1.0176(3) 1.34847(17) 1.0249(2) 0.0708(14) Uani 1 1 d . . . . .
C43 C 1.0572(3) 1.35391(17) 1.0118(2) 0.0763(16) Uani 1 1 d . . . . .
C44 C 1.0623(3) 1.31035(18) 0.9836(2) 0.0808(17) Uani 1 1 d . . . . .
C45 C 1.0930(3) 1.39703(18) 1.0233(2) 0.0759(15) Uani 1 1 d . . . . .
C46 C 0.9996(3) 1.38605(18) 1.0537(3) 0.092(2) Uani 1 1 d . . . . .
H46A H 0.970651 1.373014 1.058167 0.137 Uiso 1 1 calc R U . . .
H46B H 1.029928 1.403149 1.083757 0.137 Uiso 1 1 calc R U . . .
H46C H 0.986500 1.406670 1.038122 0.137 Uiso 1 1 calc R U . . .
C47 C 1.1623(3) 1.4633(2) 1.0756(2) 0.0829(17) Uani 1 1 d . . . . .
H47A H 1.186410 1.481963 1.106511 0.100 Uiso 1 1 calc R U . . .
C48 C 1.1259(3) 1.4472(2) 0.9974(3) 0.0815(17) Uani 1 1 d . . . . .
H48A H 1.124219 1.455257 0.972850 0.098 Uiso 1 1 calc R U . . .
C49 C 1.0920(3) 1.4095(2) 0.9879(3) 0.0829(17) Uani 1 1 d . . . . .
H49A H 1.067463 1.391397 0.956867 0.099 Uiso 1 1 calc R U . . .
C50 C 1.1273(3) 1.4249(2) 1.0674(3) 0.0859(18) Uani 1 1 d . . . . .
H50A H 1.127578 1.418611 1.092477 0.103 Uiso 1 1 calc R U . . .
C51 C 0.9711(6) 1.1249(3) 0.9077(5) 0.171(6) Uani 1 1 d . . . . .
H51A H 0.951686 1.093908 0.897058 0.256 Uiso 1 1 calc R U . . .
H51B H 0.965883 1.132021 0.881016 0.256 Uiso 1 1 calc R U . . .
H51C H 1.009540 1.126729 0.925504 0.256 Uiso 1 1 calc R U . . .
C52 C 1.0978(4) 1.2991(2) 0.9614(3) 0.102(2) Uani 1 1 d . . . . .
H52A H 1.120829 1.327202 0.968471 0.153 Uiso 1 1 calc R U . . .
H52B H 1.120270 1.278813 0.972645 0.153 Uiso 1 1 calc R U . . .
H52C H 1.076512 1.283716 0.927962 0.153 Uiso 1 1 calc R U . . .
C53 C 0.8536(5) 1.3309(3) 1.0418(5) 0.128(3) Uani 1 1 d . . . . .
H53A H 0.820950 1.340899 1.029242 0.154 Uiso 1 1 calc R U . . .
C54 C 0.8777(3) 1.3082(2) 1.0123(4) 0.102(2) Uani 1 1 d . . . . .
H54A H 0.861096 1.300554 0.980076 0.123 Uiso 1 1 calc R U . . .
C55 C 0.9206(7) 1.3284(4) 1.1053(5) 0.147(5) Uani 1 1 d . . . . .
H55A H 0.934766 1.335460 1.137395 0.176 Uiso 1 1 calc R U . . .
C56 C 0.9505(4) 1.3073(3) 1.0816(3) 0.107(3) Uani 1 1 d . . . . .
H56A H 0.984189 1.299986 1.096736 0.129 Uiso 1 1 calc R U . . .
C57 C 0.3438(3) 0.8611(2) 0.3386(2) 0.0761(15) Uani 1 1 d . . . . .
H57A H 0.354409 0.848524 0.314383 0.091 Uiso 1 1 calc R U . . .
C58 C 0.2928(2) 0.86767(19) 0.3292(2) 0.0698(14) Uani 1 1 d . . . . .
H58A H 0.268622 0.860198 0.297936 0.084 Uiso 1 1 calc R U . . .
C59 C 0.3098(3) 0.8953(2) 0.4050(2) 0.0808(16) Uani 1 1 d . . . . .
H59A H 0.297840 0.907578 0.428443 0.097 Uiso 1 1 calc R U . . .
C60 C 0.3624(3) 0.8901(2) 0.4180(2) 0.0778(15) Uani 1 1 d . . . . .
H60A H 0.385591 0.898275 0.449644 0.093 Uiso 1 1 calc R U . . .
C61 C 0.3813(2) 0.8732(2) 0.3852(2) 0.0734(15) Uani 1 1 d . . . . .
C62 C 0.4387(2) 0.8690(2) 0.3982(2) 0.0732(14) Uani 1 1 d . . . . .
C63 C 0.4493(2) 0.8232(2) 0.4480(2) 0.0767(16) Uani 1 1 d . . . . .
H63A H 0.479004 0.812954 0.467475 0.115 Uiso 1 1 calc R U . . .
H63B H 0.433077 0.842850 0.466760 0.115 Uiso 1 1 calc R U . . .
H63C H 0.422177 0.796554 0.423226 0.115 Uiso 1 1 calc R U . . .
C64 C 0.4702(2) 0.8494(2) 0.4277(2) 0.0737(14) Uani 1 1 d . . . . .
C65 C 0.5225(2) 0.8551(2) 0.4294(2) 0.0710(14) Uani 1 1 d . . . . .
C66 C 0.5584(3) 0.7701(2) 0.4624(2) 0.0772(15) Uani 1 1 d . . . . .
H66A H 0.551228 0.754219 0.430945 0.093 Uiso 1 1 calc R U . . .
C67 C 0.5773(3) 0.8162(2) 0.5537(2) 0.0791(16) Uani 1 1 d . . . . .
H67A H 0.583258 0.831592 0.584877 0.095 Uiso 1 1 calc R U . . .
C68 C 0.5794(3) 0.8408(2) 0.5279(2) 0.0739(14) Uani 1 1 d . . . . .
H68A H 0.587629 0.873251 0.541776 0.089 Uiso 1 1 calc R U . . .
C69 C 0.5699(2) 0.8188(2) 0.4833(2) 0.0714(14) Uani 1 1 d . . . . .
C70 C 0.5699(2) 0.8437(2) 0.4536(2) 0.0697(13) Uani 1 1 d . . . . .
C71 C 0.6176(2) 0.85355(19) 0.4507(2) 0.0672(13) Uani 1 1 d . . . . .
C72 C 0.6707(2) 0.8472(2) 0.4734(2) 0.0745(15) Uani 1 1 d . . . . .
C73 C 0.7015(3) 0.8646(2) 0.4564(2) 0.0751(15) Uani 1 1 d . . . . .
C74 C 0.6677(3) 0.8805(2) 0.4236(2) 0.0788(16) Uani 1 1 d . . . . .
C75 C 0.5579(3) 0.7471(2) 0.4884(3) 0.0887(19) Uani 1 1 d . . . . .
H75A H 0.551412 0.714614 0.475050 0.106 Uiso 1 1 calc R U . . .
C76 C 0.6890(3) 0.8240(3) 0.5053(3) 0.0838(17) Uani 1 1 d . . . . .
H76A H 0.727781 0.824849 0.515724 0.126 Uiso 1 1 calc R U . . .
H76B H 0.681538 0.839481 0.532018 0.126 Uiso 1 1 calc R U . . .
H76C H 0.670013 0.792105 0.489461 0.126 Uiso 1 1 calc R U . . .
C77 C 0.6827(3) 0.9033(3) 0.3985(3) 0.094(2) Uani 1 1 d . . . . .
H77A H 0.720232 0.902164 0.404074 0.142 Uiso 1 1 calc R U . . .
H77B H 0.659437 0.887735 0.365444 0.142 Uiso 1 1 calc R U . . .
H77C H 0.678400 0.935242 0.409376 0.142 Uiso 1 1 calc R U . . .
C78 C 0.8484(3) 0.8806(2) 0.5250(3) 0.097(2) Uani 1 1 d . . . . .
H78A H 0.872790 0.890438 0.556622 0.117 Uiso 1 1 calc R U . . .
C79 C 0.7978(3) 0.8813(2) 0.5162(3) 0.0821(17) Uani 1 1 d . . . . .
H79A H 0.786765 0.892475 0.540356 0.099 Uiso 1 1 calc R U . . .
C80 C 0.7784(3) 0.8503(3) 0.4355(3) 0.095(2) Uani 1 1 d . . . . .
H80A H 0.754224 0.839945 0.403806 0.114 Uiso 1 1 calc R U . . .
C81 C 0.7592(3) 0.8646(2) 0.4683(3) 0.0799(17) Uani 1 1 d . . . . .
C82 C 0.8321(3) 0.8508(3) 0.4479(3) 0.100(2) Uani 1 1 d . . . . .
H82A H 0.844613 0.839585 0.424717 0.120 Uiso 1 1 calc R U . . .
C83 C 0.7793(3) 0.7731(2) 0.9111(3) 0.096(2) Uani 1 1 d . . . . .
H83A H 0.760908 0.743246 0.902161 0.115 Uiso 1 1 calc R U . . .
C84 C 0.8314(3) 0.8602(2) 0.9378(2) 0.0791(16) Uani 1 1 d . . . . .
H84A H 0.848667 0.890803 0.948287 0.095 Uiso 1 1 calc R U . . .
C85 C 0.8525(3) 0.8352(3) 0.9634(3) 0.099(2) Uani 1 1 d . . . . .
H85A H 0.885895 0.847771 0.989945 0.119 Uiso 1 1 calc R U . . .
C86 C 0.8260(4) 0.7920(3) 0.9515(3) 0.101(2) Uani 1 1 d . . . . .
H86A H 0.839622 0.775699 0.970634 0.121 Uiso 1 1 calc R U . . .
C87 C 0.8171(3) 0.8094(2) 0.8152(3) 0.0825(17) Uani 1 1 d . . . . .
H87A H 0.833164 0.804738 0.842940 0.099 Uiso 1 1 calc R U . . .
C88 C 0.8306(3) 0.7868(2) 0.7786(4) 0.103(3) Uani 1 1 d . . . . .
H88A H 0.854392 0.765822 0.781152 0.124 Uiso 1 1 calc R U . . .
C89 C 0.8097(3) 0.7949(2) 0.7394(3) 0.103(3) Uani 1 1 d . . . . .
H89A H 0.820088 0.780552 0.715327 0.123 Uiso 1 1 calc R U . . .
C90 C 0.7739(3) 0.8235(2) 0.7346(3) 0.090(2) Uani 1 1 d . . . . .
H90A H 0.758955 0.828897 0.707192 0.108 Uiso 1 1 calc R U . . .
C91 C 0.7593(3) 0.84488(19) 0.7707(2) 0.0768(15) Uani 1 1 d . . . . .
H91A H 0.733959 0.864475 0.767131 0.092 Uiso 1 1 calc R U . . .
C92 C 0.7531(3) 1.0554(2) 0.9718(3) 0.096(2) Uani 1 1 d . . . . .
H92A H 0.770120 1.046002 0.996414 0.115 Uiso 1 1 calc R U . . .
C93 C 0.7251(4) 1.1138(2) 0.9430(4) 0.112(3) Uani 1 1 d . . . . .
H93A H 0.723270 1.145079 0.948975 0.134 Uiso 1 1 calc R U . . .
C94 C 0.7060(3) 1.0364(2) 0.8899(3) 0.089(2) Uani 1 1 d . . . . .
H94A H 0.690537 1.014086 0.859095 0.107 Uiso 1 1 calc R U . . .
C95 C 0.7035(4) 1.0819(3) 0.8984(4) 0.111(3) Uani 1 1 d . . . . .
H95A H 0.687010 1.090953 0.873485 0.134 Uiso 1 1 calc R U . . .
C96 C 0.7503(4) 1.1001(2) 0.9805(3) 0.114(3) Uani 1 1 d . . . . .
H96A H 0.765037 1.122201 1.011335 0.137 Uiso 1 1 calc R U . . .
C97 C 0.7306(2) 1.02332(17) 0.9259(2) 0.0662(13) Uani 1 1 d . . . . .
C98 C 0.3738(3) 0.44758(19) 0.3692(3) 0.091(2) Uani 1 1 d . . . . .
H98A H 0.373567 0.471363 0.395331 0.110 Uiso 1 1 calc R U . . .
C99 C 0.3505(3) 0.41299(19) 0.2885(3) 0.0879(19) Uani 1 1 d . . . . .
H99A H 0.333304 0.412192 0.258251 0.106 Uiso 1 1 calc R U . . .
C100 C 0.3792(3) 0.37992(19) 0.2969(2) 0.0797(16) Uani 1 1 d . . . . .
H10A H 0.382798 0.356727 0.272180 0.096 Uiso 1 1 calc R U . . .
C101 C 0.3473(3) 0.44877(19) 0.3269(3) 0.0876(19) Uani 1 1 d . . . . .
C102 C 0.4007(3) 0.41343(19) 0.3753(2) 0.0807(16) Uani 1 1 d . . . . .
H10B H 0.418432 0.413642 0.405313 0.097 Uiso 1 1 calc R U . . .
C103 C 0.3224(3) 0.4874(2) 0.3200(3) 0.111(3) Uani 1 1 d . . . . .
C104 C 0.2707(3) 0.4882(2) 0.2919(3) 0.094(2) Uani 1 1 d . . . . .
C105 C 0.2268(3) 0.4481(2) 0.2629(3) 0.094(2) Uani 1 1 d . . . . .
H10C H 0.194104 0.457426 0.246156 0.141 Uiso 1 1 calc R U . . .
H10D H 0.236860 0.425388 0.240753 0.141 Uiso 1 1 calc R U . . .
H10E H 0.220339 0.434656 0.282371 0.141 Uiso 1 1 calc R U . . .
C106 C 0.2698(3) 0.5354(2) 0.3018(3) 0.118(3) Uani 1 1 d . . . . .
C107 C 0.3532(4) 0.5328(2) 0.3441(4) 0.130(4) Uani 1 1 d . . . . .
C108 C 0.2335(3) 0.6046(2) 0.3003(3) 0.111(3) Uani 1 1 d . . . . .
C109 C 0.1994(3) 0.63523(19) 0.2896(3) 0.090(2) Uani 1 1 d . . . . .
C110 C 0.1426(3) 0.6241(2) 0.2558(3) 0.093(2) Uani 1 1 d . . . . .
H11A H 0.129492 0.652494 0.255956 0.139 Uiso 1 1 calc R U . . .
H11B H 0.139432 0.605603 0.224945 0.139 Uiso 1 1 calc R U . . .
H11C H 0.121032 0.606977 0.264024 0.139 Uiso 1 1 calc R U . . .
C111 C 0.2814(4) 0.6759(2) 0.3458(3) 0.126(4) Uani 1 1 d . . . . .
C112 C 0.2298(3) 0.6798(2) 0.3177(3) 0.102(2) Uani 1 1 d . . . . .
C113 C 0.2251(3) 0.5570(2) 0.2848(3) 0.103(3) Uani 1 1 d . . . . .
C114 C 0.0845(4) 0.4968(3) 0.2382(4) 0.126(3) Uani 1 1 d . . . . .
H11D H 0.061265 0.488859 0.249885 0.152 Uiso 1 1 calc R U . . .
C115 C 0.1070(4) 0.4867(3) 0.1749(3) 0.107(2) Uani 1 1 d . . . . .
H11E H 0.097852 0.472527 0.142811 0.128 Uiso 1 1 calc R U . . .
C116 C 0.1361(4) 0.5243(3) 0.2686(4) 0.117(3) Uani 1 1 d . . . . .
H11F H 0.145375 0.538691 0.300646 0.140 Uiso 1 1 calc R U . . .
C117 C 0.1710(3) 0.5301(2) 0.2535(3) 0.089(2) Uani 1 1 d . . . . .
C118 C 0.1569(3) 0.5116(2) 0.2048(3) 0.100(2) Uani 1 1 d . . . . .
H11G H 0.182172 0.516902 0.193914 0.120 Uiso 1 1 calc R U . . .
C119 C 0.3282(4) 0.7131(2) 0.3790(4) 0.159(6) Uani 1 1 d . . . . .
H11H H 0.316817 0.742709 0.383422 0.238 Uiso 1 1 calc R U . . .
H11I H 0.343612 0.709982 0.408602 0.238 Uiso 1 1 calc R U . . .
H11J H 0.355368 0.711447 0.367045 0.238 Uiso 1 1 calc R U . . .
C120 C 0.2251(3) 0.7577(2) 0.3649(2) 0.092(2) Uani 1 1 d . . . . .
H12A H 0.240645 0.750906 0.391495 0.111 Uiso 1 1 calc R U . . .
C121 C 0.2137(3) 0.7238(2) 0.3213(3) 0.093(2) Uani 1 1 d . . . . .
C122 C 0.1916(3) 0.7355(2) 0.2836(2) 0.0788(16) Uani 1 1 d . . . . .
H12B H 0.182506 0.713763 0.253239 0.095 Uiso 1 1 calc R U . . .
C123 C 0.1833(2) 0.77998(19) 0.2916(2) 0.0746(15) Uani 1 1 d . . . . .
H12C H 0.169144 0.788249 0.265904 0.090 Uiso 1 1 calc R U . . .
C124 C 0.2143(3) 0.7998(2) 0.3696(2) 0.0794(16) Uani 1 1 d . . . . .
H12D H 0.221105 0.821758 0.399266 0.095 Uiso 1 1 calc R U . . .
C125 C 0.5425(2) 0.40921(17) 0.4083(2) 0.0713(14) Uani 1 1 d . . . . .
H12E H 0.533810 0.409095 0.432376 0.086 Uiso 1 1 calc R U . . .
C126 C 0.5837(3) 0.44397(19) 0.4186(3) 0.0814(17) Uani 1 1 d . . . . .
H12F H 0.601729 0.467275 0.448805 0.098 Uiso 1 1 calc R U . . .
C127 C 0.5973(3) 0.44325(18) 0.3837(2) 0.0778(16) Uani 1 1 d . . . . .
C128 C 0.5706(3) 0.40722(19) 0.3411(3) 0.088(2) Uani 1 1 d . . . . .
H12G H 0.580848 0.404429 0.317128 0.106 Uiso 1 1 calc R U . . .
C129 C 0.5293(3) 0.37540(18) 0.3330(2) 0.0762(15) Uani 1 1 d . . . . .
H12H H 0.510188 0.351949 0.303031 0.091 Uiso 1 1 calc R U . . .
C130 C 0.6376(3) 0.48039(19) 0.3925(3) 0.092(2) Uani 1 1 d . . . . .
C131 C 0.6837(4) 0.4778(2) 0.3845(4) 0.108(3) Uani 1 1 d . . . . .
C132 C 0.7019(4) 0.4353(2) 0.3643(4) 0.134(4) Uani 1 1 d . . . . .
H13A H 0.735287 0.443171 0.362436 0.200 Uiso 1 1 calc R U . . .
H13B H 0.708284 0.417971 0.383768 0.200 Uiso 1 1 calc R U . . .
H13C H 0.674161 0.416611 0.333263 0.200 Uiso 1 1 calc R U . . .
C133 C 0.5941(4) 0.5464(2) 0.4254(4) 0.123(3) Uani 1 1 d . . . . .
H13D H 0.566982 0.521924 0.419865 0.185 Uiso 1 1 calc R U . . .
H13E H 0.611216 0.566422 0.458265 0.185 Uiso 1 1 calc R U . . .
H13F H 0.576771 0.564269 0.407489 0.185 Uiso 1 1 calc R U . . .
C134 C 0.6345(3) 0.52663(19) 0.4113(3) 0.093(2) Uani 1 1 d . . . . .
C135 C 0.7099(3) 0.5242(2) 0.4016(4) 0.106(3) Uani 1 1 d . . . . .
C136 C 0.7587(4) 0.5437(2) 0.4045(5) 0.145(5) Uani 1 1 d . . . . .
C137 C 0.7754(4) 0.5915(3) 0.4241(5) 0.132(4) Uani 1 1 d . . . . .
C138 C 0.7696(4) 0.6641(2) 0.4567(4) 0.109(3) Uani 1 1 d . . . . .
C139 C 0.7437(4) 0.7039(2) 0.4716(4) 0.145(5) Uani 1 1 d . . . . .
H13G H 0.768599 0.732469 0.483110 0.218 Uiso 1 1 calc R U . . .
H13H H 0.710844 0.702238 0.445287 0.218 Uiso 1 1 calc R U . . .
H13I H 0.734634 0.702869 0.496154 0.218 Uiso 1 1 calc R U . . .
C140 C 0.8190(4) 0.6628(3) 0.4528(5) 0.129(4) Uani 1 1 d . . . . .
C141 C 0.8566(4) 0.7066(3) 0.4702(6) 0.152(5) Uani 1 1 d . . . . .
C142 C 0.8697(4) 0.7391(3) 0.5124(5) 0.149(5) Uani 1 1 d . . . . .
H142 H 0.856186 0.734414 0.532276 0.178 Uiso 1 1 calc R U . . .
C143 C 0.8727(5) 0.7138(3) 0.4368(6) 0.161(6) Uani 1 1 d . . . . .
H14A H 0.862894 0.691692 0.406470 0.194 Uiso 1 1 calc R U . . .
C145 C 0.9049(5) 0.7579(3) 0.4552(6) 0.174(6) Uani 1 1 d . . . . .
H14B H 0.917308 0.764726 0.435592 0.208 Uiso 1 1 calc R U . . .
C146 C 0.8695(5) 0.6010(3) 0.4192(7) 0.199(8) Uani 1 1 d . . . . .
H14C H 0.860445 0.567650 0.402678 0.299 Uiso 1 1 calc R U . . .
H14D H 0.875739 0.614856 0.399854 0.299 Uiso 1 1 calc R U . . .
H14E H 0.902171 0.609382 0.447966 0.299 Uiso 1 1 calc R U . . .
C147 C 0.7883(5) 0.5124(3) 0.3820(6) 0.159(5) Uani 1 1 d . U . . .
C148 C 1.3166(3) 0.8896(3) 0.8302(3) 0.096(2) Uani 1 1 d . . . . .
H14G H 1.323335 0.882486 0.856243 0.115 Uiso 1 1 calc R U . . .
C149 C 1.3047(3) 0.9167(4) 0.7608(3) 0.112(3) Uani 1 1 d . . . . .
H14H H 1.300185 0.927783 0.737601 0.135 Uiso 1 1 calc R U . . .
C150 C 1.2579(4) 0.8959(3) 0.7616(4) 0.118(3) Uani 1 1 d . . . . .
H15A H 1.223075 0.890466 0.737389 0.142 Uiso 1 1 calc R U . . .
C151 C 1.2653(4) 0.8837(3) 0.7999(4) 0.107(3) Uani 1 1 d . . . . .
C152 C 1.3600(3) 0.9056(2) 0.8252(2) 0.0794(16) Uani 1 1 d . . . . .
H15B H 1.395142 0.905936 0.846116 0.095 Uiso 1 1 calc R U . . .
C153 C 0.9440(3) 0.8991(2) 0.8420(3) 0.096(2) Uani 1 1 d . . . . .
C154 C 0.9436(3) 0.9014(3) 0.8817(3) 0.093(2) Uani 1 1 d . . . . .
H15C H 0.972255 0.892942 0.902282 0.111 Uiso 1 1 calc R U . . .
C155 C 0.8980(3) 0.9091(2) 0.8101(3) 0.0882(19) Uani 1 1 d . . . . .
H15D H 0.895738 0.905854 0.780894 0.106 Uiso 1 1 calc R U . . .
C156 C 0.9020(2) 0.91588(19) 0.8930(2) 0.0732(14) Uani 1 1 d . . . . .
H15E H 0.903113 0.917793 0.921555 0.088 Uiso 1 1 calc R U . . .
C157 C 0.8564(3) 0.92367(18) 0.8229(2) 0.0742(15) Uani 1 1 d . . . . .
H15F H 0.826234 0.930846 0.802399 0.089 Uiso 1 1 calc R U . . .
C158 C 0.9910(3) 0.8868(3) 0.8337(3) 0.111(3) Uani 1 1 d . . . . .
C159 C 1.0773(3) 0.8387(3) 0.7799(3) 0.096(2) Uani 1 1 d . . . . .
C160 C 1.0507(3) 0.8589(3) 0.8040(3) 0.101(2) Uani 1 1 d . . . . .
C161 C 0.9956(3) 0.8544(2) 0.7963(3) 0.0873(19) Uani 1 1 d . . . . .
C162 C 1.0443(4) 0.9088(4) 0.8674(4) 0.130(3) Uani 1 1 d . . . . .
C163 C 1.1687(3) 0.8455(3) 0.7748(3) 0.0877(19) Uani 1 1 d . . . . .
C164 C 1.1343(3) 0.8532(3) 0.7970(3) 0.103(2) Uani 1 1 d . . . . .
C165 C 1.2173(4) 0.8716(3) 0.8046(4) 0.111(3) Uani 1 1 d . . . . .
C166 C 1.1564(3) 0.8147(3) 0.7247(3) 0.102(2) Uani 1 1 d . . . . .
H16A H 1.119021 0.798442 0.708448 0.153 Uiso 1 1 calc R U . . .
H16B H 1.162018 0.833599 0.709130 0.153 Uiso 1 1 calc R U . . .
H16C H 1.180451 0.792553 0.724451 0.153 Uiso 1 1 calc R U . . .
C167 C 0.7856(2) 0.84156(19) 0.8968(3) 0.0753(15) Uani 1 1 d . . . . .
C168 C 0.7588(3) 0.79701(18) 0.8835(2) 0.0753(15) Uani 1 1 d . . . . .
H16D H 0.726876 0.783503 0.855664 0.090 Uiso 1 1 calc R U . . .
C169 C 0.7808(2) 0.83827(17) 0.8110(2) 0.0685(14) Uani 1 1 d . . . . .
C170 C 0.7531(2) 0.9586(2) 0.9686(2) 0.0708(13) Uani 1 1 d . . . . .
C171 C 0.8071(3) 0.9588(2) 0.9964(2) 0.0822(16) Uani 1 1 d . . . . .
H17D H 0.834585 0.960794 0.986667 0.099 Uiso 1 1 calc R U . . .
C172 C 0.8182(4) 0.9560(3) 1.0371(3) 0.102(2) Uani 1 1 d . . . . .
H17E H 0.854367 0.956493 1.056149 0.122 Uiso 1 1 calc R U . . .
C173 C 0.7141(3) 0.9567(2) 0.9843(2) 0.0802(16) Uani 1 1 d . . . . .
H17F H 0.677893 0.956868 0.965961 0.096 Uiso 1 1 calc R U . . .
C174 C 0.7277(4) 0.9546(3) 1.0258(3) 0.105(2) Uani 1 1 d . . . . .
H17G H 0.701310 0.954567 1.037063 0.126 Uiso 1 1 calc R U . . .
C175 C 0.7805(4) 0.9526(3) 1.0521(3) 0.105(2) Uani 1 1 d . . . . .
H17H H 0.789669 0.948785 1.080200 0.126 Uiso 1 1 calc R U . . .
C176 C 1.4834(3) 0.98566(19) 0.7345(2) 0.0717(14) Uani 1 1 d . . . . .
C177 C 1.5234(3) 0.9908(2) 0.7209(3) 0.0862(18) Uani 1 1 d . . . . .
H17I H 1.558849 0.987146 0.737084 0.103 Uiso 1 1 calc R U . . .
C178 C 1.5093(3) 1.0016(3) 0.6822(3) 0.102(2) Uani 1 1 d . . . . .
H17J H 1.535833 1.004488 0.671738 0.123 Uiso 1 1 calc R U . . .
C179 C 1.4599(3) 1.0082(2) 0.6593(2) 0.0852(18) Uani 1 1 d . . . . .
H17K H 1.452189 1.015503 0.633308 0.102 Uiso 1 1 calc R U . . .
C180 C 1.4197(3) 1.0042(2) 0.6737(2) 0.0848(18) Uani 1 1 d . . . . .
H18A H 1.384898 1.009376 0.658161 0.102 Uiso 1 1 calc R U . . .
C181 C 1.4317(3) 0.9926(2) 0.7110(2) 0.0828(17) Uani 1 1 d . . . . .
H18B H 1.404692 0.989168 0.720804 0.099 Uiso 1 1 calc R U . . .
C182 C 1.5660(3) 1.0216(2) 0.8766(2) 0.0784(15) Uani 1 1 d . . . . .
H18C H 1.569429 0.992537 0.877930 0.094 Uiso 1 1 calc R U . . .
C183 C 1.5354(3) 1.0245(2) 0.8348(2) 0.0770(15) Uani 1 1 d . . . . .
C184 C 1.5296(3) 1.0668(2) 0.8328(3) 0.097(2) Uani 1 1 d . . . . .
H18D H 1.509871 1.068804 0.804076 0.116 Uiso 1 1 calc R U . . .
C185 C 1.5915(3) 1.0611(3) 0.9166(3) 0.093(2) Uani 1 1 d . . . . .
H18E H 1.613565 1.059039 0.944873 0.111 Uiso 1 1 calc R U . . .
C186 C 1.5849(3) 1.1023(3) 0.9150(3) 0.105(2) Uani 1 1 d . . . . .
H18F H 1.602100 1.129130 0.942539 0.126 Uiso 1 1 calc R U . . .
C187 C 1.5530(4) 1.1064(3) 0.8732(4) 0.117(3) Uani 1 1 d . . . . .
H18G H 1.547485 1.135535 0.872625 0.140 Uiso 1 1 calc R U . . .
C188 C 1.3837(2) 0.85929(19) 0.6828(2) 0.0696(13) Uani 1 1 d . . . . .
C189 C 1.3527(4) 0.8899(3) 0.6696(3) 0.101(2) Uani 1 1 d . . . . .
H18H H 1.355079 0.918603 0.692533 0.122 Uiso 1 1 calc R U . . .
C190 C 1.3828(3) 0.8179(2) 0.6495(3) 0.0827(17) Uani 1 1 d . . . . .
H19A H 1.403358 0.796625 0.658225 0.099 Uiso 1 1 calc R U . . .
C191 C 1.3515(3) 0.8085(3) 0.6037(3) 0.094(2) Uani 1 1 d . . . . .
H19B H 1.351535 0.780557 0.581182 0.113 Uiso 1 1 calc R U . . .
C192 C 1.3201(4) 0.8378(3) 0.5887(3) 0.103(2) Uani 1 1 d . . . . .
H19C H 1.300445 0.830999 0.556774 0.124 Uiso 1 1 calc R U . . .
C193 C 1.3184(4) 0.8796(3) 0.6239(3) 0.112(3) Uani 1 1 d . . . . .
H19D H 1.294467 0.899104 0.615549 0.135 Uiso 1 1 calc R U . . .
C194 C 1.3893(2) 0.8296(2) 0.7548(2) 0.0725(14) Uani 1 1 d . . . . .
C195 C 1.3363(3) 0.8105(2) 0.7288(2) 0.0822(16) Uani 1 1 d . . . . .
H19E H 1.316525 0.817184 0.702711 0.099 Uiso 1 1 calc R U . . .
C196 C 1.3108(4) 0.7815(3) 0.7395(4) 0.106(2) Uani 1 1 d . . . . .
H19F H 1.273280 0.769955 0.722056 0.127 Uiso 1 1 calc R U . . .
C197 C 1.3396(4) 0.7694(3) 0.7752(3) 0.102(2) Uani 1 1 d . . . . .
H19G H 1.322602 0.748134 0.781630 0.123 Uiso 1 1 calc R U . . .
C198 C 1.3942(3) 0.7887(3) 0.8021(3) 0.096(2) Uani 1 1 d . . . . .
H19H H 1.414879 0.781402 0.827529 0.116 Uiso 1 1 calc R U . . .
C199 C 1.4167(3) 0.8180(2) 0.7908(3) 0.0819(17) Uani 1 1 d . . . . .
H19I H 1.453799 0.831136 0.809161 0.098 Uiso 1 1 calc R U . . .
C200 C 1.1283(3) 1.57034(18) 1.0818(2) 0.0753(15) Uani 1 1 d . . . . .
C201 C 1.1179(3) 1.5671(2) 1.1173(3) 0.0895(19) Uani 1 1 d . . . . .
H20D H 1.147499 1.572039 1.145745 0.107 Uiso 1 1 calc R U . . .
C202 C 1.0675(3) 1.5573(3) 1.1130(3) 0.095(2) Uani 1 1 d . . . . .
H20E H 1.061589 1.555892 1.137955 0.114 Uiso 1 1 calc R U . . .
C203 C 1.0232(3) 1.5491(3) 1.0695(3) 0.094(2) Uani 1 1 d . . . . .
H20F H 0.987543 1.540765 1.065120 0.112 Uiso 1 1 calc R U . . .
C204 C 1.0857(3) 1.5627(3) 1.0408(3) 0.0925(19) Uani 1 1 d . . . . .
H20G H 1.092679 1.563702 1.016167 0.111 Uiso 1 1 calc R U . . .
C205 C 1.0320(3) 1.5533(3) 1.0335(3) 0.096(2) Uani 1 1 d . . . . .
H20H H 1.002959 1.549962 1.005289 0.115 Uiso 1 1 calc R U . . .
C206 C 1.3156(4) 1.5415(3) 1.0144(5) 0.119(3) Uani 1 1 d . . . . .
C207 C 1.3592(4) 1.5215(3) 1.0242(5) 0.132(4) Uani 1 1 d . . . . .
H20I H 1.379819 1.524055 1.054758 0.158 Uiso 1 1 calc R U . . .
C208 C 1.2877(6) 1.5365(4) 0.9684(5) 0.146(5) Uani 1 1 d . . . . .
H20J H 1.257847 1.550997 0.959710 0.175 Uiso 1 1 calc R U . . .
C209 C 1.3461(9) 1.4898(5) 0.9445(8) 0.194(7) Uani 1 1 d . U . . .
H20K H 1.356671 1.471517 0.921716 0.233 Uiso 1 1 calc R U . . .
C210 C 1.3057(9) 1.5080(5) 0.9335(6) 0.190(7) Uani 1 1 d . U . . .
H21C H 1.286026 1.503500 0.902170 0.228 Uiso 1 1 calc R U . . .
C211 C 1.3738(7) 1.4964(4) 0.9881(7) 0.164(6) Uani 1 1 d . U . . .
H21D H 1.405387 1.483788 0.996028 0.197 Uiso 1 1 calc R U . . .
C212 C 1.2375(3) 1.6076(2) 1.1494(3) 0.099(2) Uani 1 1 d . . . . .
C213 C 1.2947(4) 1.5944(5) 1.2181(4) 0.187(7) Uani 1 1 d . . . . .
H21E H 1.310920 1.575412 1.233551 0.224 Uiso 1 1 calc R U . . .
C214 C 1.2612(3) 1.5780(4) 1.1695(3) 0.119(3) Uani 1 1 d . . . . .
H21F H 1.255036 1.546405 1.150798 0.143 Uiso 1 1 calc R U . . .
C215 C 1.2448(4) 1.6530(3) 1.1783(4) 0.136(4) Uani 1 1 d . . . . .
H21G H 1.226382 1.672533 1.164592 0.163 Uiso 1 1 calc R U . . .
C216 C 1.3007(5) 1.6439(6) 1.2410(4) 0.183(7) Uani 1 1 d . . . . .
H21H H 1.326022 1.657790 1.272479 0.220 Uiso 1 1 calc R U . . .
C217 C 0.5639(2) 0.28915(16) 0.3640(2) 0.0725(15) Uani 1 1 d . . . . .
C218 C 0.5615(2) 0.27790(19) 0.3199(2) 0.0713(14) Uani 1 1 d . . . . .
H21A H 0.528044 0.265525 0.293428 0.086 Uiso 1 1 calc R U . . .
C219 C 0.6081(3) 0.2848(2) 0.3151(3) 0.0844(18) Uani 1 1 d . . . . .
H21B H 0.606724 0.275688 0.285175 0.101 Uiso 1 1 calc R U . . .
C220 C 0.6556(3) 0.3046(3) 0.3526(3) 0.102(2) Uani 1 1 d . . . . .
H22A H 0.687592 0.308677 0.348987 0.122 Uiso 1 1 calc R U . . .
C221 C 0.6576(3) 0.3188(3) 0.3965(3) 0.103(2) Uani 1 1 d . . . . .
H22B H 0.690592 0.334625 0.422705 0.124 Uiso 1 1 calc R U . . .
C222 C 0.6129(3) 0.3103(2) 0.4023(3) 0.0821(16) Uani 1 1 d . . . . .
H22C H 0.615063 0.318814 0.432429 0.098 Uiso 1 1 calc R U . . .
C223 C 0.3146(2) 0.29580(17) 0.2980(2) 0.0676(13) Uani 1 1 d . . . . .
C224 C 0.2278(3) 0.3231(2) 0.2434(3) 0.088(2) Uani 1 1 d . . . . .
H22D H 0.198107 0.331937 0.224154 0.105 Uiso 1 1 calc R U . . .
C225 C 0.2394(3) 0.3367(2) 0.2886(3) 0.0830(17) Uani 1 1 d . . . . .
H22E H 0.218368 0.355166 0.301172 0.100 Uiso 1 1 calc R U . . .
C226 C 0.2838(3) 0.32294(18) 0.3171(2) 0.0742(15) Uani 1 1 d . . . . .
H22F H 0.292480 0.332107 0.348928 0.089 Uiso 1 1 calc R U . . .
C227 C 0.3007(3) 0.28267(19) 0.2510(2) 0.0754(15) Uani 1 1 d . . . . .
H22G H 0.320829 0.263875 0.237524 0.090 Uiso 1 1 calc R U . . .
C228 C 0.2589(3) 0.2963(2) 0.2243(2) 0.0801(16) Uani 1 1 d . . . . .
H22H H 0.250516 0.287685 0.192568 0.096 Uiso 1 1 calc R U . . .
C229 C 0.3625(2) 0.28852(16) 0.3854(2) 0.0654(13) Uani 1 1 d . . . . .
C230 C 0.3862(3) 0.32695(19) 0.4247(2) 0.0782(16) Uani 1 1 d . . . . .
H23A H 0.411164 0.349752 0.426900 0.094 Uiso 1 1 calc R U . . .
C231 C 0.3737(4) 0.3331(2) 0.4625(3) 0.098(2) Uani 1 1 d . . . . .
H23B H 0.390358 0.359731 0.490208 0.118 Uiso 1 1 calc R U . . .
C232 C 0.3374(4) 0.3000(3) 0.4581(3) 0.101(2) Uani 1 1 d . . . . .
H23C H 0.327884 0.303800 0.482687 0.122 Uiso 1 1 calc R U . . .
C233 C 0.3143(3) 0.2605(2) 0.4174(3) 0.0889(18) Uani 1 1 d . . . . .
H23D H 0.289915 0.237241 0.415136 0.107 Uiso 1 1 calc R U . . .
C234 C 0.3258(3) 0.2547(2) 0.3813(2) 0.0764(15) Uani 1 1 d . . . . .
H23E H 0.309104 0.227978 0.353631 0.092 Uiso 1 1 calc R U . . .
C235 C 0.5232(2) 0.28610(18) 0.4285(2) 0.0695(13) Uani 1 1 d . . . . .
C236 C 0.5215(3) 0.3258(2) 0.4613(2) 0.0808(17) Uani 1 1 d . . . . .
H23F H 0.508140 0.349730 0.452392 0.097 Uiso 1 1 calc R U . . .
C237 C 0.5392(4) 0.3317(3) 0.5074(3) 0.109(3) Uani 1 1 d . . . . .
H23G H 0.536258 0.358514 0.529517 0.131 Uiso 1 1 calc R U . . .
C238 C 0.5626(3) 0.2567(3) 0.4872(3) 0.101(2) Uani 1 1 d . . . . .
H23H H 0.575392 0.232510 0.495905 0.122 Uiso 1 1 calc R U . . .
C239 C 0.5612(4) 0.2972(3) 0.5197(3) 0.113(3) Uani 1 1 d . . . . .
H23I H 0.575603 0.301383 0.551156 0.135 Uiso 1 1 calc R U . . .
C240 C 0.5454(3) 0.2521(2) 0.4423(2) 0.0778(16) Uani 1 1 d . . . . .
H24A H 0.548667 0.225352 0.420330 0.093 Uiso 1 1 calc R U . . .
C241 C 0.3726(2) 0.22264(15) 0.30465(19) 0.0611(11) Uani 1 1 d . . . . .
H24B H 0.338157 0.204713 0.297484 0.073 Uiso 1 1 calc R U . . .
H24C H 0.373813 0.218160 0.275058 0.073 Uiso 1 1 calc R U . . .
C242 C 0.4192(2) 0.20428(15) 0.3322(2) 0.0602(11) Uani 1 1 d . . . . .
H24D H 0.410516 0.170454 0.318418 0.072 Uiso 1 1 calc R U . . .
H24E H 0.423193 0.214807 0.364255 0.072 Uiso 1 1 calc R U . . .
C243 C 0.4728(2) 0.22019(16) 0.3328(2) 0.0637(12) Uani 1 1 d . . . . .
H24F H 0.466875 0.214719 0.300940 0.076 Uiso 1 1 calc R U . . .
H24G H 0.498848 0.201421 0.343648 0.076 Uiso 1 1 calc R U . . .
C244 C 0.1497(4) 0.9835(2) 0.3854(3) 0.101(2) Uani 1 1 d . . . . .
H24H H 0.165296 0.987072 0.417929 0.121 Uiso 1 1 calc R U . . .
H24I H 0.149799 1.014461 0.385138 0.121 Uiso 1 1 calc R U . . .
C245 C 0.0850(3) 0.9154(3) 0.3711(3) 0.0900(19) Uani 1 1 d . . . . .
H24J H 0.046851 0.906337 0.363784 0.108 Uiso 1 1 calc R U . . .
H24K H 0.106584 0.922953 0.404357 0.108 Uiso 1 1 calc R U . . .
C246 C 0.0916(3) 0.9576(2) 0.3612(3) 0.094(2) Uani 1 1 d . . . . .
H24L H 0.068901 0.978473 0.371158 0.113 Uiso 1 1 calc R U . . .
H24M H 0.078638 0.948116 0.327493 0.113 Uiso 1 1 calc R U . . .
C247 C 0.9050(3) 0.9369(2) 0.4506(3) 0.089(2) Uani 1 1 d . . . . .
H24N H 0.921971 0.916079 0.435128 0.107 Uiso 1 1 calc R U . . .
C248 C 0.8984(3) 0.9819(2) 0.5196(3) 0.0846(17) Uani 1 1 d . . . . .
H24O H 0.910859 0.991835 0.552053 0.102 Uiso 1 1 calc R U . . .
C249 C 0.8587(3) 0.9508(2) 0.4247(3) 0.0911(19) Uani 1 1 d . . . . .
H24P H 0.844814 0.939436 0.392055 0.109 Uiso 1 1 calc R U . . .
C250 C 0.8341(3) 0.9813(3) 0.4477(3) 0.0873(18) Uani 1 1 d . . . . .
H25A H 0.803995 0.991629 0.430930 0.105 Uiso 1 1 calc R U . . .
C251 C 0.8531(3) 0.9961(3) 0.4938(3) 0.0879(19) Uani 1 1 d . . . . .
H25B H 0.835647 1.016409 0.509266 0.105 Uiso 1 1 calc R U . . .
C252 C 0.9247(3) 0.9529(2) 0.4967(3) 0.0844(19) Uani 1 1 d . . . . .
C253 C 0.1771(3) 0.9281(2) 0.2675(3) 0.093(2) Uani 1 1 d . . . . .
H25C H 0.188201 0.901043 0.270573 0.111 Uiso 1 1 calc R U . . .
C254 C 0.1538(4) 0.9998(3) 0.2985(3) 0.109(3) Uani 1 1 d . . . . .
H25D H 0.149770 1.022668 0.323170 0.130 Uiso 1 1 calc R U . . .
C255 C 0.1652(3) 0.9326(3) 0.2261(3) 0.093(2) Uani 1 1 d . . . . .
H25E H 0.171320 0.910803 0.202063 0.111 Uiso 1 1 calc R U . . .
C256 C 0.1438(4) 0.9711(3) 0.2217(3) 0.114(3) Uani 1 1 d . . . . .
H25F H 0.131434 0.973674 0.192837 0.136 Uiso 1 1 calc R U . . .
C257 C 0.1405(5) 1.0046(3) 0.2577(3) 0.125(3) Uani 1 1 d . . . . .
H25G H 0.128880 1.031585 0.254652 0.150 Uiso 1 1 calc R U . . .
C258 C 0.1731(3) 0.9614(2) 0.3036(3) 0.0900(19) Uani 1 1 d . . . . .
C259 C 0.2790(3) 1.0034(3) 0.4425(3) 0.096(2) Uani 1 1 d . . . . .
H25H H 0.256918 0.997582 0.456115 0.115 Uiso 1 1 calc R U . . .
C260 C 0.2916(4) 1.0008(3) 0.3764(3) 0.134(4) Uani 1 1 d . . . . .
H26A H 0.277215 0.992479 0.344025 0.161 Uiso 1 1 calc R U . . .
C261 C 0.3438(5) 1.0237(4) 0.4040(4) 0.171(6) Uani 1 1 d . . . . .
H26B H 0.366804 1.029867 0.391332 0.206 Uiso 1 1 calc R U . . .
C262 C 0.3324(4) 1.0263(3) 0.4703(3) 0.107(3) Uani 1 1 d . . . . .
H26C H 0.346907 1.033407 0.502471 0.128 Uiso 1 1 calc R U . . .
C263 C 0.3626(5) 1.0381(3) 0.4538(3) 0.126(3) Uani 1 1 d . . . . .
H26D H 0.397321 1.056311 0.474196 0.151 Uiso 1 1 calc R U . . .
C264 C 1.5462(2) 0.93299(17) 0.78336(19) 0.0622(12) Uani 1 1 d . . . . .
H26F H 1.576933 0.947486 0.781490 0.075 Uiso 1 1 calc R U . . .
H26G H 1.560300 0.928800 0.812752 0.075 Uiso 1 1 calc R U . . .
C265 C 1.5230(2) 0.88666(18) 0.7440(2) 0.0645(12) Uani 1 1 d . . . . .
H26H H 1.552830 0.871499 0.740458 0.077 Uiso 1 1 calc R U . . .
H26I H 1.502066 0.890787 0.715146 0.077 Uiso 1 1 calc R U . . .
C266 C 1.4874(2) 0.85616(18) 0.7505(2) 0.0634(12) Uani 1 1 d . . . . .
H26J H 1.506328 0.856330 0.781732 0.076 Uiso 1 1 calc R U . . .
H26K H 1.481186 0.824508 0.727925 0.076 Uiso 1 1 calc R U . . .
C267 C 1.1924(4) 1.6308(2) 1.0683(4) 0.124(4) Uani 1 1 d . . . . .
H26L H 1.167338 1.619164 1.035213 0.149 Uiso 1 1 calc R U . . .
H26M H 1.178387 1.655444 1.085567 0.149 Uiso 1 1 calc R U . . .
C268 C 1.2497(4) 1.6504(2) 1.0757(5) 0.141(4) Uani 1 1 d . . . . .
H26N H 1.249223 1.680387 1.073158 0.169 Uiso 1 1 calc R U . . .
H26O H 1.276219 1.655423 1.107180 0.169 Uiso 1 1 calc R U . . .
C269 C 1.2669(4) 1.6186(2) 1.0408(4) 0.130(4) Uani 1 1 d . . . . .
H26P H 1.296635 1.635769 1.040000 0.156 Uiso 1 1 calc R U . . .
H26Q H 1.236430 1.607156 1.009763 0.156 Uiso 1 1 calc R U . . .
C270 C 0.6896(2) 0.85670(17) 0.8311(2) 0.0649(13) Uani 1 1 d . . . . .
H27D H 0.676083 0.865728 0.804548 0.078 Uiso 1 1 calc R U . . .
H27E H 0.677774 0.823200 0.818895 0.078 Uiso 1 1 calc R U . . .
C271 C 0.6634(2) 0.87968(16) 0.8627(2) 0.0653(13) Uani 1 1 d . . . . .
H27F H 0.679837 0.873977 0.891154 0.078 Uiso 1 1 calc R U . . .
H27G H 0.624697 0.865770 0.847110 0.078 Uiso 1 1 calc R U . . .
C272 C 0.6693(2) 0.93135(17) 0.87563(19) 0.0624(12) Uani 1 1 d . . . . .
H27H H 0.644932 0.942941 0.890162 0.075 Uiso 1 1 calc R U . . .
H27I H 0.657216 0.936884 0.846997 0.075 Uiso 1 1 calc R U . . .
C273 C 1.2144(4) 0.8932(4) 0.8480(5) 0.142(4) Uani 1 1 d . . . . .
C274 C 1.0311(3) 0.9371(2) 0.5087(4) 0.121(3) Uani 1 1 d . U . . .
H27A H 1.017003 0.917873 0.475310 0.146 Uiso 1 1 calc R U . . .
H27B H 1.039230 0.969309 0.513168 0.146 Uiso 1 1 calc R U . . .
C275 C 1.0475(3) 0.7998(3) 0.7323(3) 0.103(2) Uani 1 1 d . . . . .
C276 C 1.0154(5) 0.8053(6) 0.6968(4) 0.152(5) Uani 1 1 d . . . . .
H276 H 1.008630 0.835334 0.701380 0.182 Uiso 1 1 calc R U . . .
C277 C 1.0551(4) 0.7578(3) 0.7299(4) 0.118(3) Uani 1 1 d . U . . .
H27J H 1.075833 0.751942 0.756297 0.141 Uiso 1 1 calc R U . . .
C278 C 0.9486(3) 0.8220(3) 0.7536(3) 0.105(2) Uani 1 1 d . . . . .
H27K H 0.961515 0.802303 0.732006 0.158 Uiso 1 1 calc R U . . .
H27L H 0.929246 0.803012 0.761980 0.158 Uiso 1 1 calc R U . . .
H27M H 0.924283 0.839410 0.739073 0.158 Uiso 1 1 calc R U . . .
C279 C 1.0053(3) 0.9689(3) 0.5894(4) 0.109(3) Uani 1 1 d . . . . .
C280 C 0.9943(4) 0.9545(5) 0.6186(5) 0.135(4) Uani 1 1 d . . . . .
H28B H 0.973238 0.925195 0.607562 0.162 Uiso 1 1 calc R U . . .
C281 C 1.0322(4) 1.0120(3) 0.6045(4) 0.117(3) Uani 1 1 d . . . . .
H28C H 1.036260 1.022220 0.582987 0.140 Uiso 1 1 calc R U . . .
C282 C 0.7810(6) 0.4985(4) 0.3372(6) 0.160(5) Uani 1 1 d . U . . .
H28D H 0.753302 0.507420 0.316325 0.192 Uiso 1 1 calc R U . . .
C283 C 0.8215(5) 0.6189(3) 0.4304(5) 0.149(5) Uani 1 1 d . . . . .
C284 C 0.9046(4) 0.7809(3) 0.5265(5) 0.152(5) Uani 1 1 d . . . . .
H28E H 0.918069 0.802924 0.557368 0.183 Uiso 1 1 calc R U . . .
C285 C 0.4720(3) 0.8863(2) 0.3823(3) 0.0840(18) Uani 1 1 d . . . . .
C286 C 0.4566(3) 0.9113(4) 0.3505(4) 0.125(4) Uani 1 1 d . . . . .
H28F H 0.418284 0.912747 0.340286 0.188 Uiso 1 1 calc R U . . .
H28G H 0.477899 0.942433 0.366968 0.188 Uiso 1 1 calc R U . . .
H28H H 0.463457 0.895080 0.323627 0.188 Uiso 1 1 calc R U . . .
C287 C 0.4103(4) 0.5497(3) 0.3770(5) 0.174(6) Uani 1 1 d . . . . .
H28I H 0.427631 0.523729 0.379714 0.261 Uiso 1 1 calc R U . . .
H28J H 0.428176 0.566611 0.365945 0.261 Uiso 1 1 calc R U . . .
H28K H 0.413139 0.569958 0.407274 0.261 Uiso 1 1 calc R U . . .
C288 C 0.8298(6) 0.4977(4) 0.4126(8) 0.200(6) Uani 1 1 d . U . . .
H29C H 0.836195 0.507855 0.444039 0.240 Uiso 1 1 calc R U . . .
C289 C 1.0638(5) 0.9446(5) 0.9156(5) 0.176(6) Uani 1 1 d . . . . .
H29B H 1.032922 0.952482 0.922154 0.265 Uiso 1 1 calc R U . . .
H29F H 1.086971 0.932669 0.937562 0.265 Uiso 1 1 calc R U . . .
H29G H 1.084200 0.971917 0.918381 0.265 Uiso 1 1 calc R U . . .
C290 C 0.8604(7) 0.4690(4) 0.3964(7) 0.175(5) Uani 1 1 d . U . . .
H293 H 0.886936 0.456790 0.414522 0.210 Uiso 1 1 calc R U . . .
C291 C 1.0289(6) 0.7210(4) 0.6829(5) 0.146(4) Uani 1 1 d . U . . .
H29H H 1.034383 0.690819 0.679143 0.176 Uiso 1 1 calc R U . . .
C292 C 0.9889(6) 0.7724(7) 0.6520(6) 0.180(6) Uani 1 1 d . . . . .
H29I H 0.965922 0.778889 0.626711 0.216 Uiso 1 1 calc R U . . .
C293 C 1.2751(6) 1.6711(4) 1.2229(5) 0.171(6) Uani 1 1 d . . . . .
H29J H 1.278163 1.702358 1.241079 0.205 Uiso 1 1 calc R U . . .
C294 C 0.2588(3) 0.9894(2) 0.3958(2) 0.0874(19) Uani 1 1 d . . . . .
C295 C 0.8140(9) 0.4717(7) 0.3223(8) 0.208(7) Uani 1 1 d . U . . .
H301 H 0.809949 0.462857 0.291577 0.250 Uiso 1 1 calc R U . . .
C296 C 1.0153(5) 0.9847(6) 0.6660(6) 0.156(6) Uani 1 1 d . . . . .
H30B H 1.006550 0.975118 0.686010 0.187 Uiso 1 1 calc R U . . .
C297 C 1.0474(6) 1.0265(7) 0.6844(6) 0.182(7) Uani 1 1 d . . . . .
H30C H 1.064074 1.044289 0.716720 0.219 Uiso 1 1 calc R U . . .
C298 C 1.0546(4) 1.0424(4) 0.6522(4) 0.129(3) Uani 1 1 d . . . . .
H30D H 1.073808 1.072272 0.662457 0.155 Uiso 1 1 calc R U . . .
C299 C 1.0751(5) 0.8694(3) 0.5174(8) 0.239(7) Uani 1 1 d . U . . .
H30E H 1.110624 0.860843 0.529511 0.287 Uiso 1 1 calc R U . . .
H30F H 1.061062 0.856842 0.483409 0.287 Uiso 1 1 calc R U . . .
C300 C 1.0840(4) 0.9229(3) 0.5353(6) 0.200(6) Uani 1 1 d . U . . .
H30G H 1.093699 0.936371 0.568808 0.240 Uiso 1 1 calc R U . . .
H30H H 1.113804 0.934344 0.530384 0.240 Uiso 1 1 calc R U . . .
C301 C 1.2571(5) 0.9279(5) 0.8945(4) 0.168(6) Uani 1 1 d . . . . .
H30J H 1.291965 0.929885 0.893190 0.252 Uiso 1 1 calc R U . . .
H30K H 1.246837 0.958025 0.900750 0.252 Uiso 1 1 calc R U . . .
H30L H 1.259803 0.918076 0.919028 0.252 Uiso 1 1 calc R U . . .
C302 C 0.0686(5) 0.4817(3) 0.1916(4) 0.128(3) Uani 1 1 d . . . . .
H302 H 0.032198 0.468049 0.170634 0.153 Uiso 1 1 calc R U . . .
C303 C 0.5663(3) 0.7684(2) 0.5326(3) 0.0857(18) Uani 1 1 d . . . . .
H303 H 0.564767 0.750988 0.549587 0.103 Uiso 1 1 calc R U . . .
C304 C 0.8752(6) 1.3385(4) 1.0858(6) 0.148(5) Uani 1 1 d . . . . .
H304 H 0.856461 1.351987 1.103742 0.177 Uiso 1 1 calc R U . . .
C305 C 1.2723(4) 1.1619(3) 1.0250(3) 0.097(2) Uani 1 1 d . . . . .
H305 H 1.258170 1.145277 1.037534 0.116 Uiso 1 1 calc R U . . .
C306 C 0.9998(7) 0.7276(7) 0.6477(7) 0.190(6) Uani 1 1 d . U . . .
H306 H 0.985008 0.702949 0.618299 0.228 Uiso 1 1 calc R U . . .
C307 C 0.8477(7) 0.4596(6) 0.3488(9) 0.182(6) Uani 1 1 d . U . . .
H307 H 0.869166 0.441235 0.336667 0.219 Uiso 1 1 calc R U . . .
C1A C 0.0579(2) 0.8494(3) 0.2798(2) 0.111(3) Uani 1 1 d D . . . .
C2A C 0.0027(3) 0.8395(4) 0.2692(3) 0.196(7) Uani 1 1 d D . . . .
H2AA H -0.008079 0.844198 0.293301 0.236 Uiso 1 1 calc R U . . .
C3A C -0.0360(3) 0.8226(5) 0.2232(3) 0.224(9) Uani 1 1 d D . . . .
H3AA H -0.073120 0.816847 0.216117 0.269 Uiso 1 1 calc R U . . .
C4A C -0.0198(3) 0.8142(5) 0.1873(3) 0.204(8) Uani 1 1 d D . . . .
H4AA H -0.045674 0.800678 0.156013 0.245 Uiso 1 1 calc R U . . .
C5A C 0.0351(3) 0.8260(4) 0.1980(2) 0.167(5) Uani 1 1 d D . . . .
H5AA H 0.045726 0.822106 0.173992 0.200 Uiso 1 1 calc R U . . .
C6A C 0.0739(3) 0.8433(3) 0.2441(2) 0.131(4) Uani 1 1 d D . . . .
H6A H 0.110779 0.850956 0.251251 0.157 Uiso 1 1 calc R U . . .
C1BA C 1.0636(6) 0.8636(6) 0.5945(3) 0.289(6) Uani 0.5 1 d D U P A 1
C2BA C 1.0309(6) 0.8643(6) 0.6177(5) 0.303(6) Uani 0.5 1 d D U P A 1
H2BA H 0.994349 0.849208 0.600555 0.364 Uiso 0.5 1 calc R U P B 1
C3BA C 1.0520(8) 0.8870(7) 0.6656(5) 0.312(7) Uani 0.5 1 d D U P A 1
H3BA H 1.029682 0.887372 0.680831 0.375 Uiso 0.5 1 calc R U P C 1
C4BA C 1.1066(9) 0.9093(8) 0.6916(4) 0.329(7) Uani 0.5 1 d D U P A 1
H4BA H 1.121387 0.923476 0.724247 0.395 Uiso 0.5 1 calc R U P D 1
C5BA C 1.1387(7) 0.9104(8) 0.6685(5) 0.316(7) Uani 0.5 1 d D U P A 1
H5BA H 1.172870 0.930133 0.684668 0.379 Uiso 0.5 1 calc R U P E 1
C6BA C 1.1197(5) 0.8818(8) 0.6210(5) 0.324(7) Uani 0.5 1 d D U P A 1
H6BA H 1.143881 0.874908 0.607184 0.388 Uiso 0.5 1 calc R U P F 1
C1BB C 1.0636(6) 0.8636(6) 0.5945(3) 0.289(6) Uani 0.5 1 d . U P A 2
C2BB C 1.0309(6) 0.8643(6) 0.6177(5) 0.303(6) Uani 0.5 1 d . U P A 2
H2BB H 0.994349 0.849208 0.600555 0.364 Uiso 0.5 1 calc R U P G 2
C3BB C 1.0520(8) 0.8870(7) 0.6656(5) 0.312(7) Uani 0.5 1 d . U P A 2
H3BB H 1.029682 0.887372 0.680831 0.375 Uiso 0.5 1 calc R U P H 2
C4BB C 1.1066(9) 0.9093(8) 0.6916(4) 0.329(7) Uani 0.5 1 d . U P A 2
H4BB H 1.121387 0.923476 0.724247 0.395 Uiso 0.5 1 calc R U P I 2
C5BB C 1.1387(7) 0.9104(8) 0.6685(5) 0.316(7) Uani 0.5 1 d . U P A 2
H5BB H 1.172870 0.930133 0.684668 0.379 Uiso 0.5 1 calc R U P J 2
C6BB C 1.1197(5) 0.8818(8) 0.6210(5) 0.324(7) Uani 0.5 1 d . U P A 2
H6BB H 1.143881 0.874908 0.607184 0.388 Uiso 0.5 1 calc R U P K 2
C1CA C 1.0330(13) 0.7833(5) 0.5108(6) 0.175(5) Uani 0.5 1 d D U P A 1
C2CA C 1.0445(10) 0.7611(5) 0.5415(6) 0.188(5) Uani 0.5 1 d D U P A 1
H2CA H 1.050765 0.777705 0.572648 0.225 Uiso 0.5 1 calc R U P L 1
C3CA C 1.0467(10) 0.7139(5) 0.5255(8) 0.187(5) Uani 0.5 1 d D U P A 1
H3CA H 1.052230 0.698276 0.545396 0.225 Uiso 0.5 1 calc R U P M 1
C4CA C 1.0408(12) 0.6903(6) 0.4801(8) 0.193(6) Uani 0.5 1 d D U P A 1
H4CA H 1.047609 0.660072 0.470757 0.231 Uiso 0.5 1 calc R U P N 1
C5CA C 1.0246(11) 0.7115(6) 0.4485(7) 0.176(4) Uani 0.5 1 d D U P A 1
H5CA H 1.015855 0.694339 0.416912 0.211 Uiso 0.5 1 calc R U P O 1
C6CA C 1.0216(15) 0.7582(6) 0.4640(6) 0.176(4) Uani 0.5 1 d D U P A 1
H6CA H 1.011960 0.772861 0.443016 0.211 Uiso 0.5 1 calc R U P P 1
C1CB C 1.0325(17) 0.7748(7) 0.4936(10) 0.175(5) Uani 0.5 1 d D U P A 2
C2CB C 1.0210(11) 0.7455(6) 0.5133(9) 0.188(5) Uani 0.5 1 d D U P A 2
H2CB H 1.013114 0.756485 0.539360 0.225 Uiso 0.5 1 calc R U P Q 2
C3CB C 1.0221(13) 0.6993(7) 0.4915(10) 0.187(5) Uani 0.5 1 d D U P A 2
H3CB H 1.030307 0.679975 0.507820 0.225 Uiso 0.5 1 calc R U P R 2
C4CB C 1.0106(12) 0.6828(7) 0.4444(10) 0.193(6) Uani 0.5 1 d D U P A 2
H4CB H 1.004953 0.650641 0.428054 0.231 Uiso 0.5 1 calc R U P S 2
C5CB C 1.0070(11) 0.7106(7) 0.4201(9) 0.176(4) Uani 0.5 1 d D U P A 2
H5CB H 0.997780 0.697946 0.388035 0.211 Uiso 0.5 1 calc R U P T 2
C6CB C 1.0177(11) 0.7583(6) 0.4454(10) 0.161(5) Uani 0.5 1 d D U P A 2
H6CB H 1.015166 0.778813 0.430643 0.193 Uiso 0.5 1 calc R U P U 2
C1EA C 0.0982(17) 0.8194(7) 0.3505(9) 0.100(4) Uani 0.5 1 d D U P V 1
C2EA C 0.0765(15) 0.7751(7) 0.3141(8) 0.114(4) Uani 0.5 1 d D U P V 1
H2EA H 0.065151 0.773053 0.283495 0.137 Uiso 0.5 1 calc R U P W 1
C3EA C 0.1095(17) 0.8246(7) 0.3934(8) 0.113(4) Uani 0.5 1 d D U P V 1
H3EA H 0.122509 0.853748 0.418246 0.136 Uiso 0.5 1 calc R U P X 1
C4EA C 0.0708(12) 0.7350(7) 0.3200(9) 0.133(4) Uani 0.5 1 d D U P V 1
H4EA H 0.055546 0.705604 0.295511 0.159 Uiso 0.5 1 calc R U P Y 1
C5EA C 0.1013(10) 0.7846(8) 0.3999(8) 0.126(3) Uani 0.5 1 d D U P V 1
H5EA H 0.103400 0.787376 0.428948 0.151 Uiso 0.5 1 calc R U P Z 1
C6EA C 0.0910(12) 0.7436(8) 0.3679(10) 0.126(3) Uani 0.5 1 d D U P V 1
H6EA H 0.097078 0.718498 0.376868 0.151 Uiso 0.5 1 calc R U P A 1
C1EB C 0.0985(17) 0.8256(7) 0.3645(9) 0.100(4) Uani 0.5 1 d D U P V 2
C2EB C 0.0832(14) 0.7787(7) 0.3345(8) 0.114(4) Uani 0.5 1 d D U P V 2
H2EB H 0.071253 0.771411 0.302525 0.137 Uiso 0.5 1 calc R U P B 2
C3EB C 0.1168(17) 0.8350(7) 0.4096(8) 0.113(4) Uani 0.5 1 d D U P V 2
H3EB H 0.128296 0.865923 0.431160 0.136 Uiso 0.5 1 calc R U P C 2
C4EB C 0.0841(12) 0.7432(8) 0.3477(9) 0.133(4) Uani 0.5 1 d D U P V 2
H4EB H 0.074394 0.712161 0.326426 0.159 Uiso 0.5 1 calc R U P D 2
C5EB C 0.1192(10) 0.7996(7) 0.4254(8) 0.126(3) Uani 0.5 1 d D U P V 2
H5EB H 0.134166 0.807126 0.457622 0.151 Uiso 0.5 1 calc R U P E 2
C6EB C 0.1009(10) 0.7559(8) 0.3962(10) 0.131(6) Uani 0.5 1 d D U P V 2
H6EB H 0.098962 0.733068 0.407592 0.157 Uiso 0.5 1 calc R U P F 2
C1D C 1.3467(3) 1.5909(2) 1.1088(3) 0.118(3) Uani 1 1 d D . . . .
C2D C 1.3573(3) 1.5679(3) 1.1386(3) 0.144(4) Uani 1 1 d D . . . .
H2DA H 1.331980 1.542311 1.131069 0.173 Uiso 1 1 calc R U . . .
C3D C 1.4052(4) 1.5826(4) 1.1794(4) 0.189(6) Uani 1 1 d D U . . .
H3DA H 1.412387 1.566546 1.199090 0.227 Uiso 1 1 calc R U . . .
C4D C 1.4427(4) 1.6212(4) 1.1912(4) 0.193(7) Uani 1 1 d D U . . .
H4DA H 1.475449 1.630809 1.218415 0.232 Uiso 1 1 calc R U . . .
C5D C 1.4310(4) 1.6455(4) 1.1624(5) 0.197(7) Uani 1 1 d D U . . .
H5DA H 1.454902 1.672546 1.171162 0.236 Uiso 1 1 calc R U . . .
C6D C 1.3840(4) 1.6296(3) 1.1204(4) 0.187(6) Uani 1 1 d D U . . .
H6DA H 1.377349 1.644789 1.100147 0.224 Uiso 1 1 calc R U . . .
S1S S 0.67989(6) 0.94342(5) 0.76086(5) 0.0688(3) Uani 1 1 d . . . . .
F1S F 0.6345(3) 0.9292(2) 0.67355(17) 0.1331(18) Uani 1 1 d . . . . .
F2S F 0.7147(3) 0.9645(2) 0.7084(2) 0.147(2) Uani 1 1 d . . . . .
F3S F 0.6998(2) 0.8933(2) 0.69164(18) 0.1266(16) Uani 1 1 d . . . . .
O1S O 0.64700(17) 0.90230(14) 0.75105(17) 0.0834(11) Uani 1 1 d . . . . .
O2S O 0.65753(19) 0.98375(15) 0.77023(17) 0.0882(12) Uani 1 1 d . . . . .
O3S O 0.73552(17) 0.94964(13) 0.79214(15) 0.0793(10) Uani 1 1 d . . . . .
C1S C 0.6831(4) 0.9322(3) 0.7057(3) 0.102(2) Uani 1 1 d . . . . .
S2S S 1.53334(6) 0.92740(5) 0.90590(5) 0.0725(3) Uani 1 1 d . . . . .
F4S F 1.4883(3) 0.85204(16) 0.90274(17) 0.1248(17) Uani 1 1 d . . . . .
F5S F 1.5740(3) 0.8635(2) 0.9339(2) 0.150(2) Uani 1 1 d . . . . .
F6S F 1.5327(2) 0.90230(17) 0.97053(16) 0.1122(14) Uani 1 1 d . . . . .
O4S O 1.5316(3) 0.90097(18) 0.86113(18) 0.1106(18) Uani 1 1 d . . . . .
O5S O 1.4865(2) 0.94541(17) 0.9059(2) 0.0988(15) Uani 1 1 d . . . . .
O6S O 1.5841(2) 0.95827(18) 0.93798(16) 0.0922(13) Uani 1 1 d . . . . .
C2S C 1.5320(4) 0.8848(3) 0.9289(3) 0.105(2) Uani 1 1 d . . . . .
S3S S 0.21320(10) 0.79372(8) 0.19497(8) 0.1053(6) Uani 1 1 d . . . . .
F7S F 0.1990(3) 0.8359(2) 0.1384(3) 0.169(3) Uani 1 1 d D . . . .
F8S F 0.2075(5) 0.7571(3) 0.1148(3) 0.258(6) Uani 1 1 d D . . . .
F9S F 0.1272(3) 0.7806(4) 0.1208(3) 0.247(5) Uani 1 1 d D . . . .
O7S O 0.2724(3) 0.8115(3) 0.2138(3) 0.153(3) Uani 1 1 d . . . . .
O8S O 0.1873(3) 0.8248(2) 0.2185(2) 0.135(2) Uani 1 1 d . . . . .
O9S O 0.1993(3) 0.7484(2) 0.1888(2) 0.127(2) Uani 1 1 d . . . . .
C3S C 0.1864(4) 0.7930(3) 0.1427(5) 0.281(14) Uani 1 1 d D . . . .
S4S S 0.7090(2) 0.54878(11) 0.82630(12) 0.187(2) Uani 1 1 d . . . . .
F10S F 0.7500(5) 0.6202(3) 0.8974(4) 0.225(4) Uani 1 1 d . . . . .
F11S F 0.7260(5) 0.6363(4) 0.8377(4) 0.242(5) Uani 1 1 d . . . . .
F12S F 0.6685(5) 0.6137(3) 0.8595(3) 0.221(4) Uani 1 1 d . . . . .
O10S O 0.6848(6) 0.5437(4) 0.7847(4) 0.223(6) Uani 1 1 d . . . . .
O11S O 0.7722(6) 0.5491(5) 0.8342(4) 0.229(6) Uani 1 1 d . . . . .
O12S O 0.7008(5) 0.5220(3) 0.8481(3) 0.176(4) Uani 1 1 d . . . . .
C4S C 0.7067(17) 0.6037(11) 0.8551(6) 0.45(3) Uani 1 1 d . . . . .
S5S S 0.42020(7) 0.25365(4) 0.21433(5) 0.0716(3) Uani 1 1 d . . . . .
F13S F 0.4560(4) 0.2338(3) 0.1516(2) 0.200(4) Uani 1 1 d . . . . .
F14S F 0.5117(2) 0.2794(2) 0.2163(2) 0.141(2) Uani 1 1 d . . . . .
F15S F 0.4463(3) 0.3041(2) 0.1784(2) 0.162(3) Uani 1 1 d . . . . .
O13S O 0.4402(2) 0.21477(14) 0.22314(17) 0.0958(14) Uani 1 1 d . . . . .
O14S O 0.36655(18) 0.24382(14) 0.17984(15) 0.0817(11) Uani 1 1 d . . . . .
O15S O 0.4343(2) 0.29407(13) 0.25609(16) 0.0863(12) Uani 1 1 d . . . . .
C5S C 0.4605(4) 0.2684(4) 0.1882(3) 0.108(3) Uani 1 1 d . . . . .
S6S S 0.23768(9) 0.90601(7) 0.49067(7) 0.0986(5) Uani 1 1 d . . . . .
F16S F 0.3324(2) 0.9488(2) 0.51600(19) 0.1293(17) Uani 1 1 d . . . . .
F17S F 0.3201(3) 0.9435(2) 0.57091(18) 0.145(2) Uani 1 1 d . . . . .
F18S F 0.2848(3) 0.99205(19) 0.54172(19) 0.1386(19) Uani 1 1 d . . . . .
O16S O 0.2600(3) 0.8654(2) 0.4813(2) 0.1203(19) Uani 1 1 d . . . . .
O17S O 0.2173(2) 0.9185(2) 0.4518(2) 0.1127(17) Uani 1 1 d . . . . .
O18S O 0.2042(3) 0.9093(2) 0.5145(2) 0.1201(19) Uani 1 1 d . . . . .
C6S C 0.2940(4) 0.9487(3) 0.5327(3) 0.106(2) Uani 1 1 d . . . . .
S7S S 0.87930(17) 0.47155(9) 0.07070(11) 0.1584(12) Uani 1 1 d D U . . .
F19S F 0.8331(3) 0.4468(3) 0.1175(4) 0.265(4) Uani 1 1 d D U . . .
F20S F 0.9033(6) 0.5168(3) 0.1611(3) 0.322(7) Uani 1 1 d D U . . .
F21S F 0.9273(4) 0.4421(4) 0.1387(4) 0.295(6) Uani 1 1 d D U . . .
O19S O 0.9501(3) 0.4911(5) 0.0800(5) 0.275(6) Uani 1 1 d D U . . .
O20S O 0.8516(6) 0.4125(3) 0.0248(4) 0.353(8) Uani 1 1 d D U . . .
O21S O 0.8357(4) 0.5125(4) 0.0597(4) 0.241(5) Uani 1 1 d D U . . .
C7S C 0.8869(4) 0.4695(3) 0.1293(3) 0.232(5) Uani 1 1 d D U . . .
S8SA S 0.89007(15) 0.88168(9) 0.64671(13) 0.1402(14) Uani 0.9 1 d D U P G 1
F22A F 0.7976(6) 0.8474(4) 0.6375(4) 0.221(4) Uani 0.9 1 d D U P G 1
F23A F 0.8135(3) 0.8140(2) 0.5819(3) 0.150(3) Uani 0.9 1 d D U P G 1
F24A F 0.8545(5) 0.8033(3) 0.6417(3) 0.240(5) Uani 0.9 1 d D U P G 1
O22A O 0.8623(4) 0.9110(2) 0.6257(3) 0.129(3) Uani 0.9 1 d D U P G 1
O23A O 0.9108(6) 0.8985(3) 0.6964(4) 0.208(6) Uani 0.9 1 d D U P G 1
O24A O 0.9254(3) 0.8600(2) 0.6256(4) 0.173(3) Uani 0.9 1 d D U P G 1
C8SA C 0.8376(6) 0.8338(5) 0.6262(5) 0.151(4) Uani 0.9 1 d D U P G 1
S8SB S 0.8945(6) 0.8846(6) 0.6697(6) 0.067(4) Uani 0.1 1 d D U P H 2
F22B F 0.7953(12) 0.8874(12) 0.6545(16) 0.105(10) Uani 0.1 1 d D U P H 2
F23B F 0.8198(17) 0.8298(15) 0.6645(15) 0.123(12) Uani 0.1 1 d D U P H 2
F24B F 0.8052(11) 0.8349(12) 0.6019(10) 0.078(7) Uani 0.1 1 d D U P H 2
O22B O 0.9214(15) 0.8474(11) 0.6587(15) 0.090(9) Uani 0.1 1 d D U P H 2
O23B O 0.8938(17) 0.9169(10) 0.6484(13) 0.070(8) Uani 0.1 1 d D U P H 2
O24B O 0.9073(17) 0.9046(14) 0.7194(9) 0.082(9) Uani 0.1 1 d D U P H 2
C8SB C 0.8258(10) 0.8566(10) 0.6457(11) 0.071(6) Uani 0.1 1 d D U P H 2
S9S S 0.94000(17) 0.83188(9) 0.37315(17) 0.200(2) Uani 1 1 d D U . . .
F25S F 0.9761(5) 0.7506(4) 0.3454(5) 0.363(8) Uani 1 1 d D U . . .
F26S F 0.9280(8) 0.7770(5) 0.2849(4) 0.430(11) Uani 1 1 d D U . . .
F27S F 0.8785(5) 0.7451(4) 0.3155(5) 0.443(11) Uani 1 1 d D U . . .
O25S O 0.8759(4) 0.8545(3) 0.3441(3) 0.229(4) Uani 1 1 d D U . . .
O26S O 1.0005(4) 0.8676(4) 0.3836(4) 0.297(7) Uani 1 1 d D U . . .
O27S O 0.9397(4) 0.8296(3) 0.4256(3) 0.215(4) Uani 1 1 d D U . . .
C9S C 0.9307(4) 0.7711(3) 0.3269(3) 0.285(7) Uani 1 1 d D U . . .
S10S S 0.7416(3) 0.2905(3) 0.5266(2) 0.353(4) Uani 1 1 d D U . . .
F28S F 0.8204(9) 0.3684(7) 0.5627(7) 0.560(14) Uani 1 1 d D U . . .
F29S F 0.8341(7) 0.3252(7) 0.6107(6) 0.551(15) Uani 1 1 d D U . . .
F30S F 0.7657(8) 0.3720(6) 0.6042(6) 0.491(10) Uani 1 1 d D U . . .
O28S O 0.7812(7) 0.2512(7) 0.4993(6) 0.461(14) Uani 1 1 d D U . . .
O29S O 0.6937(8) 0.3102(6) 0.4838(5) 0.516(17) Uani 1 1 d D U . . .
O30S O 0.7054(8) 0.2589(7) 0.5474(7) 0.496(14) Uani 1 1 d D U . . .
C10S C 0.7935(5) 0.3424(4) 0.5792(4) 0.390(10) Uani 1 1 d D U . . .
S11S S 0.73886(16) 0.9981(2) 1.31580(15) 0.228(2) Uani 1 1 d D U . . .
F31S F 0.7004(5) 0.9546(4) 1.3565(3) 0.333(7) Uani 1 1 d D U . . .
F32S F 0.6693(5) 0.9156(4) 1.2732(3) 0.371(9) Uani 1 1 d D U . . .
F33S F 0.7608(5) 0.9165(4) 1.3243(5) 0.400(10) Uani 1 1 d D U . . .
O31S O 0.6874(4) 1.0324(4) 1.3126(3) 0.226(4) Uani 1 1 d D U . . .
O32S O 0.8044(4) 1.0291(5) 1.3682(3) 0.339(9) Uani 1 1 d D U . . .
O33S O 0.7544(5) 0.9808(4) 1.2633(3) 0.269(6) Uani 1 1 d D U . . .
C11S C 0.7162(4) 0.9412(3) 1.3184(4) 0.281(6) Uani 1 1 d D U . . .
S12S S 1.0125(3) 1.0302(2) 0.9858(2) 0.178(3) Uani 0.5 1 d D U P I -1
F36S F 1.0281(4) 0.9977(4) 1.0552(3) 0.153(4) Uani 0.5 1 d D U P I -1
F35S F 1.0019(4) 0.9399(3) 0.9801(3) 0.124(3) Uani 0.5 1 d D U P I -1
F34S F 0.9367(3) 0.9804(4) 0.9990(3) 0.171(4) Uani 0.5 1 d D U P I -1
O36S O 1.0883(5) 1.0397(7) 1.0045(8) 0.256(9) Uani 0.5 1 d D U P I -1
O35S O 0.9783(9) 1.0069(7) 0.9194(3) 0.367(18) Uani 0.5 1 d D U P I -1
O34S O 0.9922(9) 1.0858(4) 1.0101(7) 0.362(18) Uani 0.5 1 d D U P I -1
C12S C 0.9933(5) 0.9861(3) 1.0054(4) 0.188(6) Uani 0.5 1 d D U P I -1
S13S S 0.48496(17) 0.47857(10) 0.50740(12) 0.1021(8) Uani 0.5 1 d . U P . .
F37S F 0.50462(16) 0.49766(12) 0.55476(14) 0.0792(9) Uani 0.5 1 d . U P . .
F38S F 0.4906(2) 0.43770(14) 0.48860(18) 0.1036(13) Uani 0.5 1 d . U P . .
F39S F 0.4290(2) 0.48109(18) 0.48852(19) 0.1096(13) Uani 0.5 1 d . U P . .
O37S O 0.50462(16) 0.49766(12) 0.55476(14) 0.0792(9) Uani 0.5 1 d . U P . .
O38S O 0.4906(2) 0.43770(14) 0.48860(18) 0.1036(13) Uani 0.5 1 d . U P . .
O39S O 0.4290(2) 0.48109(18) 0.48852(19) 0.1096(13) Uani 0.5 1 d . U P . .
C13S C 0.48496(17) 0.47857(10) 0.50740(12) 0.1021(8) Uani 0.5 1 d . U P . .
CL1 Cl 1.39294(11) 0.99527(9) 0.94313(10) 0.0713(6) Uani 0.4952 1 d . . P . .
CL2 Cl 1.39699(14) 0.91137(11) 0.95990(11) 0.0836(8) Uani 0.4952 1 d . . P . .
C1E C 1.4321(4) 0.9670(4) 0.9769(4) 0.071(3) Uani 0.4952 1 d . . P . .
H1E1 H 1.441156 0.985201 1.009824 0.085 Uiso 0.4952 1 calc R U P . .
H1E2 H 1.466100 0.964678 0.973611 0.085 Uiso 0.4952 1 calc R U P . .
CL3 Cl 0.50617(14) 1.12347(9) 0.38353(12) 0.0666(7) Uani 0.3988 1 d . . P . .
CL4 Cl 0.6056(3) 1.1466(2) 0.4652(2) 0.1157(16) Uani 0.3988 1 d . . P . .
C2E C 0.5634(7) 1.1079(5) 0.4139(6) 0.096(5) Uani 0.3988 1 d . . P . .
H2E1 H 0.583370 1.098621 0.394639 0.115 Uiso 0.3988 1 calc R U P . .
H2E2 H 0.552654 1.080641 0.418076 0.115 Uiso 0.3988 1 calc R U P . .
CL5 Cl 0.33203(14) 0.94025(14) 1.28366(13) 0.0849(10) Uani 0.431 1 d . . P . .
CL6 Cl 0.37603(16) 0.89849(14) 1.21889(15) 0.0903(10) Uani 0.431 1 d . . P . .
C3E C 0.3177(5) 0.9147(4) 1.2246(4) 0.071(3) Uani 0.431 1 d . . P . .
H3E1 H 0.288636 0.887471 1.208803 0.086 Uiso 0.431 1 calc R U P . .
H3E2 H 0.305427 0.936591 1.210041 0.086 Uiso 0.431 1 calc R U P . .
CL7 Cl 0.9455(3) 0.2949(2) 0.8130(2) 0.1201(19) Uani 0.3664 1 d . . P . .
CL8 Cl 0.93988(17) 0.32900(11) 0.90253(14) 0.0844(12) Uani 0.3664 1 d . . P . .
C4E C 0.9307(7) 0.2796(5) 0.8529(6) 0.079(4) Uani 0.3664 1 d . U P . .
H4E1 H 0.893129 0.262909 0.837561 0.094 Uiso 0.3664 1 calc R U P . .
H4E2 H 0.954586 0.258899 0.862490 0.094 Uiso 0.3664 1 calc R U P . .
O1W O 0.5333(3) 1.0721(2) 0.4428(2) 0.0166(13) Uani 0.25 1 d . . P . .
O2W O 0.5043(4) 1.0494(3) 0.4568(3) 0.036(2) Uani 0.25 1 d . U P . .

loop_
_atom_site_aniso_label
_atom_site_aniso_U_11
_atom_site_aniso_U_22
_atom_site_aniso_U_33
_atom_site_aniso_U_23
_atom_site_aniso_U_13
_atom_site_aniso_U_12
PD1 0.0643(2) 0.03242(15) 0.0807(2) 0.02317(15) 0.03532(19) 0.00999(14)
PD2 0.0529(2) 0.03691(16) 0.0832(2) 0.02370(15) 0.03446(18) 0.01095(13)
PD3 0.0653(3) 0.04505(19) 0.0894(3) 0.02744(18) 0.0280(2) 0.02004(17)
PD4 0.0821(3) 0.03484(18) 0.1187(4) 0.0256(2) 0.0561(3) 0.01339(17)
PD5 0.0660(3) 0.0588(2) 0.0810(3) 0.02995(19) 0.0379(2) 0.02885(18)
PD6 0.0671(4) 0.0622(3) 0.2771(10) 0.0897(5) 0.0676(5) 0.0170(2)
P1 0.0576(8) 0.0382(5) 0.0929(9) 0.0272(6) 0.0385(7) 0.0129(5)
P2 0.0566(8) 0.0441(6) 0.0796(8) 0.0264(5) 0.0348(6) 0.0150(5)
P3 0.0724(9) 0.0486(6) 0.0813(8) 0.0279(6) 0.0361(7) 0.0228(6)
P4 0.0657(9) 0.0568(7) 0.0807(8) 0.0275(6) 0.0387(7) 0.0198(6)
P5 0.0802(11) 0.0370(6) 0.1413(15) 0.0188(7) 0.0602(10) 0.0101(6)
P6 0.1005(14) 0.0454(7) 0.187(2) 0.0401(10) 0.0903(14) 0.0168(7)
P7 0.0602(8) 0.0381(5) 0.0849(8) 0.0255(5) 0.0337(6) 0.0105(5)
P8 0.0631(8) 0.0361(5) 0.0818(8) 0.0223(5) 0.0381(6) 0.0106(5)
P9 0.0687(11) 0.0677(9) 0.1163(13) 0.0207(9) 0.0395(9) 0.0220(7)
P10 0.1034(12) 0.0473(7) 0.0857(10) 0.0306(7) 0.0273(8) 0.0236(7)
P11 0.0681(11) 0.0546(8) 0.182(2) 0.0618(11) 0.0524(11) 0.0144(7)
P12 0.0872(18) 0.1152(19) 0.544(8) 0.205(4) 0.116(3) 0.0501(14)
B1 0.142(9) 0.047(4) 0.192(10) 0.026(5) 0.121(9) 0.005(4)
B2 0.079(5) 0.037(3) 0.116(5) 0.028(3) 0.045(4) 0.011(2)
B3 0.181(11) 0.081(5) 0.187(11) 0.074(7) 0.138(10) 0.057(6)
B4 0.073(5) 0.092(5) 0.101(5) 0.064(4) 0.033(4) 0.009(3)
B5 0.273(15) 0.095(7) 0.197(12) 0.092(8) 0.103(10) 0.129(9)
B6 0.076(8) 0.172(12) 0.202(13) 0.009(10) 0.062(8) 0.024(7)
F1 0.318(9) 0.124(4) 0.214(6) 0.123(4) 0.217(7) 0.147(5)
F2 0.214(7) 0.127(4) 0.422(12) 0.164(7) 0.250(9) 0.098(5)
F3 0.084(2) 0.0517(16) 0.127(3) 0.0385(18) 0.047(2) 0.0131(15)
F4 0.112(3) 0.0561(18) 0.100(2) 0.0200(17) 0.057(2) 0.0006(17)
F5 0.079(3) 0.154(4) 0.105(3) 0.076(3) 0.031(2) 0.003(2)
F6 0.077(3) 0.095(3) 0.141(3) 0.081(3) 0.030(2) 0.0099(19)
F7 0.309(9) 0.079(3) 0.294(9) -0.041(4) 0.256(9) -0.068(4)
F8 0.119(5) 0.075(3) 0.503(16) 0.101(6) 0.158(7) 0.014(3)
F9 0.144(6) 0.270(10) 0.094(4) 0.020(5) 0.045(4) 0.050(6)
F10 0.131(6) 0.177(7) 0.354(13) -0.096(8) 0.155(8) -0.043(5)
F11 0.206(6) 0.070(3) 0.199(5) 0.031(3) -0.055(4) 0.047(3)
F12 0.170(6) 0.093(4) 0.244(7) 0.071(4) 0.042(5) 0.045(4)
N1 0.095(4) 0.065(3) 0.099(3) 0.033(3) 0.053(3) 0.048(3)
N2 0.208(8) 0.077(4) 0.194(7) 0.082(4) 0.166(7) 0.079(4)
N3 0.193(7) 0.068(3) 0.184(7) 0.067(4) 0.149(6) 0.063(4)
N4 0.073(3) 0.0356(18) 0.103(3) 0.0242(19) 0.045(2) 0.0062(17)
N5 0.051(2) 0.0438(19) 0.087(3) 0.0226(18) 0.032(2) 0.0095(15)
N6 0.074(3) 0.042(2) 0.097(3) 0.021(2) 0.036(2) 0.0010(18)
N7 0.077(3) 0.042(2) 0.094(3) 0.031(2) 0.033(2) 0.0033(18)
N8 0.056(3) 0.045(2) 0.100(3) 0.026(2) 0.044(2) 0.0098(16)
N9 0.073(3) 0.0333(17) 0.096(3) 0.0262(18) 0.043(2) 0.0021(16)
N10 0.073(4) 0.071(3) 0.185(6) 0.064(4) 0.063(4) 0.019(3)
N11 0.073(3) 0.057(2) 0.081(3) 0.036(2) 0.027(2) 0.016(2)
N12 0.058(3) 0.088(3) 0.093(3) 0.029(3) 0.039(3) 0.028(2)
N13 0.078(3) 0.0321(17) 0.094(3) 0.0242(18) 0.034(2) 0.0150(17)
N14 0.137(6) 0.042(3) 0.195(8) 0.020(4) -0.044(5) 0.028(3)
N15 0.121(5) 0.035(2) 0.144(5) 0.019(3) -0.025(4) 0.014(3)
N16 0.113(5) 0.047(2) 0.157(5) 0.020(3) 0.092(4) -0.005(2)
N17 0.109(4) 0.043(2) 0.147(5) 0.016(3) 0.092(4) 0.000(2)
N18 0.057(3) 0.078(3) 0.095(3) 0.048(3) 0.031(2) 0.009(2)
N19 0.068(3) 0.079(3) 0.109(4) 0.061(3) 0.037(3) 0.015(2)
N20 0.072(3) 0.050(2) 0.098(3) 0.028(2) 0.042(3) 0.020(2)
N21 0.086(5) 0.061(3) 0.293(11) 0.094(5) 0.067(5) 0.005(3)
N22 0.096(4) 0.038(2) 0.124(4) 0.032(2) 0.063(3) 0.024(2)
N23 0.075(5) 0.126(6) 0.183(7) 0.019(5) 0.080(5) 0.010(4)
N24 0.106(6) 0.120(6) 0.176(7) -0.027(5) 0.095(6) -0.018(4)
C1 0.126(7) 0.079(5) 0.140(7) 0.051(5) 0.063(6) 0.010(4)
C2 0.144(8) 0.089(5) 0.147(7) 0.077(5) 0.110(6) 0.060(5)
C3 0.125(7) 0.072(4) 0.105(5) 0.045(4) 0.062(5) 0.031(4)
C4 0.105(6) 0.084(4) 0.142(7) 0.065(5) 0.072(5) 0.041(4)
C5 0.129(6) 0.054(3) 0.092(4) 0.034(3) 0.069(4) 0.039(3)
C6 0.113(5) 0.051(3) 0.122(5) 0.044(3) 0.078(4) 0.038(3)
C7 0.127(6) 0.054(3) 0.136(6) 0.044(3) 0.095(5) 0.037(3)
C8 0.124(6) 0.049(3) 0.123(5) 0.038(3) 0.081(5) 0.029(3)
C9 0.118(6) 0.061(3) 0.107(5) 0.040(3) 0.071(4) 0.039(3)
C10 0.109(5) 0.056(3) 0.108(5) 0.029(3) 0.058(4) 0.030(3)
C11 0.137(6) 0.052(3) 0.129(5) 0.044(3) 0.087(5) 0.039(4)
C12 0.159(7) 0.052(3) 0.129(6) 0.043(4) 0.096(6) 0.045(4)
C13 0.123(6) 0.052(3) 0.144(6) 0.046(4) 0.088(5) 0.036(3)
C14 0.128(6) 0.053(3) 0.115(5) 0.040(3) 0.061(5) 0.039(4)
C15 0.128(6) 0.055(3) 0.133(6) 0.046(4) 0.085(5) 0.040(4)
C16 0.104(5) 0.054(3) 0.127(5) 0.043(3) 0.074(4) 0.039(3)
C17 0.139(6) 0.061(3) 0.105(5) 0.043(3) 0.074(5) 0.052(4)
C18 0.154(7) 0.071(4) 0.149(7) 0.061(4) 0.116(6) 0.058(4)
C19 0.193(10) 0.094(5) 0.197(9) 0.092(6) 0.154(9) 0.086(6)
C20 0.40(2) 0.135(9) 0.37(2) 0.163(12) 0.34(2) 0.170(13)
C21 0.112(6) 0.052(3) 0.156(6) 0.049(4) 0.091(5) 0.035(3)
C22 0.182(9) 0.072(4) 0.199(9) 0.083(6) 0.140(8) 0.070(5)
C23 0.37(2) 0.121(8) 0.41(2) 0.176(12) 0.34(2) 0.144(11)
C24 0.131(7) 0.101(5) 0.139(6) 0.072(5) 0.090(6) 0.082(5)
C25 0.097(5) 0.067(3) 0.093(4) 0.027(3) 0.045(4) 0.046(3)
C26 0.119(6) 0.068(4) 0.127(6) 0.035(4) 0.082(5) 0.043(4)
C27 0.115(6) 0.076(4) 0.132(6) 0.056(4) 0.088(5) 0.050(4)
C28 0.179(9) 0.107(6) 0.152(7) 0.088(6) 0.123(7) 0.100(6)
C29 0.135(6) 0.052(3) 0.092(4) 0.035(3) 0.032(4) -0.021(3)
C30 0.100(6) 0.052(3) 0.116(5) 0.041(3) -0.013(4) -0.023(3)
C31 0.119(7) 0.055(3) 0.119(6) 0.040(4) -0.004(5) -0.015(4)
C32 0.073(4) 0.035(2) 0.109(4) 0.023(2) 0.044(3) 0.008(2)
C33 0.116(6) 0.051(3) 0.085(4) 0.026(3) 0.030(4) -0.017(3)
C34 0.076(4) 0.041(2) 0.104(4) 0.026(3) 0.035(3) 0.004(2)
C35 0.112(5) 0.042(3) 0.109(5) 0.021(3) 0.061(4) 0.007(3)
C36 0.072(4) 0.041(2) 0.120(5) 0.028(3) 0.040(3) 0.012(2)
C37 0.109(6) 0.038(3) 0.157(7) 0.038(3) 0.077(5) 0.014(3)
C38 0.071(4) 0.042(2) 0.104(4) 0.028(3) 0.037(3) 0.010(2)
C39 0.075(4) 0.038(2) 0.106(4) 0.031(3) 0.036(3) 0.012(2)
C40 0.108(6) 0.045(3) 0.155(7) 0.032(4) 0.079(5) 0.017(3)
C41 0.068(4) 0.040(2) 0.088(3) 0.027(2) 0.026(3) 0.008(2)
C42 0.086(4) 0.042(2) 0.084(3) 0.027(2) 0.033(3) 0.011(2)
C43 0.090(4) 0.035(2) 0.101(4) 0.027(2) 0.038(3) 0.008(2)
C44 0.097(5) 0.040(2) 0.112(5) 0.026(3) 0.056(4) 0.007(2)
C45 0.079(4) 0.041(2) 0.111(4) 0.032(3) 0.042(3) 0.011(2)
C46 0.104(5) 0.037(2) 0.135(6) 0.032(3) 0.055(4) 0.014(3)
C47 0.091(5) 0.051(3) 0.093(4) 0.018(3) 0.036(3) -0.003(3)
C48 0.076(4) 0.058(3) 0.106(4) 0.039(3) 0.030(3) 0.001(3)
C49 0.079(4) 0.067(3) 0.100(4) 0.041(3) 0.029(3) 0.009(3)
C50 0.108(5) 0.054(3) 0.103(5) 0.032(3) 0.053(4) 0.004(3)
C51 0.233(13) 0.050(4) 0.245(13) -0.017(5) 0.189(12) -0.030(5)
C52 0.121(6) 0.047(3) 0.158(7) 0.037(4) 0.084(6) 0.014(3)
C53 0.145(9) 0.068(5) 0.194(11) 0.045(6) 0.101(9) 0.046(5)
C54 0.103(6) 0.060(4) 0.171(8) 0.051(4) 0.080(6) 0.035(4)
C55 0.248(16) 0.093(6) 0.168(10) 0.063(7) 0.143(11) 0.076(8)
C56 0.148(8) 0.082(5) 0.114(6) 0.046(4) 0.071(6) 0.037(5)
C57 0.070(4) 0.069(3) 0.095(4) 0.045(3) 0.031(3) 0.015(3)
C58 0.060(4) 0.062(3) 0.089(4) 0.042(3) 0.023(3) 0.012(2)
C59 0.080(4) 0.073(4) 0.083(4) 0.032(3) 0.029(3) 0.022(3)
C60 0.069(4) 0.078(4) 0.088(4) 0.043(3) 0.026(3) 0.018(3)
C61 0.058(4) 0.067(3) 0.103(4) 0.051(3) 0.026(3) 0.015(2)
C62 0.057(4) 0.073(3) 0.098(4) 0.049(3) 0.027(3) 0.012(2)
C63 0.058(4) 0.085(4) 0.101(4) 0.057(3) 0.030(3) 0.011(3)
C64 0.064(4) 0.070(3) 0.098(4) 0.046(3) 0.034(3) 0.009(3)
C65 0.061(4) 0.070(3) 0.090(4) 0.046(3) 0.029(3) 0.007(2)
C66 0.078(4) 0.064(3) 0.087(4) 0.034(3) 0.030(3) 0.007(3)
C67 0.090(5) 0.072(4) 0.090(4) 0.047(3) 0.040(3) 0.021(3)
C68 0.074(4) 0.064(3) 0.091(4) 0.040(3) 0.035(3) 0.014(3)
C69 0.063(4) 0.072(3) 0.092(4) 0.048(3) 0.032(3) 0.014(2)
C70 0.065(4) 0.064(3) 0.085(3) 0.040(3) 0.028(3) 0.008(2)
C71 0.063(3) 0.059(3) 0.088(4) 0.036(3) 0.035(3) 0.012(2)
C72 0.062(4) 0.066(3) 0.102(4) 0.044(3) 0.032(3) 0.010(2)
C73 0.065(4) 0.068(3) 0.100(4) 0.040(3) 0.038(3) 0.012(3)
C74 0.070(4) 0.069(3) 0.107(4) 0.044(3) 0.042(3) 0.006(3)
C75 0.108(6) 0.059(3) 0.101(5) 0.041(3) 0.039(4) 0.009(3)
C76 0.069(4) 0.091(4) 0.107(5) 0.056(4) 0.039(3) 0.019(3)
C77 0.097(5) 0.091(5) 0.117(5) 0.056(4) 0.056(4) 0.011(4)
C78 0.080(5) 0.063(4) 0.151(7) 0.053(4) 0.044(4) 0.012(3)
C79 0.059(4) 0.057(3) 0.118(5) 0.041(3) 0.022(3) -0.001(2)
C80 0.090(6) 0.079(4) 0.131(6) 0.043(4) 0.060(5) 0.008(3)
C81 0.057(4) 0.062(3) 0.126(5) 0.045(3) 0.038(3) 0.010(2)
C82 0.060(5) 0.080(4) 0.170(7) 0.058(5) 0.053(4) 0.010(3)
C83 0.107(6) 0.069(4) 0.143(7) 0.066(4) 0.064(5) 0.033(4)
C84 0.068(4) 0.064(3) 0.112(5) 0.046(3) 0.036(3) 0.019(3)
C85 0.084(5) 0.096(5) 0.132(6) 0.070(5) 0.038(4) 0.027(4)
C86 0.098(6) 0.085(5) 0.150(7) 0.076(5) 0.055(5) 0.039(4)
C87 0.075(4) 0.055(3) 0.130(5) 0.034(3) 0.058(4) 0.017(3)
C88 0.090(5) 0.053(3) 0.183(9) 0.030(4) 0.089(6) 0.024(3)
C89 0.098(6) 0.061(4) 0.137(7) -0.001(4) 0.076(5) -0.002(3)
C90 0.073(5) 0.083(4) 0.100(4) 0.007(3) 0.050(4) -0.005(3)
C91 0.072(4) 0.054(3) 0.099(4) 0.016(3) 0.045(3) 0.008(2)
C92 0.088(5) 0.051(3) 0.127(6) 0.025(3) 0.033(4) 0.016(3)
C93 0.117(7) 0.046(3) 0.177(8) 0.030(4) 0.080(6) 0.022(3)
C94 0.134(6) 0.060(3) 0.107(5) 0.043(3) 0.074(5) 0.041(4)
C95 0.160(8) 0.077(5) 0.167(8) 0.082(5) 0.107(7) 0.064(5)
C96 0.125(7) 0.050(3) 0.134(7) 0.008(4) 0.049(5) 0.022(4)
C97 0.066(3) 0.045(2) 0.093(4) 0.020(2) 0.045(3) 0.012(2)
C98 0.101(5) 0.038(3) 0.109(5) 0.015(3) 0.032(4) 0.025(3)
C99 0.100(5) 0.046(3) 0.104(5) 0.035(3) 0.027(4) 0.014(3)
C100 0.095(5) 0.046(3) 0.096(4) 0.033(3) 0.034(3) 0.018(3)
C101 0.082(4) 0.041(3) 0.105(5) 0.018(3) 0.017(3) 0.014(2)
C102 0.085(4) 0.048(3) 0.102(4) 0.025(3) 0.038(3) 0.021(3)
C103 0.105(6) 0.043(3) 0.130(6) 0.027(3) 0.004(4) 0.017(3)
C104 0.091(5) 0.051(3) 0.105(5) 0.021(3) 0.016(4) 0.017(3)
C105 0.100(5) 0.046(3) 0.108(5) 0.025(3) 0.021(4) 0.022(3)
C106 0.082(5) 0.045(3) 0.148(7) 0.013(4) -0.005(4) 0.013(3)
C107 0.101(6) 0.043(3) 0.166(8) 0.031(4) -0.010(5) 0.015(3)
C108 0.089(5) 0.039(3) 0.133(6) 0.016(3) -0.006(4) 0.013(3)
C109 0.084(5) 0.043(3) 0.104(5) 0.018(3) 0.013(3) 0.019(3)
C110 0.076(5) 0.065(4) 0.133(6) 0.044(4) 0.035(4) 0.025(3)
C111 0.123(7) 0.041(3) 0.133(6) 0.016(3) -0.008(5) 0.023(3)
C112 0.104(6) 0.044(3) 0.118(5) 0.017(3) 0.022(4) 0.027(3)
C113 0.101(5) 0.044(3) 0.112(5) 0.015(3) 0.008(4) 0.026(3)
C114 0.114(8) 0.093(6) 0.143(8) 0.025(6) 0.047(6) 0.001(5)
C115 0.096(6) 0.072(4) 0.113(6) 0.014(4) 0.027(5) 0.001(4)
C116 0.123(8) 0.070(5) 0.125(7) 0.018(4) 0.041(6) 0.021(5)
C117 0.094(5) 0.048(3) 0.099(5) 0.022(3) 0.025(4) 0.026(3)
C118 0.088(5) 0.061(4) 0.128(6) 0.034(4) 0.027(4) 0.016(3)
C119 0.132(8) 0.049(4) 0.175(9) 0.019(5) -0.028(6) 0.027(4)
C120 0.125(6) 0.048(3) 0.087(4) 0.022(3) 0.034(4) 0.023(3)
C121 0.105(5) 0.047(3) 0.107(5) 0.022(3) 0.034(4) 0.036(3)
C122 0.071(4) 0.054(3) 0.097(4) 0.026(3) 0.025(3) 0.023(3)
C123 0.064(4) 0.051(3) 0.093(4) 0.023(3) 0.024(3) 0.014(2)
C124 0.088(4) 0.055(3) 0.098(4) 0.036(3) 0.037(3) 0.019(3)
C125 0.073(4) 0.042(2) 0.092(4) 0.020(2) 0.037(3) -0.007(2)
C126 0.082(4) 0.051(3) 0.105(4) 0.016(3) 0.049(4) -0.005(3)
C127 0.081(4) 0.045(3) 0.113(5) 0.026(3) 0.052(4) 0.009(2)
C128 0.111(6) 0.044(3) 0.116(5) 0.018(3) 0.069(4) -0.002(3)
C129 0.093(4) 0.047(3) 0.092(4) 0.024(3) 0.048(3) -0.003(2)
C130 0.110(6) 0.044(3) 0.141(6) 0.024(3) 0.086(5) 0.005(3)
C131 0.117(6) 0.049(3) 0.182(8) 0.029(4) 0.104(6) 0.013(3)
C132 0.147(8) 0.043(3) 0.248(12) 0.037(5) 0.141(9) 0.019(4)
C133 0.129(7) 0.055(4) 0.202(9) 0.022(5) 0.115(7) 0.002(4)
C134 0.103(5) 0.042(3) 0.146(6) 0.018(3) 0.085(5) -0.005(3)
C135 0.114(6) 0.053(3) 0.185(8) 0.037(4) 0.108(6) 0.010(3)
C136 0.142(8) 0.050(3) 0.281(13) 0.040(6) 0.151(9) 0.010(4)
C137 0.135(8) 0.059(4) 0.248(12) 0.049(5) 0.136(8) 0.015(4)
C138 0.115(6) 0.056(3) 0.185(8) 0.040(4) 0.099(6) 0.005(3)
C139 0.164(9) 0.046(3) 0.249(12) 0.010(5) 0.156(9) -0.013(4)
C140 0.101(7) 0.074(5) 0.238(11) 0.065(6) 0.097(7) 0.008(4)
C141 0.100(7) 0.076(5) 0.325(17) 0.098(8) 0.118(9) 0.021(4)
C142 0.118(8) 0.062(5) 0.249(13) 0.076(7) 0.051(8) 0.001(4)
C143 0.182(11) 0.062(4) 0.324(17) 0.075(7) 0.190(12) 0.032(5)
C145 0.147(9) 0.062(4) 0.365(19) 0.071(8) 0.175(12) 0.013(5)
C146 0.155(11) 0.068(5) 0.42(2) 0.076(9) 0.187(14) 0.019(5)
C147 0.142(9) 0.054(4) 0.311(16) 0.053(7) 0.146(11) 0.008(5)
C148 0.068(5) 0.109(6) 0.108(5) 0.022(4) 0.054(4) 0.007(4)
C149 0.080(6) 0.154(8) 0.114(6) 0.055(6) 0.050(5) 0.055(5)
C150 0.071(6) 0.089(5) 0.193(10) 0.059(6) 0.051(6) 0.019(4)
C151 0.112(7) 0.087(5) 0.146(7) 0.038(5) 0.084(6) 0.034(4)
C152 0.066(4) 0.083(4) 0.086(4) 0.019(3) 0.044(3) 0.007(3)
C153 0.083(5) 0.062(4) 0.145(7) 0.022(4) 0.069(5) 0.004(3)
C154 0.076(5) 0.083(4) 0.122(6) 0.034(4) 0.051(4) 0.019(3)
C155 0.077(5) 0.064(3) 0.124(5) 0.021(3) 0.059(4) -0.003(3)
C156 0.055(3) 0.057(3) 0.110(4) 0.033(3) 0.039(3) 0.013(2)
C157 0.085(4) 0.047(3) 0.106(4) 0.027(3) 0.058(4) 0.015(2)
C158 0.076(6) 0.104(6) 0.135(6) 0.012(5) 0.061(5) 0.001(4)
C159 0.096(6) 0.089(5) 0.124(6) 0.049(4) 0.062(5) 0.029(4)
C160 0.057(5) 0.121(6) 0.108(5) 0.023(4) 0.040(4) 0.005(4)
C161 0.065(4) 0.083(4) 0.137(6) 0.049(4) 0.060(4) 0.020(3)
C162 0.086(7) 0.158(9) 0.128(7) 0.018(6) 0.064(6) 0.017(6)
C163 0.060(4) 0.096(5) 0.125(6) 0.053(4) 0.049(4) 0.023(3)
C164 0.055(5) 0.115(6) 0.118(6) 0.020(4) 0.041(4) 0.007(4)
C165 0.095(7) 0.099(6) 0.152(8) 0.047(5) 0.069(6) 0.030(5)
C166 0.093(6) 0.090(5) 0.140(7) 0.044(5) 0.068(5) 0.026(4)
C167 0.061(4) 0.057(3) 0.121(5) 0.041(3) 0.046(3) 0.020(2)
C168 0.079(4) 0.048(3) 0.115(5) 0.042(3) 0.049(3) 0.019(2)
C169 0.059(3) 0.044(2) 0.108(4) 0.022(2) 0.048(3) 0.005(2)
C170 0.064(4) 0.068(3) 0.088(4) 0.039(3) 0.033(3) 0.018(2)
C171 0.069(4) 0.083(4) 0.100(4) 0.044(4) 0.035(3) 0.019(3)
C172 0.106(6) 0.115(6) 0.096(5) 0.058(5) 0.041(4) 0.032(5)
C173 0.098(5) 0.067(3) 0.096(4) 0.038(3) 0.056(4) 0.021(3)
C174 0.114(7) 0.102(6) 0.112(6) 0.046(5) 0.058(5) 0.008(5)
C175 0.118(7) 0.116(6) 0.098(5) 0.057(5) 0.050(5) 0.027(5)
C176 0.074(4) 0.055(3) 0.091(4) 0.036(3) 0.034(3) 0.019(2)
C177 0.076(4) 0.085(4) 0.109(5) 0.059(4) 0.034(4) 0.008(3)
C178 0.100(6) 0.104(5) 0.130(6) 0.076(5) 0.051(5) 0.007(4)
C179 0.098(5) 0.078(4) 0.094(4) 0.057(4) 0.036(4) 0.018(3)
C180 0.088(5) 0.069(4) 0.094(4) 0.043(3) 0.026(3) 0.021(3)
C181 0.090(5) 0.072(4) 0.095(4) 0.040(3) 0.042(4) 0.025(3)
C182 0.074(4) 0.063(3) 0.093(4) 0.024(3) 0.037(3) 0.017(3)
C183 0.083(4) 0.059(3) 0.091(4) 0.027(3) 0.042(3) 0.026(3)
C184 0.107(6) 0.053(3) 0.119(5) 0.023(3) 0.045(4) 0.023(3)
C185 0.084(5) 0.085(5) 0.090(4) 0.011(3) 0.039(4) 0.014(3)
C186 0.088(6) 0.081(5) 0.108(6) 0.006(4) 0.034(4) 0.013(4)
C187 0.136(8) 0.061(4) 0.154(8) 0.018(4) 0.085(7) 0.017(4)
C188 0.073(4) 0.061(3) 0.075(3) 0.023(2) 0.035(3) 0.013(2)
C189 0.138(7) 0.069(4) 0.083(4) 0.030(3) 0.034(4) 0.023(4)
C190 0.075(4) 0.069(4) 0.105(5) 0.030(3) 0.043(4) 0.023(3)
C191 0.090(5) 0.084(5) 0.089(4) 0.019(4) 0.035(4) 0.007(4)
C192 0.119(7) 0.080(5) 0.101(5) 0.041(4) 0.035(4) 0.009(4)
C193 0.127(7) 0.079(5) 0.099(5) 0.041(4) 0.015(5) 0.018(4)
C194 0.061(4) 0.067(3) 0.097(4) 0.028(3) 0.045(3) 0.014(2)
C195 0.072(5) 0.081(4) 0.094(4) 0.030(3) 0.041(3) 0.011(3)
C196 0.080(6) 0.103(6) 0.151(7) 0.047(5) 0.070(5) 0.009(4)
C197 0.104(6) 0.100(5) 0.116(6) 0.036(5) 0.067(5) 0.010(4)
C198 0.093(6) 0.093(5) 0.131(6) 0.052(4) 0.069(5) 0.018(4)
C199 0.088(5) 0.079(4) 0.104(5) 0.043(3) 0.059(4) 0.026(3)
C200 0.080(4) 0.041(2) 0.103(4) 0.023(3) 0.042(3) 0.012(2)
C201 0.076(5) 0.068(4) 0.120(5) 0.031(4) 0.043(4) 0.020(3)
C202 0.064(5) 0.097(5) 0.118(5) 0.046(4) 0.031(4) 0.014(3)
C203 0.071(5) 0.094(5) 0.115(5) 0.047(4) 0.036(4) 0.007(3)
C204 0.093(6) 0.081(4) 0.113(5) 0.037(4) 0.055(4) 0.017(4)
C205 0.081(5) 0.086(5) 0.104(5) 0.027(4) 0.035(4) -0.003(3)
C206 0.125(7) 0.059(4) 0.211(11) 0.046(5) 0.117(8) 0.019(4)
C207 0.121(8) 0.096(6) 0.228(12) 0.075(7) 0.114(8) 0.025(5)
C208 0.203(12) 0.095(6) 0.228(13) 0.092(8) 0.152(11) 0.056(7)
C209 0.270(18) 0.112(9) 0.305(17) 0.066(12) 0.239(17) 0.061(10)
C210 0.32(2) 0.116(9) 0.235(14) 0.082(9) 0.206(15) 0.075(11)
C211 0.204(14) 0.113(8) 0.266(16) 0.080(11) 0.183(14) 0.073(9)
C212 0.064(4) 0.063(4) 0.142(6) 0.005(4) 0.049(4) 0.010(3)
C213 0.058(6) 0.246(15) 0.120(7) -0.044(8) 0.010(5) 0.030(7)
C214 0.068(5) 0.123(7) 0.113(6) -0.006(5) 0.036(4) -0.003(4)
C215 0.088(6) 0.079(5) 0.173(9) -0.029(5) 0.063(6) 0.002(4)
C216 0.095(9) 0.190(14) 0.132(9) -0.050(9) 0.023(6) 0.015(8)
C217 0.072(4) 0.033(2) 0.110(4) 0.021(2) 0.044(3) 0.005(2)
C218 0.065(4) 0.056(3) 0.101(4) 0.035(3) 0.040(3) 0.014(2)
C219 0.077(5) 0.058(3) 0.120(5) 0.026(3) 0.053(4) 0.003(3)
C220 0.082(6) 0.091(5) 0.150(7) 0.047(5) 0.068(5) 0.016(4)
C221 0.074(5) 0.082(5) 0.136(7) 0.024(4) 0.047(5) -0.002(3)
C222 0.072(4) 0.066(3) 0.104(4) 0.034(3) 0.034(3) 0.010(3)
C223 0.071(4) 0.045(2) 0.089(4) 0.023(2) 0.039(3) 0.015(2)
C224 0.067(4) 0.057(3) 0.114(5) 0.032(3) 0.015(3) 0.018(3)
C225 0.069(4) 0.056(3) 0.117(5) 0.033(3) 0.034(4) 0.017(3)
C226 0.076(4) 0.050(3) 0.108(4) 0.031(3) 0.051(3) 0.025(2)
C227 0.088(4) 0.051(3) 0.091(4) 0.026(3) 0.044(3) 0.020(3)
C228 0.086(4) 0.051(3) 0.093(4) 0.025(3) 0.031(3) 0.016(3)
C229 0.075(4) 0.042(2) 0.090(3) 0.027(2) 0.044(3) 0.015(2)
C230 0.101(5) 0.050(3) 0.084(4) 0.023(3) 0.043(3) 0.009(3)
C231 0.144(7) 0.060(3) 0.115(5) 0.027(3) 0.086(5) 0.026(4)
C232 0.152(8) 0.075(4) 0.120(6) 0.045(4) 0.094(6) 0.035(4)
C233 0.094(5) 0.074(4) 0.111(5) 0.036(4) 0.058(4) 0.010(3)
C234 0.075(4) 0.065(3) 0.098(4) 0.033(3) 0.045(3) 0.004(3)
C235 0.069(4) 0.049(3) 0.089(4) 0.028(2) 0.031(3) 0.008(2)
C236 0.101(5) 0.052(3) 0.088(4) 0.026(3) 0.041(3) -0.002(3)
C237 0.129(7) 0.082(5) 0.085(4) 0.018(4) 0.033(4) -0.031(4)
C238 0.099(6) 0.090(5) 0.103(5) 0.054(4) 0.019(4) 0.005(4)
C239 0.127(7) 0.094(5) 0.083(4) 0.044(4) 0.007(4) -0.027(5)
C240 0.074(4) 0.065(3) 0.098(4) 0.045(3) 0.029(3) 0.010(3)
C241 0.061(3) 0.041(2) 0.082(3) 0.020(2) 0.036(3) 0.0086(19)
C242 0.067(3) 0.0325(19) 0.090(3) 0.025(2) 0.041(3) 0.0084(18)
C243 0.070(3) 0.039(2) 0.090(3) 0.028(2) 0.041(3) 0.012(2)
C244 0.156(8) 0.059(3) 0.093(4) 0.034(3) 0.054(5) 0.046(4)
C245 0.081(5) 0.083(4) 0.106(5) 0.034(4) 0.043(4) 0.032(3)
C246 0.090(5) 0.072(4) 0.102(5) 0.033(3) 0.023(4) 0.035(4)
C247 0.107(6) 0.057(3) 0.124(6) 0.031(3) 0.073(5) 0.013(3)
C248 0.089(5) 0.072(4) 0.103(5) 0.043(3) 0.043(4) 0.031(3)
C249 0.080(5) 0.068(4) 0.117(5) 0.035(4) 0.037(4) 0.001(3)
C250 0.069(4) 0.097(5) 0.114(5) 0.054(4) 0.046(4) 0.017(3)
C251 0.092(5) 0.094(5) 0.103(5) 0.055(4) 0.051(4) 0.044(4)
C252 0.068(4) 0.062(3) 0.142(6) 0.052(4) 0.053(4) 0.016(3)
C253 0.092(5) 0.073(4) 0.104(5) 0.039(4) 0.029(4) 0.032(3)
C254 0.152(8) 0.065(4) 0.101(5) 0.042(4) 0.038(5) 0.038(4)
C255 0.103(6) 0.076(4) 0.096(5) 0.041(4) 0.033(4) 0.023(4)
C256 0.161(9) 0.083(5) 0.099(5) 0.053(4) 0.044(5) 0.039(5)
C257 0.192(11) 0.083(5) 0.120(6) 0.056(5) 0.071(7) 0.053(6)
C258 0.114(6) 0.062(3) 0.097(4) 0.040(3) 0.041(4) 0.029(3)
C259 0.102(6) 0.078(4) 0.099(5) 0.039(4) 0.031(4) 0.017(4)
C260 0.142(9) 0.098(6) 0.115(6) 0.052(5) 0.003(5) -0.043(5)
C261 0.159(11) 0.156(10) 0.127(8) 0.072(7) -0.015(7) -0.083(8)
C262 0.121(7) 0.077(5) 0.094(5) 0.029(4) 0.024(5) -0.004(4)
C263 0.126(8) 0.103(6) 0.100(6) 0.035(5) 0.009(5) -0.024(5)
C264 0.069(3) 0.050(2) 0.080(3) 0.030(2) 0.040(3) 0.022(2)
C265 0.068(3) 0.058(3) 0.082(3) 0.032(2) 0.042(3) 0.020(2)
C266 0.067(3) 0.054(3) 0.077(3) 0.024(2) 0.039(3) 0.020(2)
C267 0.141(8) 0.051(3) 0.229(11) 0.054(5) 0.127(8) 0.036(4)
C268 0.156(8) 0.044(3) 0.286(13) 0.071(6) 0.151(9) 0.033(4)
C269 0.134(8) 0.058(4) 0.257(12) 0.074(6) 0.131(8) 0.030(4)
C270 0.064(3) 0.045(2) 0.100(4) 0.031(2) 0.046(3) 0.014(2)
C271 0.056(3) 0.046(2) 0.101(4) 0.031(2) 0.040(3) 0.0080(19)
C272 0.064(3) 0.051(3) 0.079(3) 0.028(2) 0.035(3) 0.021(2)
C273 0.083(7) 0.145(9) 0.181(10) 0.023(7) 0.080(7) 0.025(6)
C274 0.071(5) 0.057(3) 0.245(10) 0.058(5) 0.078(6) 0.014(3)
C275 0.072(5) 0.126(7) 0.132(7) 0.057(6) 0.058(5) 0.034(4)
C276 0.130(9) 0.235(15) 0.093(6) 0.056(8) 0.055(6) 0.069(9)
C277 0.114(7) 0.089(6) 0.133(7) 0.027(5) 0.053(6) 0.011(5)
C278 0.077(6) 0.107(6) 0.138(7) 0.049(5) 0.051(5) 0.025(4)
C279 0.062(5) 0.105(5) 0.176(8) 0.097(6) 0.031(4) 0.009(3)
C280 0.087(7) 0.159(10) 0.216(12) 0.140(10) 0.062(7) 0.043(6)
C281 0.110(7) 0.081(5) 0.163(9) 0.062(6) 0.051(6) 0.010(4)
C282 0.214(12) 0.104(7) 0.241(13) 0.056(8) 0.185(12) 0.055(7)
C283 0.148(9) 0.052(4) 0.287(14) 0.049(6) 0.147(10) 0.010(4)
C284 0.102(7) 0.074(5) 0.262(14) 0.096(7) 0.035(7) -0.003(4)
C285 0.059(4) 0.085(4) 0.131(5) 0.072(4) 0.037(3) 0.015(3)
C286 0.072(5) 0.161(9) 0.187(9) 0.133(8) 0.041(5) 0.017(5)
C287 0.133(9) 0.052(4) 0.224(12) 0.043(6) -0.023(8) 0.026(4)
C288 0.122(10) 0.091(7) 0.405(19) 0.094(10) 0.133(11) 0.034(6)
C289 0.099(9) 0.156(11) 0.204(12) -0.017(9) 0.079(8) -0.019(7)
C290 0.175(11) 0.097(7) 0.255(13) 0.067(9) 0.098(10) 0.020(7)
C291 0.128(10) 0.108(7) 0.180(11) 0.023(7) 0.075(8) 0.022(6)
C292 0.121(11) 0.233(17) 0.167(12) 0.080(12) 0.041(8) 0.080(11)
C293 0.120(9) 0.118(9) 0.168(11) -0.045(8) 0.050(8) 0.028(7)
C294 0.112(6) 0.056(3) 0.079(4) 0.028(3) 0.025(4) 0.018(3)
C295 0.208(11) 0.205(11) 0.227(10) 0.078(8) 0.118(8) 0.004(8)
C296 0.089(8) 0.214(14) 0.221(14) 0.167(13) 0.050(8) 0.024(8)
C297 0.108(10) 0.30(2) 0.193(13) 0.172(15) 0.054(9) 0.056(11)
C298 0.090(7) 0.160(10) 0.139(8) 0.073(8) 0.040(6) 0.010(6)
C299 0.117(8) 0.084(5) 0.57(2) 0.163(10) 0.173(11) 0.060(5)
C300 0.075(6) 0.089(5) 0.473(19) 0.151(9) 0.117(9) 0.029(4)
C301 0.099(8) 0.177(12) 0.154(9) -0.021(8) 0.061(7) 0.011(7)
C302 0.117(8) 0.073(5) 0.167(10) 0.038(6) 0.044(7) 0.009(5)
C303 0.084(5) 0.074(4) 0.111(5) 0.058(4) 0.034(4) 0.012(3)
C304 0.188(13) 0.083(6) 0.214(14) 0.036(8) 0.147(12) 0.038(7)
C305 0.123(7) 0.088(5) 0.107(5) 0.054(4) 0.062(5) 0.025(4)
C306 0.128(10) 0.201(13) 0.185(12) 0.023(10) 0.060(8) 0.047(9)
C307 0.138(12) 0.147(11) 0.29(2) 0.099(13) 0.105(13) 0.027(9)
C1A 0.073(5) 0.110(6) 0.115(6) 0.012(4) 0.034(4) 0.025(4)
C2A 0.096(9) 0.218(15) 0.179(11) -0.022(10) 0.057(8) 0.025(8)
C3A 0.101(10) 0.232(16) 0.160(11) -0.039(11) -0.012(8) 0.019(9)
C4A 0.089(9) 0.273(18) 0.135(9) -0.025(10) 0.031(6) 0.050(9)
C5A 0.111(9) 0.178(11) 0.133(8) 0.011(7) 0.020(6) 0.053(8)
C6A 0.102(7) 0.125(7) 0.099(5) -0.004(5) 0.021(5) 0.048(5)
C1BA 0.292(9) 0.277(9) 0.312(8) 0.151(7) 0.112(6) 0.079(8)
C2BA 0.312(8) 0.294(9) 0.316(8) 0.145(7) 0.124(6) 0.078(8)
C3BA 0.314(9) 0.309(10) 0.319(8) 0.141(7) 0.127(7) 0.062(7)
C4BA 0.321(9) 0.331(10) 0.329(8) 0.138(7) 0.129(6) 0.056(8)
C5BA 0.314(9) 0.314(10) 0.317(8) 0.137(7) 0.123(6) 0.054(7)
C6BA 0.316(8) 0.318(10) 0.323(8) 0.131(7) 0.121(7) 0.043(8)
C1BB 0.292(9) 0.277(9) 0.312(8) 0.151(7) 0.112(6) 0.079(8)
C2BB 0.312(8) 0.294(9) 0.316(8) 0.145(7) 0.124(6) 0.078(8)
C3BB 0.314(9) 0.309(10) 0.319(8) 0.141(7) 0.127(7) 0.062(7)
C4BB 0.321(9) 0.331(10) 0.329(8) 0.138(7) 0.129(6) 0.056(8)
C5BB 0.314(9) 0.314(10) 0.317(8) 0.137(7) 0.123(6) 0.054(7)
C6BB 0.316(8) 0.318(10) 0.323(8) 0.131(7) 0.121(7) 0.043(8)
C1CA 0.152(8) 0.068(6) 0.314(12) 0.073(7) 0.111(11) 0.004(6)
C2CA 0.167(12) 0.069(7) 0.316(12) 0.087(8) 0.083(10) 0.016(7)
C3CA 0.147(13) 0.081(7) 0.315(13) 0.072(9) 0.086(12) 0.028(8)
C4CA 0.156(14) 0.083(7) 0.322(13) 0.076(8) 0.090(12) 0.032(8)
C5CA 0.133(8) 0.082(5) 0.311(11) 0.070(7) 0.102(8) 0.024(5)
C6CA 0.133(8) 0.082(5) 0.311(11) 0.070(7) 0.102(8) 0.024(5)
C1CB 0.152(8) 0.068(6) 0.314(12) 0.073(7) 0.111(11) 0.004(6)
C2CB 0.167(12) 0.069(7) 0.316(12) 0.087(8) 0.083(10) 0.016(7)
C3CB 0.147(13) 0.081(7) 0.315(13) 0.072(9) 0.086(12) 0.028(8)
C4CB 0.156(14) 0.083(7) 0.322(13) 0.076(8) 0.090(12) 0.032(8)
C5CB 0.133(8) 0.082(5) 0.311(11) 0.070(7) 0.102(8) 0.024(5)
C6CB 0.109(11) 0.074(6) 0.320(13) 0.061(9) 0.131(12) 0.009(7)
C1EA 0.088(5) 0.097(5) 0.152(11) 0.055(7) 0.080(11) 0.043(6)
C2EA 0.104(7) 0.088(5) 0.176(11) 0.060(7) 0.078(11) 0.030(4)
C3EA 0.099(8) 0.116(7) 0.160(11) 0.070(7) 0.077(11) 0.050(7)
C4EA 0.133(10) 0.110(6) 0.184(10) 0.081(8) 0.076(11) 0.025(6)
C5EA 0.108(8) 0.117(7) 0.187(10) 0.075(7) 0.083(8) 0.027(6)
C6EA 0.108(8) 0.117(7) 0.187(10) 0.075(7) 0.083(8) 0.027(6)
C1EB 0.088(5) 0.097(5) 0.152(11) 0.055(7) 0.080(11) 0.043(6)
C2EB 0.104(7) 0.088(5) 0.176(11) 0.060(7) 0.078(11) 0.030(4)
C3EB 0.099(8) 0.116(7) 0.160(11) 0.070(7) 0.077(11) 0.050(7)
C4EB 0.133(10) 0.110(6) 0.184(10) 0.081(8) 0.076(11) 0.025(6)
C5EB 0.108(8) 0.117(7) 0.187(10) 0.075(7) 0.083(8) 0.027(6)
C6EB 0.115(12) 0.118(9) 0.183(12) 0.075(10) 0.072(13) 0.026(10)
C1D 0.081(5) 0.070(4) 0.199(9) 0.034(5) 0.074(6) 0.017(3)
C2D 0.092(7) 0.116(8) 0.173(10) 0.004(7) 0.056(7) 0.011(5)
C3D 0.151(11) 0.197(13) 0.207(12) 0.060(10) 0.082(9) 0.053(9)
C4D 0.115(10) 0.118(9) 0.261(17) 0.013(10) 0.054(10) -0.026(7)
C5D 0.118(10) 0.116(9) 0.277(17) 0.021(10) 0.062(10) -0.028(7)
C6D 0.157(12) 0.083(6) 0.277(16) 0.031(8) 0.090(11) -0.026(6)
S1S 0.0688(9) 0.0592(7) 0.0821(8) 0.0312(6) 0.0336(7) 0.0079(6)
F1S 0.145(5) 0.154(5) 0.093(3) 0.058(3) 0.038(3) 0.024(4)
F2S 0.170(5) 0.173(5) 0.184(5) 0.120(5) 0.116(5) 0.039(4)
F3S 0.155(5) 0.131(4) 0.118(3) 0.045(3) 0.086(3) 0.045(4)
O1S 0.069(3) 0.070(2) 0.117(3) 0.043(2) 0.041(2) 0.0012(18)
O2S 0.088(3) 0.068(2) 0.116(3) 0.048(2) 0.040(3) 0.020(2)
O3S 0.074(3) 0.058(2) 0.095(3) 0.0281(19) 0.028(2) 0.0103(18)
C1S 0.103(6) 0.108(6) 0.112(6) 0.052(5) 0.055(5) 0.016(4)
S2S 0.0696(9) 0.0751(8) 0.0836(9) 0.0344(7) 0.0405(7) 0.0201(7)
F4S 0.180(5) 0.080(3) 0.109(3) 0.045(2) 0.052(3) -0.004(3)
F5S 0.172(6) 0.144(5) 0.177(5) 0.089(4) 0.092(4) 0.103(5)
F6S 0.151(4) 0.108(3) 0.100(3) 0.051(2) 0.067(3) 0.033(3)
O4S 0.157(5) 0.089(3) 0.091(3) 0.022(3) 0.072(3) -0.003(3)
O5S 0.082(3) 0.083(3) 0.165(5) 0.071(3) 0.066(3) 0.034(2)
O6S 0.078(3) 0.101(3) 0.089(3) 0.029(2) 0.037(2) 0.010(2)
C2S 0.143(8) 0.086(5) 0.112(6) 0.048(4) 0.070(5) 0.054(5)
S3S 0.0994(15) 0.0871(12) 0.1112(14) 0.0283(10) 0.0373(11) 0.0247(10)
F7S 0.201(7) 0.141(5) 0.183(6) 0.076(5) 0.086(5) 0.066(5)
F8S 0.405(18) 0.198(9) 0.200(8) 0.026(7) 0.204(11) 0.075(10)
F9S 0.201(10) 0.293(12) 0.174(7) 0.126(8) -0.015(6) -0.017(8)
O7S 0.120(6) 0.156(7) 0.174(7) 0.073(5) 0.047(5) -0.003(4)
O8S 0.187(7) 0.118(5) 0.128(4) 0.051(4) 0.088(5) 0.084(5)
O9S 0.143(6) 0.098(4) 0.122(4) 0.034(3) 0.048(4) 0.016(4)
C3S 0.137(12) 0.29(2) 0.53(4) 0.35(3) 0.086(17) 0.067(13)
S4S 0.305(6) 0.1034(19) 0.117(2) 0.0493(16) 0.050(3) 0.080(3)
F10S 0.315(13) 0.183(8) 0.250(10) 0.082(7) 0.193(11) 0.111(9)
F11S 0.265(12) 0.209(10) 0.274(12) 0.142(9) 0.095(10) 0.096(9)
F12S 0.302(13) 0.152(7) 0.214(9) 0.062(6) 0.121(9) 0.115(8)
O10S 0.378(16) 0.203(9) 0.244(11) 0.170(9) 0.204(11) 0.198(11)
O11S 0.271(14) 0.255(13) 0.257(12) 0.144(10) 0.161(11) 0.174(12)
O12S 0.252(11) 0.132(6) 0.127(5) 0.055(5) 0.064(6) 0.036(6)
C4S 0.67(6) 0.41(4) 0.104(9) 0.026(14) 0.070(18) 0.47(4)
S5S 0.0856(10) 0.0474(6) 0.0894(9) 0.0235(6) 0.0486(8) 0.0058(6)
F13S 0.217(8) 0.242(9) 0.138(5) 0.013(5) 0.131(6) -0.003(6)
F14S 0.087(4) 0.214(7) 0.154(4) 0.095(4) 0.065(3) 0.022(3)
F15S 0.177(6) 0.178(6) 0.182(5) 0.118(5) 0.087(5) -0.008(4)
O13S 0.119(4) 0.054(2) 0.108(3) 0.031(2) 0.044(3) 0.013(2)
O14S 0.081(3) 0.067(2) 0.091(3) 0.028(2) 0.034(2) 0.0006(19)
O15S 0.096(3) 0.053(2) 0.097(3) 0.0128(19) 0.045(2) 0.0040(19)
C5S 0.092(6) 0.135(7) 0.116(6) 0.063(6) 0.051(5) 0.007(5)
S6S 0.1084(15) 0.0926(12) 0.0992(12) 0.0408(10) 0.0448(11) 0.0497(11)
F16S 0.106(4) 0.141(5) 0.122(4) 0.060(3) 0.024(3) 0.029(3)
F17S 0.160(5) 0.170(6) 0.097(3) 0.058(3) 0.044(3) 0.038(4)
F18S 0.149(5) 0.106(4) 0.127(4) 0.024(3) 0.044(3) 0.046(3)
O16S 0.136(5) 0.107(4) 0.118(4) 0.041(3) 0.056(4) 0.062(4)
O17S 0.106(4) 0.111(4) 0.114(4) 0.058(3) 0.028(3) 0.032(3)
O18S 0.134(5) 0.126(5) 0.118(4) 0.046(4) 0.074(4) 0.043(4)
C6S 0.109(7) 0.113(6) 0.089(5) 0.039(4) 0.036(4) 0.039(5)
S7S 0.224(3) 0.0834(14) 0.172(3) 0.0617(16) 0.078(2) 0.0554(18)
F19S 0.217(8) 0.244(10) 0.402(13) 0.177(9) 0.153(9) 0.083(7)
F20S 0.53(2) 0.242(9) 0.177(7) 0.090(6) 0.133(10) -0.060(10)
F21S 0.194(9) 0.387(14) 0.403(15) 0.296(13) 0.098(10) 0.073(9)
O19S 0.211(9) 0.356(18) 0.330(16) 0.206(14) 0.122(10) 0.097(9)
O20S 0.45(2) 0.224(11) 0.257(11) 0.030(10) 0.086(13) 0.047(11)
O21S 0.213(10) 0.228(10) 0.309(14) 0.137(10) 0.110(10) 0.047(8)
C7S 0.253(11) 0.232(11) 0.239(8) 0.107(7) 0.121(9) 0.058(9)
S8SA 0.149(3) 0.0646(13) 0.146(3) 0.0418(16) 0.005(2) 0.0252(13)
F22A 0.266(10) 0.179(9) 0.208(9) 0.048(7) 0.121(9) -0.014(7)
F23A 0.142(6) 0.103(4) 0.141(5) 0.037(4) 0.011(4) 0.005(4)
F24A 0.342(13) 0.100(5) 0.182(7) 0.084(5) -0.003(7) -0.015(6)
O22A 0.155(7) 0.090(4) 0.140(6) 0.059(4) 0.049(5) 0.054(4)
O23A 0.280(13) 0.094(5) 0.138(6) 0.056(5) -0.026(6) 0.018(6)
O24A 0.102(5) 0.075(4) 0.240(9) 0.026(5) 0.006(5) 0.027(3)
C8SA 0.158(8) 0.119(8) 0.139(7) 0.077(6) 0.008(6) 0.001(6)
S8SB 0.052(7) 0.108(10) 0.084(9) 0.069(8) 0.042(7) 0.041(6)
F22B 0.057(14) 0.09(2) 0.19(3) 0.054(18) 0.076(19) 0.035(15)
F23B 0.16(3) 0.11(2) 0.13(2) 0.10(2) 0.05(2) 0.003(18)
F24B 0.038(13) 0.12(2) 0.110(12) 0.073(13) 0.040(10) 0.033(11)
O22B 0.076(17) 0.075(18) 0.15(2) 0.060(17) 0.064(19) 0.045(16)
O23B 0.11(2) 0.044(15) 0.089(18) 0.038(14) 0.070(19) 0.029(14)
O24B 0.10(2) 0.09(2) 0.092(12) 0.067(14) 0.047(13) 0.038(16)
C8SB 0.067(10) 0.086(15) 0.111(12) 0.075(11) 0.055(12) 0.039(9)
S9S 0.230(4) 0.0852(16) 0.310(5) 0.003(2) 0.212(4) -0.0131(19)
F25S 0.406(16) 0.210(12) 0.398(17) 0.011(12) 0.195(15) 0.095(11)
F26S 0.61(3) 0.278(17) 0.291(13) -0.002(10) 0.190(17) -0.008(16)
F27S 0.332(14) 0.324(16) 0.42(2) 0.073(15) -0.001(15) -0.185(14)
O25S 0.351(11) 0.153(8) 0.219(9) 0.063(7) 0.168(9) 0.050(8)
O26S 0.315(11) 0.227(12) 0.327(15) 0.169(11) 0.070(12) -0.044(10)
O27S 0.203(10) 0.116(6) 0.305(9) 0.092(7) 0.083(8) -0.014(6)
C9S 0.343(16) 0.131(10) 0.381(15) 0.026(10) 0.223(16) 0.020(8)
S10S 0.317(10) 0.525(14) 0.254(7) 0.202(7) 0.114(6) 0.120(8)
F28S 0.49(4) 0.63(4) 0.65(4) 0.34(3) 0.25(2) 0.05(2)
F29S 0.48(3) 0.59(4) 0.39(2) 0.22(2) -0.019(16) 0.13(2)
F30S 0.497(14) 0.474(13) 0.473(12) 0.162(8) 0.206(10) 0.098(9)
O28S 0.37(3) 0.61(3) 0.37(2) 0.182(18) 0.134(17) 0.18(2)
O29S 0.63(4) 0.26(2) 0.45(3) 0.162(18) 0.006(19) 0.14(2)
O30S 0.34(3) 0.63(4) 0.59(4) 0.34(3) 0.19(2) 0.05(2)
C10S 0.35(2) 0.45(2) 0.39(2) 0.230(11) 0.118(10) 0.102(12)
S11S 0.156(3) 0.366(7) 0.185(3) 0.162(4) 0.045(2) 0.121(4)
F31S 0.371(17) 0.44(2) 0.210(9) 0.190(11) 0.089(10) 0.136(13)
F32S 0.456(19) 0.377(16) 0.192(8) 0.167(10) 0.008(10) 0.021(12)
F33S 0.43(2) 0.341(17) 0.38(2) 0.133(16) 0.121(13) 0.183(17)
O31S 0.180(9) 0.300(13) 0.181(8) 0.106(9) 0.053(6) 0.029(8)
O32S 0.201(10) 0.53(2) 0.296(10) 0.294(13) 0.002(9) -0.055(11)
O33S 0.264(15) 0.286(16) 0.303(11) 0.126(11) 0.156(11) 0.083(12)
C11S 0.227(16) 0.359(15) 0.258(13) 0.160(13) 0.073(10) 0.055(9)
S12S 0.207(7) 0.132(4) 0.116(4) 0.021(3) 0.015(4) 0.100(5)
F36S 0.119(8) 0.133(9) 0.173(8) 0.024(6) 0.063(7) 0.025(7)
F35S 0.102(6) 0.124(6) 0.145(6) 0.039(5) 0.064(5) 0.026(5)
F34S 0.172(8) 0.191(11) 0.099(6) 0.011(7) 0.047(6) 0.119(8)
O36S 0.261(10) 0.256(14) 0.251(13) 0.107(9) 0.106(9) 0.045(8)
O35S 0.40(3) 0.38(3) 0.154(9) 0.012(14) 0.066(14) -0.24(3)
O34S 0.31(2) 0.115(12) 0.35(3) -0.028(14) -0.06(2) 0.091(16)
C12S 0.184(12) 0.184(14) 0.190(12) 0.058(12) 0.086(13) 0.111(14)
S13S 0.144(3) 0.0692(15) 0.0989(18) 0.0312(13) 0.0603(18) 0.0198(16)
F37S 0.086(3) 0.065(2) 0.099(2) 0.0297(17) 0.0549(19) 0.0181(17)
F38S 0.133(4) 0.056(2) 0.133(3) 0.035(2) 0.071(3) 0.016(2)
F39S 0.117(3) 0.095(3) 0.125(3) 0.041(3) 0.062(3) 0.029(3)
O37S 0.086(3) 0.065(2) 0.099(2) 0.0297(17) 0.0549(19) 0.0181(17)
O38S 0.133(4) 0.056(2) 0.133(3) 0.035(2) 0.071(3) 0.016(2)
O39S 0.117(3) 0.095(3) 0.125(3) 0.041(3) 0.062(3) 0.029(3)
C13S 0.144(3) 0.0692(15) 0.0989(18) 0.0312(13) 0.0603(18) 0.0198(16)
CL1 0.0656(16) 0.0640(14) 0.0784(15) 0.0089(11) 0.0429(13) 0.0094(11)
CL2 0.091(2) 0.0738(17) 0.0812(17) 0.0183(14) 0.0442(16) 0.0041(14)
C1E 0.053(6) 0.072(6) 0.082(7) 0.011(5) 0.042(5) 0.014(5)
CL3 0.082(2) 0.0387(12) 0.0817(19) 0.0274(13) 0.0350(16) 0.0151(12)
CL4 0.147(5) 0.105(4) 0.129(4) 0.058(3) 0.081(4) 0.046(3)
C2E 0.077(11) 0.052(8) 0.115(12) -0.001(8) 0.030(9) 0.013(7)
CL5 0.074(2) 0.106(3) 0.106(2) 0.088(2) 0.0284(17) 0.0217(17)
CL6 0.073(2) 0.086(2) 0.109(3) 0.048(2) 0.0279(19) 0.0082(17)
C3E 0.048(7) 0.053(6) 0.085(8) 0.035(6) -0.004(5) -0.002(4)
CL7 0.120(5) 0.109(4) 0.096(3) 0.035(3) 0.019(3) -0.009(3)
CL8 0.083(3) 0.0416(15) 0.080(2) 0.0102(15) 0.0002(18) 0.0142(15)
C4E 0.073(9) 0.045(6) 0.107(10) 0.021(7) 0.036(8) 0.009(6)
O1W 0.028(4) 0.014(3) 0.010(3) 0.009(2) 0.007(3) -0.001(2)
O2W 0.033(5) 0.041(4) 0.044(4) 0.029(4) 0.017(4) -0.007(3)

loop_
_atom_type_symbol
_atom_type_description
_atom_type_scat_dispersion_real
_atom_type_scat_dispersion_imag
_atom_type_scat_source
C C -0.0020 0.0016 'International Tables Vol C Tables 4.2.6.8 and 6.1.1.4'
H H 0.0000 0.0000 'International Tables Vol C Tables 4.2.6.8 and 6.1.1.4'
B B -0.0010 0.0007 'International Tables Vol C Tables 4.2.6.8 and 6.1.1.4'
N N -0.0030 0.0032 'International Tables Vol C Tables 4.2.6.8 and 6.1.1.4'
O O -0.0041 0.0059 'International Tables Vol C Tables 4.2.6.8 and 6.1.1.4'
F F -0.0052 0.0100 'International Tables Vol C Tables 4.2.6.8 and 6.1.1.4'
Pd Pd -1.2318 0.9845 'International Tables Vol C Tables 4.2.6.8 and 6.1.1.4'
P P 0.0856 0.0923 'International Tables Vol C Tables 4.2.6.8 and 6.1.1.4'
S S 0.1028 0.1208 'International Tables Vol C Tables 4.2.6.8 and 6.1.1.4'
Cl Cl 0.1211 0.1550 'International Tables Vol C Tables 4.2.6.8 and 6.1.1.4'

loop_
_geom_angle_atom_site_label_1
_geom_angle_atom_site_label_2
_geom_angle_atom_site_label_3
_geom_angle
_geom_angle_site_symmetry_1
_geom_angle_site_symmetry_3
N13 PD1 N9 86.81(18) . .
N13 PD1 P7 176.82(14) . .
N9 PD1 P7 91.52(13) . .
N13 PD1 P8 89.87(13) . .
N9 PD1 P8 176.67(13) . .
P7 PD1 P8 91.78(5) . .
N5 PD2 N8 87.84(16) . .
N5 PD2 P2 92.22(12) . .
N8 PD2 P2 176.67(14) . .
N5 PD2 P1 176.44(13) . .
N8 PD2 P1 89.50(12) . .
P2 PD2 P1 90.57(5) . .
N20 PD3 N11 83.16(19) . .
N20 PD3 P10 176.69(15) . .
N11 PD3 P10 95.17(14) . .
N20 PD3 P9 89.16(15) . .
N11 PD3 P9 169.43(13) . .
P10 PD3 P9 92.84(8) . .
N4 PD4 N22 84.60(19) . .
N4 PD4 P6 175.87(14) . .
N22 PD4 P6 91.56(15) . .
N4 PD4 P5 94.28(13) . .
N22 PD4 P5 173.59(18) . .
P6 PD4 P5 89.70(7) . .
N12 PD5 N1 87.4(2) . .
N12 PD5 P4 89.03(16) . .
N1 PD5 P4 175.28(18) . .
N12 PD5 P3 179.06(18) . .
N1 PD5 P3 91.87(18) . .
P4 PD5 P3 91.74(6) . .
N21 PD6 N10 86.2(3) . .
N21 PD6 P12 91.0(2) . .
N10 PD6 P12 176.68(18) . .
N21 PD6 P11 178.2(3) . .
N10 PD6 P11 92.17(16) . .
P12 PD6 P11 90.65(8) . .
C167 P1 C169 104.6(3) . .
C167 P1 C270 106.9(3) . .
C169 P1 C270 104.8(3) . .
C167 P1 PD2 116.0(2) . .
C169 P1 PD2 109.17(17) . .
C270 P1 PD2 114.39(16) . .
C97 P2 C272 105.2(3) . .
C97 P2 C170 105.3(3) . .
C272 P2 C170 106.4(3) . .
C97 P2 PD2 111.11(18) . .
C272 P2 PD2 114.48(18) . .
C170 P2 PD2 113.5(2) . .
C183 P3 C176 106.1(3) . .
C183 P3 C264 105.8(3) . .
C176 P3 C264 106.0(3) . .
C183 P3 PD5 109.9(2) . .
C176 P3 PD5 113.7(2) . .
C264 P3 PD5 114.58(18) . .
C266 P4 C188 106.9(3) . .
C266 P4 C194 104.1(3) . .
C188 P4 C194 104.5(3) . .
C266 P4 PD5 116.9(2) . .
C188 P4 PD5 111.35(19) . .
C194 P4 PD5 112.11(19) . .
C212 P5 C200 106.0(4) . .
C212 P5 C267 107.6(5) . .
C200 P5 C267 102.3(4) . .
C212 P5 PD4 112.6(2) . .
C200 P5 PD4 112.93(18) . .
C267 P5 PD4 114.6(3) . .
C206 P6 C1D 103.7(5) . .
C206 P6 C269 103.9(5) . .
C1D P6 C269 108.0(4) . .
C206 P6 PD4 112.0(3) . .
C1D P6 PD4 114.4(3) . .
C269 P6 PD4 113.8(3) . .
C217 P7 C235 105.3(3) . .
C217 P7 C243 103.9(2) . .
C235 P7 C243 106.5(3) . .
C217 P7 PD1 111.78(19) . .
C235 P7 PD1 113.18(19) . .
C243 P7 PD1 115.31(19) . .
C223 P8 C229 104.0(3) . .
C223 P8 C241 104.9(3) . .
C229 P8 C241 107.4(2) . .
C223 P8 PD1 111.00(18) . .
C229 P8 PD1 114.4(2) . .
C241 P8 PD1 114.31(17) . .
C1EAa P9 C1A 102.6(12) . .
C1EAa P9 C245 110.6(11) . .
C1A P9 C245 106.2(3) . .
C1A P9 C1EB 111.7(11) . .
C245 P9 C1EB 98.5(10) . .
C1EAa P9 PD3 107.3(16) . .
C1A P9 PD3 113.0(2) . .
C245 P9 PD3 116.4(3) . .
C1EBb P9 PD3 110.1(15) . .
C294 P10 C244 104.1(4) . .
C294 P10 C258 105.8(4) . .
C244 P10 C258 107.8(3) . .
C294 P10 PD3 111.7(2) . .
C244 P10 PD3 116.8(2) . .
C258 P10 PD3 110.0(2) . .
C252 P11 C274 104.4(4) . .
C252 P11 C279 106.7(4) . .
C274 P11 C279 108.6(4) . .
C252 P11 PD6 108.3(2) . .
C274 P11 PD6 113.2(2) . .
C279 P11 PD6 114.8(2) . .
C299 P12 C1CA 110.1(9) . .
C299 P12 C1BB 106.6(7) . .
C299 P12 C1BA 106.6(7) . .
C1CAa P12 C1BA 105.0(8) . .
C299 P12 C1CB 99.8(9) . .
C1BBb P12 C1CB 117.3(10) . .
C299 P12 PD6 118.1(4) . .
C1CAa P12 PD6 111.6(11) . .
C1BBb P12 PD6 104.4(5) . .
C1BAa P12 PD6 104.4(5) . .
C1CBb P12 PD6 111.3(12) . .
F8 B1 F7 108.2(10) . .
F8 B1 N17 110.4(11) . .
F7 B1 N17 110.3(9) . .
F8 B1 N16 111.6(9) . .
F7 B1 N16 107.8(10) . .
N17 B1 N16 108.4(8) . .
F3 B2 F4 110.1(6) . .
F3 B2 N7 111.0(6) . .
F4 B2 N7 109.8(5) . .
F3 B2 N6 109.7(5) . .
F4 B2 N6 110.2(6) . .
N7 B2 N6 106.0(5) . .
F1 B3 F2 104.8(8) . .
F1 B3 N3 115.0(9) . .
F2 B3 N3 106.8(9) . .
F1 B3 N2 114.6(9) . .
F2 B3 N2 107.3(9) . .
N3 B3 N2 107.7(6) . .
F5 B4 F6 110.1(5) . .
F5 B4 N19 111.6(6) . .
F6 B4 N19 107.6(6) . .
F5 B4 N18 112.8(7) . .
F6 B4 N18 108.2(6) . .
N19 B4 N18 106.2(5) . .
F12 B5 F11 151(2) . .
F12 B5 N15 106.9(11) . .
F11 B5 N15 95.1(13) . .
F12 B5 N14 108.7(12) . .
F11 B5 N14 92.2(12) . .
N15 B5 N14 84.8(11) . .
F9 B6 F10 107.5(14) . .
F9 B6 N24 120.4(14) . .
F10 B6 N24 107.7(15) . .
F9 B6 N23 109.5(15) . .
F10 B6 N23 106.6(12) . .
N24 B6 N23 104.3(12) . .
C24 N1 C25 119.8(5) . .
C24 N1 PD5 116.7(4) . .
C25 N1 PD5 123.5(3) . .
C19 N2 C7 107.3(4) . .
C19 N2 B3 127.9(5) . .
C7 N2 B3 124.8(5) . .
C21 N3 C22 108.8(4) . .
C21 N3 B3 126.7(5) . .
C22 N3 B3 124.4(5) . .
C47 N4 C48 117.2(4) . .
C47 N4 PD4 125.1(3) . .
C48 N4 PD4 116.9(3) . .
C29 N5 C30 117.7(4) . .
C29 N5 PD2 119.8(3) . .
C30 N5 PD2 122.6(3) . .
C35 N6 C38 108.2(4) . .
C35 N6 B2 125.4(4) . .
C38 N6 B2 126.4(4) . .
C44 N7 C41 108.7(4) . .
C44 N7 B2 124.1(5) . .
C41 N7 B2 127.1(4) . .
C157 N8 C156 120.3(4) . .
C157 N8 PD2 124.1(3) . .
C156 N8 PD2 115.4(3) . .
C125 N9 C129 119.6(4) . .
C125 N9 PD1 121.3(3) . .
C129 N9 PD1 119.0(3) . .
C78 N10 C82 115.4(5) . .
C78 N10 PD6 124.7(5) . .
C82 N10 PD6 118.4(4) . .
C59 N11 C58 116.7(4) . .
C59 N11 PD3 118.4(3) . .
C58 N11 PD3 123.7(3) . .
C152 N12 C149 118.6(5) . .
C152 N12 PD5 120.4(3) . .
C149 N12 PD5 120.8(4) . .
C102 N13 C100 120.3(4) . .
C102 N13 PD1 118.4(3) . .
C100 N13 PD1 120.9(3) . .
C106 N14 C107 107.7(4) . .
C106 N14 B5 136.8(7) . .
C107 N14 B5 114.1(8) . .
C111 N15 C108 107.5(4) . .
C111 N15 B5 116.9(7) . .
C108 N15 B5 135.1(6) . .
C138 N16 C137 109.2(5) . .
C138 N16 B1 125.2(6) . .
C137 N16 B1 125.4(5) . .
C134 N17 C135 107.7(4) . .
C134 N17 B1 127.1(6) . .
C135 N17 B1 125.2(5) . .
C74 N18 C71 109.4(4) . .
C74 N18 B4 124.8(4) . .
C71 N18 B4 125.8(4) . .
C285 N19 C65 108.4(4) . .
C285 N19 B4 125.5(4) . .
C65 N19 B4 126.1(4) . .
C123 N20 C124 118.1(4) . .
C123 N20 PD3 124.2(3) . .
C124 N20 PD3 117.0(3) . .
C145 N21 C284 120.2(6) . .
C145 N21 PD6 122.2(6) . .
C284 N21 PD6 116.6(6) . .
C11 N22 C10 118.2(4) . .
C11 N22 PD4 125.8(3) . .
C10 N22 PD4 116.0(3) . .
C162 N23 C160 110.8(6) . .
C162 N23 B6 122.4(8) . .
C160 N23 B6 126.6(8) . .
C164 N24 C273 108.7(6) . .
C164 N24 B6 129.0(9) . .
C273 N24 B6 121.9(8) . .
C305 C1 C3 118.4(10) . .
C4 C2 C305 117.6(9) . .
C1 C3 C5 121.9(9) . .
C2 C4 C5 123.2(10) . .
C4 C5 C3 117.1(7) . .
C4 C5 C6 124.5(8) . .
C3 C5 C6 118.3(7) . .
C7 C6 C21 123.2(6) . .
C7 C6 C5 117.6(5) . .
C21 C6 C5 118.9(5) . .
N2 C7 C16 108.3(5) . .
N2 C7 C6 119.2(5) . .
C16 C7 C6 132.5(6) . .
C15 C8 C21 107.0(6) . .
C15 C8 C9 125.2(6) . .
C21 C8 C9 127.8(6) . .
N22 C10 C14 123.5(7) . .
N22 C11 C12 123.6(7) . .
C11 C12 C13 118.8(8) . .
C14 C13 C12 116.4(6) . .
C14 C13 C15 121.0(7) . .
C12 C13 C15 122.6(8) . .
C13 C14 C10 119.3(7) . .
C8 C15 C22 105.2(6) . .
C8 C15 C13 127.6(7) . .
C22 C15 C13 127.0(6) . .
C18 C16 C7 106.9(6) . .
C18 C16 C17 124.3(5) . .
C7 C16 C17 128.8(6) . .
C16 C18 C19 106.5(6) . .
C16 C18 C27 126.3(6) . .
C19 C18 C27 127.1(6) . .
N2 C19 C18 110.8(6) . .
N2 C19 C20 122.8(7) . .
C18 C19 C20 126.4(8) . .
N3 C21 C8 109.7(5) . .
N3 C21 C6 118.0(5) . .
C8 C21 C6 132.3(6) . .
N3 C22 C15 109.2(5) . .
N3 C22 C23 124.0(7) . .
C15 C22 C23 126.6(6) . .
N1 C24 C28 118.2(8) . .
N1 C25 C26 121.1(6) . .
C25 C26 C27 121.0(8) . .
C28 C27 C26 119.1(7) . .
C28 C27 C18 117.5(7) . .
C26 C27 C18 123.4(8) . .
C27 C28 C24 120.5(7) . .
N5 C29 C33 123.6(6) . .
N5 C30 C31 122.8(7) . .
C30 C31 C32 119.1(7) . .
C33 C32 C31 115.7(5) . .
C33 C32 C34 121.9(6) . .
C31 C32 C34 122.2(6) . .
C32 C33 C29 120.0(6) . .
C36 C34 C35 110.3(5) . .
C36 C34 C32 126.9(6) . .
C35 C34 C32 122.5(6) . .
N6 C35 C34 109.4(5) . .
N6 C35 C51 121.4(6) . .
C34 C35 C51 129.2(6) . .
C34 C36 C38 102.0(6) . .
C34 C36 C40 126.1(6) . .
C38 C36 C40 131.8(6) . .
C56 C37 C54 121.2(8) . .
C56 C37 C39 120.6(8) . .
C54 C37 C39 118.2(8) . .
N6 C38 C39 120.4(5) . .
N6 C38 C36 110.1(4) . .
C39 C38 C36 129.6(6) . .
C41 C39 C38 121.1(6) . .
C41 C39 C37 118.4(5) . .
C38 C39 C37 120.5(5) . .
N7 C41 C39 118.9(4) . .
N7 C41 C42 109.5(5) . .
C39 C41 C42 131.6(6) . .
C43 C42 C41 104.9(5) . .
C43 C42 C46 125.7(5) . .
C41 C42 C46 129.4(6) . .
C42 C43 C44 109.8(5) . .
C42 C43 C45 129.3(6) . .
C44 C43 C45 120.9(6) . .
N7 C44 C43 107.1(5) . .
N7 C44 C52 123.2(5) . .
C43 C44 C52 129.8(6) . .
C50 C45 C49 117.7(6) . .
C50 C45 C43 122.5(6) . .
C49 C45 C43 119.7(6) . .
N4 C47 C50 123.3(6) . .
C49 C48 N4 121.4(6) . .
C48 C49 C45 120.7(7) . .
C45 C50 C47 119.6(7) . .
C304 C53 C54 121.9(12) . .
C53 C54 C37 115.2(10) . .
C304 C55 C56 123.3(12) . .
C37 C56 C55 116.4(10) . .
C58 C57 C61 119.4(7) . .
C57 C58 N11 123.7(6) . .
N11 C59 C60 123.9(6) . .
C59 C60 C61 119.7(7) . .
C60 C61 C57 116.6(6) . .
C60 C61 C62 121.3(6) . .
C57 C61 C62 122.1(6) . .
C64 C62 C285 107.7(6) . .
C64 C62 C61 128.4(5) . .
C285 C62 C61 123.9(5) . .
C62 C64 C65 106.4(5) . .
C62 C64 C63 124.8(6) . .
C65 C64 C63 128.4(6) . .
C70 C65 N19 119.6(5) . .
C70 C65 C64 132.3(5) . .
N19 C65 C64 108.0(5) . .
C75 C66 C69 118.4(7) . .
C68 C67 C303 118.6(7) . .
C69 C68 C67 120.4(6) . .
C68 C69 C66 120.1(5) . .
C68 C69 C70 122.4(5) . .
C66 C69 C70 117.5(6) . .
C71 C70 C65 122.5(5) . .
C71 C70 C69 118.5(5) . .
C65 C70 C69 118.9(5) . .
C70 C71 N18 119.7(5) . .
C70 C71 C72 132.3(5) . .
N18 C71 C72 107.8(4) . .
C71 C72 C73 105.5(5) . .
C71 C72 C76 127.6(6) . .
C73 C72 C76 126.8(6) . .
C74 C73 C72 109.0(6) . .
C74 C73 C81 124.4(6) . .
C72 C73 C81 126.6(6) . .
N18 C74 C73 107.9(5) . .
N18 C74 C77 123.5(6) . .
C73 C74 C77 128.1(7) . .
C66 C75 C303 122.3(7) . .
N10 C78 C79 127.7(8) . .
C78 C79 C81 117.6(8) . .
C81 C80 C82 120.6(9) . .
C80 C81 C79 117.7(7) . .
C80 C81 C73 122.5(8) . .
C79 C81 C73 119.8(7) . .
C80 C82 N10 120.8(8) . .
C168 C83 C86 120.9(7) . .
C167 C84 C85 121.0(7) . .
C84 C85 C86 121.3(8) . .
C83 C86 C85 118.5(7) . .
C169 C87 C88 120.4(8) . .
C89 C88 C87 120.1(7) . .
C88 C89 C90 120.4(7) . .
C89 C90 C91 119.2(9) . .
C169 C91 C90 121.8(7) . .
C96 C92 C97 119.1(8) . .
C95 C93 C96 120.0(6) . .
C97 C94 C95 120.1(8) . .
C94 C95 C93 119.8(8) . .
C92 C96 C93 119.8(8) . .
C94 C97 C92 121.2(6) . .
C94 C97 P2 119.9(5) . .
C92 C97 P2 118.9(5) . .
C102 C98 C101 122.2(7) . .
C101 C99 C100 118.3(7) . .
N13 C100 C99 121.6(6) . .
C98 C101 C99 116.9(6) . .
C98 C101 C103 123.1(7) . .
C99 C101 C103 119.5(7) . .
N13 C102 C98 120.5(7) . .
C104 C103 C107 109.2(6) . .
C104 C103 C101 130.4(6) . .
C107 C103 C101 120.5(7) . .
C103 C104 C106 104.5(6) . .
C103 C104 C105 124.9(6) . .
C106 C104 C105 130.2(7) . .
N14 C106 C113 120.2(6) . .
N14 C106 C104 110.5(6) . .
C113 C106 C104 129.2(7) . .
N14 C107 C103 107.8(6) . .
N14 C107 C287 122.0(6) . .
C103 C107 C287 130.1(6) . .
C109 C108 N15 106.8(5) . .
C109 C108 C113 132.7(7) . .
N15 C108 C113 120.5(6) . .
C108 C109 C112 107.1(6) . .
C108 C109 C110 128.0(6) . .
C112 C109 C110 124.9(6) . .
N15 C111 C112 110.5(6) . .
N15 C111 C119 121.3(7) . .
C112 C111 C119 127.6(6) . .
C109 C112 C111 107.6(6) . .
C109 C112 C121 129.6(7) . .
C111 C112 C121 122.8(7) . .
C106 C113 C108 119.1(7) . .
C106 C113 C117 121.2(6) . .
C108 C113 C117 119.6(6) . .
C302 C114 C116 118.9(12) . .
C118 C115 C302 119.6(10) . .
C117 C116 C114 121.2(11) . .
C116 C117 C118 120.8(9) . .
C116 C117 C113 121.6(9) . .
C118 C117 C113 117.5(9) . .
C115 C118 C117 119.1(10) . .
C124 C120 C121 120.8(7) . .
C120 C121 C122 117.6(6) . .
C120 C121 C112 119.6(7) . .
C122 C121 C112 122.6(7) . .
C123 C122 C121 117.8(7) . .
C122 C123 N20 124.1(6) . .
C120 C124 N20 121.6(6) . .
N9 C125 C126 123.0(6) . .
C127 C126 C125 118.3(6) . .
C126 C127 C128 117.3(6) . .
C126 C127 C130 119.7(6) . .
C128 C127 C130 123.0(6) . .
C129 C128 C127 121.2(6) . .
N9 C129 C128 120.4(6) . .
C134 C130 C131 108.3(5) . .
C134 C130 C127 122.7(6) . .
C131 C130 C127 129.0(6) . .
C130 C131 C135 105.5(6) . .
C130 C131 C132 126.2(6) . .
C135 C131 C132 128.2(7) . .
N17 C134 C130 110.0(5) . .
N17 C134 C133 121.3(5) . .
C130 C134 C133 128.7(6) . .
C136 C135 C131 132.3(7) . .
C136 C135 N17 119.5(6) . .
C131 C135 N17 108.2(6) . .
C137 C136 C135 120.0(8) . .
C137 C136 C147 121.7(8) . .
C135 C136 C147 118.0(8) . .
C136 C137 C283 130.7(8) . .
C136 C137 N16 120.8(7) . .
C283 C137 N16 108.4(6) . .
N16 C138 C140 106.5(6) . .
N16 C138 C139 122.7(6) . .
C140 C138 C139 130.5(6) . .
C283 C140 C138 109.4(7) . .
C283 C140 C141 131.3(8) . .
C138 C140 C141 119.2(8) . .
C143 C141 C142 122.6(8) . .
C143 C141 C140 116.0(13) . .
C142 C141 C140 121.0(11) . .
C284 C142 C141 118.4(13) . .
C141 C143 C145 112.0(13) . .
N21 C145 C143 126.8(12) . .
C282 C147 C288 118.9(13) . .
C282 C147 C136 127.0(17) . .
C288 C147 C136 114.1(16) . .
C152 C148 C151 122.8(9) . .
N12 C149 C150 120.7(9) . .
C149 C150 C151 118.5(9) . .
C148 C151 C165 126.6(9) . .
C148 C151 C150 115.8(8) . .
C165 C151 C150 117.2(9) . .
N12 C152 C148 123.1(7) . .
C154 C153 C158 118.3(9) . .
C154 C153 C155 117.8(7) . .
C158 C153 C155 123.8(8) . .
C153 C154 C156 121.0(8) . .
C157 C155 C153 119.4(8) . .
N8 C156 C154 121.6(6) . .
N8 C157 C155 119.7(7) . .
C161 C158 C162 106.5(7) . .
C161 C158 C153 131.8(8) . .
C162 C158 C153 121.7(8) . .
C160 C159 C164 121.6(9) . .
C160 C159 C275 120.3(9) . .
C164 C159 C275 118.0(7) . .
C159 C160 N23 119.5(7) . .
C159 C160 C161 135.3(9) . .
N23 C160 C161 105.2(6) . .
C158 C161 C160 109.5(8) . .
C158 C161 C278 124.0(6) . .
C160 C161 C278 126.5(7) . .
N23 C162 C158 107.6(8) . .
N23 C162 C289 122.4(10) . .
C158 C162 C289 130.0(9) . .
C165 C163 C164 108.9(8) . .
C165 C163 C166 121.6(7) . .
C164 C163 C166 129.4(7) . .
N24 C164 C163 108.9(6) . .
N24 C164 C159 118.5(7) . .
C163 C164 C159 132.0(8) . .
C163 C165 C151 133.7(9) . .
C163 C165 C273 105.8(8) . .
C151 C165 C273 120.2(9) . .
C84 C167 C168 118.3(6) . .
C84 C167 P1 122.4(5) . .
C168 C167 P1 119.0(6) . .
C83 C168 C167 119.8(7) . .
C87 C169 C91 118.0(6) . .
C87 C169 P1 122.8(6) . .
C91 C169 P1 119.1(4) . .
C173 C170 C171 119.8(6) . .
C173 C170 P2 121.0(5) . .
C171 C170 P2 119.1(5) . .
C172 C171 C170 117.6(7) . .
C171 C172 C175 123.3(9) . .
C174 C173 C170 120.0(7) . .
C173 C174 C175 120.2(8) . .
C172 C175 C174 119.0(8) . .
C177 C176 C181 120.4(6) . .
C177 C176 P3 120.0(5) . .
C181 C176 P3 119.6(5) . .
C178 C177 C176 117.2(7) . .
C179 C178 C177 122.9(8) . .
C178 C179 C180 120.1(6) . .
C181 C180 C179 118.7(7) . .
C180 C181 C176 120.8(7) . .
C185 C182 C183 120.3(7) . .
C184 C183 C182 120.1(7) . .
C184 C183 P3 121.1(6) . .
C182 C183 P3 118.5(5) . .
C183 C184 C187 119.8(9) . .
C186 C185 C182 119.8(8) . .
C185 C186 C187 121.3(8) . .
C186 C187 C184 118.6(8) . .
C189 C188 C190 120.1(6) . .
C189 C188 P4 119.5(5) . .
C190 C188 P4 120.3(5) . .
C193 C189 C188 121.5(7) . .
C191 C190 C188 118.9(7) . .
C190 C191 C192 123.4(8) . .
C191 C192 C193 117.5(8) . .
C189 C193 C192 118.2(8) . .
C199 C194 C195 117.6(7) . .
C199 C194 P4 120.6(6) . .
C195 C194 P4 121.7(5) . .
C196 C195 C194 121.2(9) . .
C195 C196 C197 120.0(10) . .
C198 C197 C196 119.3(9) . .
C197 C198 C199 118.1(9) . .
C194 C199 C198 123.7(8) . .
C204 C200 C201 118.4(7) . .
C204 C200 P5 120.0(6) . .
C201 C200 P5 121.7(6) . .
C202 C201 C200 122.8(8) . .
C201 C202 C203 118.0(8) . .
C205 C203 C202 120.7(7) . .
C200 C204 C205 122.8(8) . .
C203 C205 C204 117.1(8) . .
C208 C206 C207 116.7(11) . .
C208 C206 P6 118.9(9) . .
C207 C206 P6 124.2(12) . .
C206 C207 C211 119.5(15) . .
C206 C208 C210 118.8(13) . .
C210 C209 C211 119.3(19) . .
C209 C210 C208 122(2) . .
C209 C211 C207 123.9(17) . .
C214 C212 C215 117.8(10) . .
C214 C212 P5 117.6(6) . .
C215 C212 P5 124.5(9) . .
C216 C213 C214 111.7(15) . .
C212 C214 C213 121.1(11) . .
C293 C215 C212 125.2(13) . .
C213 C216 C293 127.0(12) . .
C222 C217 C218 118.8(6) . .
C222 C217 P7 121.8(6) . .
C218 C217 P7 119.1(5) . .
C219 C218 C217 119.7(7) . .
C218 C219 C220 120.7(7) . .
C219 C220 C221 119.8(7) . .
C222 C221 C220 120.7(8) . .
C221 C222 C217 120.0(8) . .
C226 C223 C227 118.7(6) . .
C226 C223 P8 119.4(5) . .
C227 C223 P8 121.6(4) . .
C228 C224 C225 121.3(6) . .
C224 C225 C226 119.0(7) . .
C225 C226 C223 119.8(7) . .
C228 C227 C223 121.1(6) . .
C227 C228 C224 120.1(7) . .
C230 C229 C234 120.9(6) . .
C230 C229 P8 119.6(4) . .
C234 C229 P8 119.3(5) . .
C229 C230 C231 120.0(6) . .
C232 C231 C230 118.7(8) . .
C231 C232 C233 119.9(7) . .
C234 C233 C232 121.5(7) . .
C233 C234 C229 118.9(7) . .
C236 C235 C240 118.9(6) . .
C236 C235 P7 120.1(5) . .
C240 C235 P7 120.7(5) . .
C235 C236 C237 121.5(7) . .
C236 C237 C239 117.7(9) . .
C240 C238 C239 119.1(7) . .
C238 C239 C237 121.7(7) . .
C238 C240 C235 120.8(7) . .
C242 C241 P8 113.1(4) . .
C241 C242 C243 112.3(4) . .
C242 C243 P7 113.7(4) . .
C246 C244 P10 113.4(5) . .
C246 C245 P9 112.0(6) . .
C245 C246 C244 113.3(6) . .
C252 C247 C249 120.6(7) . .
C252 C248 C251 119.0(7) . .
C250 C249 C247 119.2(8) . .
C251 C250 C249 119.9(8) . .
C250 C251 C248 121.1(7) . .
C247 C252 C248 120.0(7) . .
C247 C252 P11 119.7(6) . .
C248 C252 P11 119.7(6) . .
C255 C253 C258 121.8(7) . .
C257 C254 C258 119.9(8) . .
C256 C255 C253 116.7(8) . .
C255 C256 C257 121.5(8) . .
C254 C257 C256 120.2(8) . .
C254 C258 C253 119.5(7) . .
C254 C258 P10 120.7(6) . .
C253 C258 P10 119.8(5) . .
C294 C259 C262 119.6(9) . .
C261 C260 C294 120.6(10) . .
C260 C261 C263 117.1(12) . .
C263 C262 C259 122.3(9) . .
C262 C263 C261 120.7(10) . .
C265 C264 P3 114.2(4) . .
C264 C265 C266 113.4(5) . .
C265 C266 P4 114.4(4) . .
C268 C267 P5 110.3(7) . .
C269 C268 C267 112.1(9) . .
C268 C269 P6 111.8(8) . .
C271 C270 P1 115.8(4) . .
C270 C271 C272 112.8(4) . .
C271 C272 P2 115.1(4) . .
N24 C273 C165 107.0(10) . .
N24 C273 C301 122.5(9) . .
C165 C273 C301 129.7(9) . .
C300 C274 P11 111.6(8) . .
C276 C275 C277 120.1(13) . .
C276 C275 C159 123.9(12) . .
C277 C275 C159 116.0(9) . .
C275 C276 C292 127.5(18) . .
C275 C277 C291 115.0(11) . .
C281 C279 C280 120.9(12) . .
C281 C279 P11 119.7(8) . .
C280 C279 P11 119.3(10) . .
C279 C280 C296 118.0(12) . .
C279 C281 C298 121.5(10) . .
C147 C282 C295 120.1(18) . .
C140 C283 C137 106.2(8) . .
C140 C283 C146 127.0(8) . .
C137 C283 C146 126.4(7) . .
N21 C284 C142 119.5(13) . .
N19 C285 C62 109.4(5) . .
N19 C285 C286 123.1(6) . .
C62 C285 C286 127.4(6) . .
C147 C288 C290 120(2) . .
C307 C290 C288 112.5(18) . .
C306 C291 C277 123.7(14) . .
C276 C292 C306 113.3(17) . .
C215 C293 C216 116.6(11) . .
C259 C294 C260 119.2(8) . .
C259 C294 P10 121.1(7) . .
C260 C294 P10 119.6(6) . .
C307 C295 C282 119(2) . .
C297 C296 C280 124.0(13) . .
C296 C297 C298 116.5(15) . .
C297 C298 C281 118.5(13) . .
C300 C299 P12 117.9(11) . .
C274 C300 C299 109.1(10) . .
C114 C302 C115 119.4(10) . .
C75 C303 C67 120.2(6) . .
C53 C304 C55 122.0(12) . .
C1 C305 C2 121.8(8) . .
C291 C306 C292 120.0(17) . .
C295 C307 C290 129(2) . .
C2A C1A C6A 120.1(5) . .
C2A C1A P9 119.0(5) . .
C6A C1A P9 120.8(5) . .
C3A C2A C1A 119.9(5) . .
C2A C3A C4A 120.0(5) . .
C5A C4A C3A 119.9(5) . .
C4A C5A C6A 120.1(5) . .
C5A C6A C1A 119.8(5) . .
C2BAa C1BAa C6BA 118.9(5) . .
C2BAa C1BAa P12 120.4(9) . .
C6BAa C1BAa P12 120.6(9) . .
C3BAa C2BAa C1BA 120.5(5) . .
C2BAa C3BAa C4BA 120.2(5) . .
C3BAa C4BAa C5BA 119.5(6) . .
C4BAa C5BAa C6BA 119.5(7) . .
C5BAa C6BAa C1BA 118.8(7) . .
C2BBb C1BBb C6BB 118.9(5) . .
C2BBb C1BBb P12 120.4(9) . .
C6BBb C1BBb P12 120.6(9) . .
C3BBb C2BBb C1BB 120.5(5) . .
C2BBb C3BBb C4BB 120.2(5) . .
C3BBb C4BBb C5BB 119.5(6) . .
C4BBb C5BBb C6BB 119.5(7) . .
C5BBb C6BBb C1BB 118.8(7) . .
C2CAa C1CAa C6CA 120.2(5) . .
C2CAa C1CAa P12 120.3(8) . .
C6CAa C1CAa P12 119.6(8) . .
C1CAa C2CAa C3CA 119.6(5) . .
C4CAa C3CAa C2CA 119.8(5) . .
C3CAa C4CAa C5CA 120.0(6) . .
C6CAa C5CAa C4CA 119.9(6) . .
C5CAa C6CAa C1CA 119.9(5) . .
C2CBb C1CBb C6CB 120.6(19) . .
C2CBb C1CBb P12 111.6(17) . .
C6CBb C1CBb P12 120.6(15) . .
C3CBb C2CBb C1CB 115.1(19) . .
C2CBb C3CBb C4CB 117.5(19) . .
C3CBb C4CBb C5CB 124.1(19) . .
C6CBb C5CBb C4CB 117.1(19) . .
C5CBb C6CBb C1CB 118.3(18) . .
C3EAa C1EAa C2EA 119.7(16) . .
C3EAa C1EAa P9 120.5(16) . .
C2EAa C1EAa P9 119.8(17) . .
C4EAa C2EAa C1EA 125(2) . .
C1EAa C3EAa C5EA 116.2(18) . .
C2EAa C4EAa C6EA 111(2) . .
C6EAa C5EAa C3EA 123(2) . .
C5EAa C6EAa C4EA 123(2) . .
C2EBb C1EBb C3EB 116.2(16) . .
C2EBb C1EBb P9 115.9(16) . .
C3EBb C1EBb P9 126.2(17) . .
C4EBb C2EBb C1EB 125(2) . .
C1EBb C3EBb C5EB 120.9(18) . .
C2EBb C4EBb C6EB 115(2) . .
C6EBb C5EBb C3EB 122(2) . .
C5EBb C6EBb C4EB 120.3(19) . .
C2D C1D C6D 119.7(5) . .
C2D C1D P6 120.5(5) . .
C6D C1D P6 119.6(6) . .
C3D C2D C1D 120.5(5) . .
C2D C3D C4D 119.9(5) . .
C5D C4D C3D 119.6(5) . .
C6D C5D C4D 120.2(5) . .
C5D C6D C1D 119.9(5) . .
O2S S1S O1S 115.9(3) . .
O2S S1S O3S 113.9(3) . .
O1S S1S O3S 114.3(3) . .
O2S S1S C1S 105.3(4) . .
O1S S1S C1S 102.6(4) . .
O3S S1S C1S 102.7(4) . .
F3S C1S F2S 108.6(8) . .
F3S C1S F1S 108.5(8) . .
F2S C1S F1S 106.9(7) . .
F3S C1S S1S 110.8(6) . .
F2S C1S S1S 112.1(7) . .
F1S C1S S1S 109.8(6) . .
O5S S2S O6S 115.8(3) . .
O5S S2S O4S 116.2(4) . .
O6S S2S O4S 113.2(3) . .
O5S S2S C2S 101.9(3) . .
O6S S2S C2S 104.1(4) . .
O4S S2S C2S 103.0(4) . .
F5S C2S F4S 105.9(7) . .
F5S C2S F6S 105.2(7) . .
F4S C2S F6S 105.8(7) . .
F5S C2S S2S 113.5(7) . .
F4S C2S S2S 112.9(6) . .
F6S C2S S2S 112.7(5) . .
O9S S3S O8S 113.1(5) . .
O9S S3S O7S 115.6(5) . .
O8S S3S O7S 112.8(6) . .
O9S S3S C3S 104.7(5) . .
O8S S3S C3S 103.7(5) . .
O7S S3S C3S 105.5(5) . .
F7S C3S F9S 105.7(7) . .
F7S C3S F8S 107.2(8) . .
F9S C3S F8S 108.3(9) . .
F7S C3S S3S 116.5(8) . .
F9S C3S S3S 112.5(7) . .
F8S C3S S3S 106.3(6) . .
O10S S4S O12S 129.8(9) . .
O10S S4S O11S 103.0(9) . .
O12S S4S O11S 104.5(7) . .
O10S S4S C4S 102.4(8) . .
O12S S4S C4S 109.7(15) . .
O11S S4S C4S 105.3(18) . .
F12S C4S F10S 109.5(16) . .
F12S C4S F11S 108.4(17) . .
F10S C4S F11S 95(3) . .
F12S C4S S4S 122(4) . .
F10S C4S S4S 108.0(11) . .
F11S C4S S4S 111(2) . .
O14S S5S O13S 115.3(3) . .
O14S S5S O15S 116.3(3) . .
O13S S5S O15S 112.9(3) . .
O14S S5S C5S 103.6(4) . .
O13S S5S C5S 103.1(5) . .
O15S S5S C5S 103.3(4) . .
F14S C5S F13S 105.5(10) . .
F14S C5S F15S 107.6(8) . .
F13S C5S F15S 111.0(8) . .
F14S C5S S5S 111.5(6) . .
F13S C5S S5S 111.5(7) . .
F15S C5S S5S 109.6(8) . .
O18S S6S O17S 115.6(4) . .
O18S S6S O16S 116.6(4) . .
O17S S6S O16S 112.1(4) . .
O18S S6S C6S 101.6(5) . .
O17S S6S C6S 105.6(4) . .
O16S S6S C6S 103.2(4) . .
F17S C6S F16S 103.0(8) . .
F17S C6S F18S 110.4(7) . .
F16S C6S F18S 101.6(8) . .
F17S C6S S6S 116.3(8) . .
F16S C6S S6S 109.4(6) . .
F18S C6S S6S 114.4(7) . .
O19S S7S O21S 112.3(5) . .
O19S S7S O20S 109.8(5) . .
O21S S7S O20S 113.3(5) . .
O19S S7S C7S 105.5(4) . .
O21S S7S C7S 107.2(4) . .
O20S S7S C7S 108.3(5) . .
O19S S7S F19S 136.9(4) . .
O21S S7S F19S 94.3(4) . .
O20S S7S F19S 88.0(5) . .
C7S S7S F19S 31.9(3) . .
C7S F19S S7S 45.2(4) . .
F19S C7S F20S 116.1(8) . .
F19S C7S F21S 113.5(7) . .
F20S C7S F21S 114.4(8) . .
F19S C7S S7S 102.9(6) . .
F20S C7S S7S 104.0(5) . .
F21S C7S S7S 103.7(6) . .
O23Aa S8SAa O22A 116.5(6) . .
O23Aa S8SAa O24A 117.6(8) . .
O22Aa S8SAa O24A 111.5(6) . .
O23Aa S8SAa C8SA 103.6(8) . .
O22Aa S8SAa C8SA 103.1(6) . .
O24Aa S8SAa C8SA 101.8(8) . .
F24Aa C8SAa F23A 107.7(13) . .
F24Aa C8SAa F22A 108.7(16) . .
F23Aa C8SAa F22A 102.8(13) . .
F24Aa C8SAa S8SA 112.9(11) . .
F23Aa C8SAa S8SA 113.1(12) . .
F22Aa C8SAa S8SA 111.1(12) . .
O22Bb S8SBb O23B 117(2) . .
O22Bb S8SBb O24B 112(2) . .
O23Bb S8SBb O24B 116(2) . .
O22Bb S8SBb C8SB 103.1(19) . .
O23Bb S8SBb C8SB 105.9(19) . .
O24Bb S8SBb C8SB 100.7(17) . .
F24Bb C8SBb F23B 110(3) . .
F24Bb C8SBb F22B 106(3) . .
F23Bb C8SBb F22B 104(3) . .
F24Bb C8SBb S8SB 113(2) . .
F23Bb C8SBb S8SB 113(2) . .
F22Bb C8SBb S8SB 110(2) . .
O27S S9S O26S 113.7(5) . .
O27S S9S O25S 107.5(5) . .
O26S S9S O25S 110.4(5) . .
O27S S9S C9S 112.0(4) . .
O26S S9S C9S 108.8(5) . .
O25S S9S C9S 103.9(4) . .
F25S C9S F27S 113.7(8) . .
F25S C9S F26S 111.3(7) . .
F27S C9S F26S 108.7(7) . .
F25S C9S S9S 108.6(6) . .
F27S C9S S9S 107.2(6) . .
F26S C9S S9S 107.2(6) . .
O29S S10S O30S 111.4(6) . .
O29S S10S O28S 109.6(6) . .
O30S S10S O28S 109.3(6) . .
O29S S10S C10S 110.3(6) . .
O30S S10S C10S 109.0(6) . .
O28S S10S C10S 107.2(6) . .
F28S C10S F29S 109.7(8) . .
F28S C10S F30S 110.3(8) . .
F29S C10S F30S 109.2(8) . .
F28S C10S S10S 109.1(7) . .
F29S C10S S10S 108.9(7) . .
F30S C10S S10S 109.6(7) . .
O31S S11S O32S 112.0(5) . .
O31S S11S O33S 113.0(4) . .
O32S S11S O33S 106.7(5) . .
O31S S11S C11S 110.5(5) . .
O32S S11S C11S 108.2(4) . .
O33S S11S C11S 106.0(5) . .
F31S C11S F33S 114.7(8) . .
F31S C11S F32S 111.6(7) . .
F33S C11S F32S 111.1(8) . .
F31S C11S S11S 105.6(6) . .
F33S C11S S11S 107.9(7) . .
F32S C11S S11S 105.2(6) . .
O34S S12S O36S 110.0(6) . .
O34S S12S O35S 109.3(6) . .
O36S S12S O35S 107.3(6) . .
O34S S12S C12S 111.6(6) . .
O36S S12S C12S 109.2(6) . .
O35S S12S C12S 109.5(6) . .
F34S C12S F36S 107.0(7) . .
F34S C12S F35S 107.0(7) . .
F36S C12S F35S 105.5(7) . .
F34S C12S S12S 114.6(7) . .
F36S C12S S12S 111.3(7) . .
F35S C12S S12S 110.9(6) . .
F38S S13S F37S 117.5(4) . .
F38S S13S F39S 109.3(4) . .
F37S S13S F39S 107.7(4) . .
F38S S13S C13S 114.0(4) . 2_666
F37S S13S C13S 105.1(3) . 2_666
F39S S13S C13S 101.8(4) . 2_666
F38S S13S S13S 114.0(4) . 2_666
F37S S13S S13S 105.1(3) . 2_666
F39S S13S S13S 101.8(4) . 2_666
C13S S13S S13S 0.0 2_666 2_666
CL1 C1E CL2 111.2(6) . .
CL3 C2E CL4 117.5(9) . .
CL6 C3E CL5 109.4(6) . .
CL8 C4E CL7 111.1(8) . .

loop_
_geom_bond_atom_site_label_1
_geom_bond_atom_site_label_2
_geom_bond_distance
_geom_bond_site_symmetry_2
PD1 N13 2.114(4) .
PD1 N9 2.109(4) .
PD1 P7 2.2610(15) .
PD1 P8 2.2663(16) .
PD2 N5 2.109(4) .
PD2 N8 2.116(4) .
PD2 P2 2.2702(14) .
PD2 P1 2.2776(15) .
PD3 N20 2.075(4) .
PD3 N11 2.100(5) .
PD3 P10 2.2641(15) .
PD3 P9 2.288(2) .
PD4 N4 2.095(4) .
PD4 N22 2.135(4) .
PD4 P6 2.2558(19) .
PD4 P5 2.2743(18) .
PD5 N12 2.126(6) .
PD5 N1 2.118(5) .
PD5 P4 2.2646(17) .
PD5 P3 2.2759(17) .
PD6 N21 2.100(5) .
PD6 N10 2.114(6) .
PD6 P12 2.244(3) .
PD6 P11 2.2603(17) .
P1 C167 1.806(6) .
P1 C169 1.816(6) .
P1 C270 1.819(6) .
P2 C97 1.814(5) .
P2 C272 1.813(6) .
P2 C170 1.811(6) .
P3 C183 1.826(7) .
P3 C176 1.815(6) .
P3 C264 1.833(5) .
P4 C266 1.816(6) .
P4 C188 1.820(6) .
P4 C194 1.846(6) .
P5 C212 1.785(10) .
P5 C200 1.809(7) .
P5 C267 1.860(9) .
P6 C206 1.789(10) .
P6 C1D 1.773(8) .
P6 C269 1.848(8) .
P7 C217 1.814(6) .
P7 C235 1.813(6) .
P7 C243 1.830(5) .
P8 C223 1.811(6) .
P8 C229 1.827(6) .
P8 C241 1.828(5) .
P9 C1EA 1.78(2) .
P9 C1A 1.769(6) .
P9 C245 1.815(7) .
P9 C1EB 1.93(2) .
P10 C294 1.802(8) .
P10 C244 1.849(8) .
P10 C258 1.834(7) .
P11 C252 1.817(7) .
P11 C274 1.827(9) .
P11 C279 1.831(11) .
P12 C299 1.708(13) .
P12 C1CA 1.772(14) .
P12 C1BB 1.854(8) .
P12 C1BA 1.854(8) .
P12 C1CB 2.08(2) .
B1 F8 1.371(18) .
B1 F7 1.375(14) .
B1 N17 1.497(9) .
B1 N16 1.537(12) .
B2 F3 1.385(8) .
B2 F4 1.385(9) .
B2 N7 1.538(7) .
B2 N6 1.563(8) .
B3 F1 1.277(14) .
B3 F2 1.536(16) .
B3 N3 1.535(11) .
B3 N2 1.546(10) .
B4 F5 1.319(9) .
B4 F6 1.405(9) .
B4 N19 1.549(9) .
B4 N18 1.559(9) .
B5 F12 1.23(2) .
B5 F11 1.398(19) .
B5 N15 1.80(2) .
B5 N14 1.83(2) .
B6 F9 1.27(2) .
B6 F10 1.44(2) .
B6 N24 1.517(17) .
B6 N23 1.543(16) .
N1 C24 1.331(7) .
N1 C25 1.350(7) .
N2 C19 1.341(8) .
N2 C7 1.377(6) .
N3 C21 1.348(7) .
N3 C22 1.321(6) .
N4 C47 1.315(8) .
N4 C48 1.400(7) .
N5 C29 1.319(6) .
N5 C30 1.317(7) .
N6 C35 1.365(6) .
N6 C38 1.374(6) .
N7 C44 1.344(6) .
N7 C41 1.383(7) .
N8 C157 1.350(7) .
N8 C156 1.356(7) .
N9 C125 1.301(6) .
N9 C129 1.351(6) .
N10 C78 1.316(9) .
N10 C82 1.427(10) .
N11 C59 1.331(7) .
N11 C58 1.341(7) .
N12 C152 1.317(7) .
N12 C149 1.355(9) .
N13 C102 1.335(7) .
N13 C100 1.347(7) .
N14 C106 1.375(8) .
N14 C107 1.357(7) .
N15 C111 1.332(6) .
N15 C108 1.455(7) .
N16 C138 1.366(6) .
N16 C137 1.364(9) .
N17 C134 1.347(6) .
N17 C135 1.414(7) .
N18 C74 1.343(7) .
N18 C71 1.406(5) .
N19 C285 1.341(7) .
N19 C65 1.414(5) .
N20 C123 1.321(7) .
N20 C124 1.359(6) .
N21 C145 1.268(19) .
N21 C284 1.384(16) .
N22 C11 1.309(8) .
N22 C10 1.324(8) .
N23 C162 1.375(9) .
N23 C160 1.387(9) .
N24 C164 1.314(9) .
N24 C273 1.385(10) .
C1 C305 1.359(13) .
C1 C3 1.402(11) .
C2 C4 1.407(10) .
C2 C305 1.385(13) .
C3 C5 1.403(12) .
C4 C5 1.346(12) .
C5 C6 1.502(9) .
C6 C7 1.382(8) .
C6 C21 1.428(8) .
C7 C16 1.410(8) .
C8 C15 1.384(9) .
C8 C21 1.394(9) .
C8 C9 1.473(9) .
C10 C14 1.382(9) .
C11 C12 1.381(9) .
C12 C13 1.422(12) .
C13 C14 1.389(11) .
C13 C15 1.458(9) .
C15 C22 1.442(10) .
C16 C18 1.382(10) .
C16 C17 1.507(9) .
C18 C19 1.387(10) .
C18 C27 1.519(9) .
C19 C20 1.515(13) .
C22 C23 1.493(11) .
C24 C28 1.454(11) .
C25 C26 1.365(8) .
C26 C27 1.345(11) .
C27 C28 1.322(13) .
C29 C33 1.392(8) .
C30 C31 1.403(8) .
C31 C32 1.410(11) .
C32 C33 1.373(9) .
C32 C34 1.478(7) .
C34 C36 1.436(9) .
C34 C35 1.369(9) .
C35 C51 1.504(11) .
C36 C38 1.458(9) .
C36 C40 1.427(10) .
C37 C56 1.390(13) .
C37 C54 1.419(12) .
C37 C39 1.501(10) .
C38 C39 1.395(7) .
C39 C41 1.438(9) .
C41 C42 1.418(7) .
C42 C43 1.367(9) .
C42 C46 1.492(9) .
C43 C44 1.429(8) .
C43 C45 1.504(8) .
C44 C52 1.444(10) .
C45 C50 1.361(10) .
C45 C49 1.402(10) .
C47 C50 1.412(9) .
C48 C49 1.362(9) .
C53 C304 1.315(18) .
C53 C54 1.421(14) .
C55 C304 1.278(19) .
C55 C56 1.401(14) .
C57 C58 1.351(9) .
C57 C61 1.421(9) .
C59 C60 1.372(10) .
C60 C61 1.371(10) .
C61 C62 1.489(9) .
C62 C64 1.399(8) .
C62 C285 1.426(9) .
C63 C64 1.494(8) .
C64 C65 1.425(9) .
C65 C70 1.383(8) .
C66 C75 1.347(9) .
C66 C69 1.426(9) .
C67 C68 1.391(8) .
C67 C303 1.401(10) .
C68 C69 1.350(9) .
C69 C70 1.500(7) .
C70 C71 1.397(8) .
C71 C72 1.420(9) .
C72 C73 1.406(9) .
C72 C76 1.473(9) .
C73 C74 1.412(10) .
C73 C81 1.480(10) .
C74 C77 1.468(9) .
C75 C303 1.342(11) .
C78 C79 1.309(11) .
C79 C81 1.449(11) .
C80 C81 1.368(11) .
C80 C82 1.367(11) .
C83 C168 1.384(9) .
C83 C86 1.382(12) .
C84 C167 1.378(10) .
C84 C85 1.366(9) .
C85 C86 1.384(11) .
C87 C169 1.376(8) .
C87 C88 1.405(11) .
C88 C89 1.363(13) .
C89 C90 1.360(13) .
C90 C91 1.402(9) .
C91 C169 1.372(10) .
C92 C96 1.360(10) .
C92 C97 1.403(10) .
C93 C95 1.372(14) .
C93 C96 1.429(14) .
C94 C97 1.373(9) .
C94 C95 1.383(9) .
C98 C102 1.363(8) .
C98 C101 1.363(11) .
C99 C101 1.439(11) .
C99 C100 1.377(8) .
C101 C103 1.471(8) .
C103 C104 1.378(11) .
C103 C107 1.429(10) .
C104 C106 1.424(9) .
C104 C105 1.471(10) .
C106 C113 1.448(10) .
C107 C287 1.475(13) .
C108 C109 1.415(9) .
C108 C113 1.397(8) .
C109 C112 1.409(10) .
C109 C110 1.476(11) .
C111 C112 1.408(11) .
C111 C119 1.478(12) .
C112 C121 1.461(8) .
C113 C117 1.463(11) .
C114 C302 1.372(16) .
C114 C116 1.416(15) .
C115 C118 1.354(12) .
C115 C302 1.419(15) .
C116 C117 1.297(14) .
C117 C118 1.440(12) .
C120 C124 1.348(9) .
C120 C121 1.405(10) .
C121 C122 1.387(10) .
C122 C123 1.388(8) .
C125 C126 1.410(8) .
C126 C127 1.386(10) .
C127 C128 1.385(10) .
C127 C130 1.465(8) .
C128 C129 1.376(8) .
C130 C134 1.403(9) .
C130 C131 1.402(10) .
C131 C135 1.434(9) .
C131 C132 1.487(10) .
C133 C134 1.455(11) .
C135 C136 1.423(11) .
C136 C137 1.406(11) .
C136 C147 1.498(14) .
C137 C283 1.421(11) .
C138 C140 1.420(12) .
C138 C139 1.500(12) .
C140 C283 1.355(12) .
C140 C141 1.495(11) .
C141 C143 1.468(17) .
C141 C142 1.34(2) .
C142 C284 1.432(11) .
C143 C145 1.424(13) .
C146 C283 1.585(14) .
C147 C282 1.37(2) .
C147 C288 1.44(2) .
C148 C152 1.384(10) .
C148 C151 1.345(13) .
C149 C150 1.451(14) .
C150 C151 1.443(15) .
C151 C165 1.457(13) .
C153 C154 1.344(11) .
C153 C158 1.464(10) .
C153 C155 1.444(12) .
C154 C156 1.391(9) .
C155 C157 1.414(9) .
C158 C161 1.387(11) .
C158 C162 1.425(15) .
C159 C160 1.324(11) .
C159 C164 1.441(12) .
C159 C275 1.531(14) .
C160 C161 1.430(10) .
C161 C278 1.504(13) .
C162 C289 1.501(16) .
C163 C165 1.342(12) .
C163 C164 1.409(10) .
C163 C166 1.541(12) .
C165 C273 1.439(15) .
C167 C168 1.412(8) .
C170 C173 1.388(9) .
C170 C171 1.418(9) .
C171 C172 1.345(10) .
C172 C175 1.349(13) .
C173 C174 1.350(11) .
C174 C175 1.396(14) .
C176 C177 1.383(10) .
C176 C181 1.403(10) .
C177 C178 1.404(10) .
C178 C179 1.342(11) .
C179 C180 1.399(11) .
C180 C181 1.377(10) .
C182 C185 1.390(10) .
C182 C183 1.389(10) .
C183 C184 1.382(9) .
C184 C187 1.395(12) .
C185 C186 1.348(12) .
C186 C187 1.416(14) .
C188 C189 1.394(10) .
C188 C190 1.399(9) .
C189 C193 1.387(11) .
C190 C191 1.377(10) .
C191 C192 1.383(12) .
C192 C193 1.463(12) .
C194 C199 1.361(10) .
C194 C195 1.360(10) .
C195 C196 1.379(11) .
C196 C197 1.367(14) .
C197 C198 1.399(13) .
C198 C199 1.351(10) .
C200 C204 1.364(11) .
C200 C201 1.396(11) .
C201 C202 1.356(11) .
C202 C203 1.436(11) .
C203 C205 1.403(12) .
C204 C205 1.406(12) .
C206 C208 1.406(17) .
C206 C207 1.353(15) .
C207 C211 1.428(19) .
C208 C210 1.491(18) .
C209 C210 1.26(2) .
C209 C211 1.32(3) .
C212 C214 1.390(14) .
C212 C215 1.389(10) .
C213 C216 1.46(2) .
C213 C214 1.435(14) .
C215 C293 1.313(17) .
C216 C293 1.31(2) .
C217 C222 1.393(10) .
C217 C218 1.401(9) .
C218 C219 1.379(9) .
C219 C220 1.353(11) .
C220 C221 1.388(13) .
C221 C222 1.361(11) .
C223 C226 1.404(8) .
C223 C227 1.399(9) .
C224 C228 1.404(10) .
C224 C225 1.352(11) .
C225 C226 1.429(9) .
C227 C228 1.354(9) .
C229 C230 1.357(8) .
C229 C234 1.393(8) .
C230 C231 1.422(10) .
C231 C232 1.363(12) .
C232 C233 1.398(11) .
C233 C234 1.351(10) .
C235 C236 1.379(9) .
C235 C240 1.395(8) .
C236 C237 1.401(11) .
C237 C239 1.384(14) .
C238 C240 1.375(11) .
C238 C239 1.389(14) .
C241 C242 1.536(8) .
C242 C243 1.541(7) .
C244 C246 1.529(12) .
C245 C246 1.526(11) .
C247 C252 1.341(11) .
C247 C249 1.426(12) .
C248 C252 1.403(10) .
C248 C251 1.412(10) .
C249 C250 1.391(11) .
C250 C251 1.347(11) .
C253 C255 1.389(11) .
C253 C258 1.362(11) .
C254 C257 1.369(12) .
C254 C258 1.388(9) .
C255 C256 1.404(11) .
C256 C257 1.354(13) .
C259 C294 1.367(11) .
C259 C262 1.399(12) .
C260 C261 1.375(14) .
C260 C294 1.423(14) .
C261 C263 1.463(15) .
C262 C263 1.292(15) .
C264 C265 1.508(8) .
C265 C266 1.499(8) .
C267 C268 1.574(13) .
C268 C269 1.518(14) .
C270 C271 1.520(8) .
C271 C272 1.532(7) .
C273 C301 1.536(17) .
C274 C300 1.564(14) .
C275 C276 1.270(14) .
C275 C277 1.340(13) .
C276 C292 1.391(19) .
C277 C291 1.483(16) .
C279 C281 1.360(12) .
C279 C280 1.369(14) .
C280 C296 1.43(2) .
C281 C298 1.432(16) .
C282 C295 1.38(2) .
C285 C286 1.510(9) .
C288 C290 1.38(2) .
C290 C307 1.44(2) .
C291 C306 1.25(2) .
C292 C306 1.43(3) .
C295 C307 1.20(2) .
C296 C297 1.37(2) .
C297 C298 1.446(17) .
C299 C300 1.568(13) .
C1A C2A 1.417(7) .
C1A C6A 1.414(7) .
C2A C3A 1.405(7) .
C3A C4A 1.415(8) .
C4A C5A 1.414(8) .
C5A C6A 1.405(7) .
C1BAa C2BA 1.417(8) .
C1BAa C6BA 1.424(8) .
C2BAa C3BA 1.397(8) .
C3BAa C4BA 1.417(8) .
C4BAa C5BA 1.408(8) .
C5BAa C6BA 1.421(8) .
C1BBb C2BB 1.417(8) .
C1BBb C6BB 1.424(8) .
C2BBb C3BB 1.397(8) .
C3BBb C4BB 1.417(8) .
C4BBb C5BB 1.408(8) .
C5BBb C6BB 1.421(8) .
C1CAa C2CA 1.413(8) .
C1CAa C6CA 1.415(8) .
C2CAa C3CA 1.419(8) .
C3CAa C4CA 1.410(8) .
C4CAa C5CA 1.412(8) .
C5CAa C6CA 1.409(8) .
C1CBb C2CB 1.430(18) .
C1CBb C6CB 1.424(18) .
C2CBb C3CB 1.402(17) .
C3CBb C4CB 1.406(19) .
C4CBb C5CB 1.402(18) .
C5CBb C6CB 1.410(17) .
C1EAa C3EA 1.325(18) .
C1EAa C2EA 1.425(18) .
C2EAa C4EA 1.379(18) .
C3EAa C5EA 1.398(18) .
C4EAa C6EA 1.43(3) .
C5EAa C6EA 1.31(3) .
C1EBb C2EB 1.418(18) .
C1EBb C3EB 1.339(18) .
C2EBb C4EB 1.360(19) .
C3EBb C5EB 1.409(18) .
C4EBb C6EB 1.44(3) .
C5EBb C6EB 1.33(3) .
C1D C2D 1.410(7) .
C1D C6D 1.413(7) .
C2D C3D 1.405(8) .
C3D C4D 1.417(8) .
C4D C5D 1.411(8) .
C5D C6D 1.412(8) .
S1S O2S 1.427(5) .
S1S O1S 1.430(4) .
S1S O3S 1.443(5) .
S1S C1S 1.841(9) .
F1S C1S 1.334(10) .
F2S C1S 1.284(10) .
F3S C1S 1.325(11) .
S2S O5S 1.425(5) .
S2S O6S 1.447(5) .
S2S O4S 1.448(5) .
S2S C2S 1.805(8) .
F4S C2S 1.331(11) .
F5S C2S 1.343(9) .
F6S C2S 1.328(9) .
S3S O9S 1.404(7) .
S3S O8S 1.436(6) .
S3S O7S 1.507(8) .
S3S C3S 1.642(13) .
F7S C3S 1.474(8) .
F8S C3S 1.506(10) .
F9S C3S 1.476(9) .
S4S O10S 1.264(12) .
S4S O12S 1.387(10) .
S4S O11S 1.655(14) .
S4S C4S 1.69(2) .
F10S C4S 1.37(3) .
F11S C4S 1.55(5) .
F12S C4S 1.16(4) .
S5S O14S 1.423(5) .
S5S O13S 1.450(5) .
S5S O15S 1.447(4) .
S5S C5S 1.823(8) .
F13S C5S 1.303(12) .
F14S C5S 1.308(11) .
F15S C5S 1.325(12) .
S6S O18S 1.438(6) .
S6S O17S 1.434(6) .
S6S O16S 1.434(6) .
S6S C6S 1.756(11) .
F16S C6S 1.391(11) .
F17S C6S 1.300(9) .
F18S C6S 1.359(10) .
S7S O19S 1.899(7) .
S7S O21S 1.833(7) .
S7S O20S 1.866(7) .
S7S C7S 1.967(7) .
S7S F19S 2.705(8) .
F19S C7S 1.468(8) .
F20S C7S 1.444(8) .
F21S C7S 1.438(8) .
S8SAa O23A 1.448(11) .
S8SAa O22A 1.437(7) .
S8SAa O24A 1.479(11) .
S8SAa C8SA 1.804(14) .
F22Aa C8SA 1.34(2) .
F23Aa C8SA 1.288(16) .
F24Aa C8SA 1.281(14) .
S8SBb O22B 1.431(18) .
S8SBb O23B 1.458(19) .
S8SBb O24B 1.48(2) .
S8SBb C8SB 1.80(2) .
F22Bb C8SB 1.34(3) .
F23Bb C8SB 1.28(2) .
F24Bb C8SB 1.28(2) .
S9S O27S 1.835(7) .
S9S O26S 1.833(7) .
S9S O25S 1.955(7) .
S9S C9S 1.953(7) .
F25S C9S 1.452(8) .
F26S C9S 1.497(8) .
F27S C9S 1.474(8) .
S10S O29S 1.864(8) .
S10S O30S 1.886(8) .
S10S O28S 1.919(8) .
S10S C10S 1.941(8) .
F28S C10S 1.483(9) .
F29S C10S 1.492(9) .
F30S C10S 1.480(9) .
S11S O31S 1.804(7) .
S11S O32S 1.890(7) .
S11S O33S 1.910(7) .
S11S C11S 1.953(7) .
F31S C11S 1.461(8) .
F32S C11S 1.490(9) .
F33S C11S 1.462(8) .
S12S O34S 1.875(8) .
S12S O36S 1.908(9) .
S12S O35S 1.928(8) .
S12S C12S 1.909(8) .
F36S C12S 1.493(9) .
F35S C12S 1.497(9) .
F34S C12S 1.485(9) .
S13S F38S 1.276(5) .
S13S F37S 1.378(5) .
S13S F39S 1.437(7) .
S13S C13S 1.895(6) 2_666
S13S S13S 1.895(6) 2_666
CL1 C1E 1.769(13) .
CL2 C1E 1.779(12) .
CL3 C2E 1.713(18) .
CL4 C2E 1.659(17) .
CL5 C3E 1.766(15) .
CL6 C3E 1.762(16) .
CL7 C4E 1.788(19) .
CL8 C4E 1.786(17) .
